data_1577276
loop_
_publ_author_name
'Nord, Makenzie T.'
'Porter, Andrew P.'
'Aboa, Detcho J. N.'
'Minning, Robert S.'
'Bach, Karlie'
'Hiatt, Emily'
'Surta, Wesley T.'
'Zakharov, Lev N.'
'Rossini, Aaron J.'
'Nyman, May'

_publ_section_title
;
 Co-templating of polyoxoniobates and silicate/germanate trimer-rings in
 crystals and inorganic gels
;
_journal_name_full 'Chemical Science'
_journal_paper_doi 10.1039/D6SC02933G
_journal_year 2026
_chemical_formula_moiety 'C18 Cs21 Ge3 Na3 Nb16 O127.527'
_chemical_formula_sum 'C18 H67.12 Cs21 Ge3 Na3 Nb16 O127.56'
_chemical_formula_weight 6889.12
_space_group_crystal_system triclinic
_space_group_IT_number 2
_space_group_name_Hall '-P 1'
_space_group_name_H-M_alt 'P -1'
_audit_creation_date 2025-10-09
_audit_creation_method
;
Olex2 1.5
(compiled 2025.07.13 svn.rb7424aed for OlexSys, GUI svn.r7314)
;
_audit_update_record
;
2025-10-12 deposited with the CCDC.	2026-05-13 downloaded from the CCDC.
;
_cell_angle_alpha 107.0550(10)
_cell_angle_beta 93.7840(10)
_cell_angle_gamma 93.1270(10)
_cell_formula_units_Z 2
_cell_length_a 15.6974(2)
_cell_length_b 22.9741(4)
_cell_length_c 23.8925(3)
_cell_measurement_reflns_used 17617
_cell_measurement_temperature 173(2)
_cell_measurement_theta_max 50.8040
_cell_measurement_theta_min 2.8170
_cell_volume 8194.9(2)
_computing_cell_refinement 'CrysAlisPro 1.171.43.128a (Rigaku, 2024)'
_computing_data_collection 'CrysAlisPro 1.171.43.128a (Rigaku, 2024)'
_computing_data_reduction 'CrysAlisPro 1.171.43.128a (Rigaku, 2024)'
_computing_molecular_graphics 'Olex2 1.5 (Dolomanov et al., 2009)'
_computing_publication_material 'Olex2 1.5 (Dolomanov et al., 2009)'
_computing_structure_refinement 'SHELXL-2019/3 (Sheldrick, 2019)'
_computing_structure_solution 'CrysAlisPro (Rigaku OD, 2021)'
_diffrn_ambient_temperature 173(2)
_diffrn_measured_fraction_theta_full 0.987
_diffrn_measured_fraction_theta_max 0.987
_diffrn_measurement_device_type 'XtaLAB Synergy, HyPix'
_diffrn_measurement_method '\w and \f scans'
_diffrn_radiation_type CuK\a
_diffrn_radiation_wavelength 1.54184
_diffrn_reflns_av_R_equivalents 0.0922
_diffrn_reflns_av_unetI/netI 0.0728
_diffrn_reflns_Laue_measured_fraction_full 0.987
_diffrn_reflns_Laue_measured_fraction_max 0.987
_diffrn_reflns_limit_h_max 15
_diffrn_reflns_limit_h_min -15
_diffrn_reflns_limit_k_max 22
_diffrn_reflns_limit_k_min -23
_diffrn_reflns_limit_l_max 23
_diffrn_reflns_limit_l_min -23
_diffrn_reflns_number 57340
_diffrn_reflns_point_group_measured_fraction_full 0.987
_diffrn_reflns_point_group_measured_fraction_max 0.987
_diffrn_reflns_theta_full 50.932
_diffrn_reflns_theta_max 50.932
_diffrn_reflns_theta_min 2.830
_diffrn_source 'micro-focus sealed X-ray tube'
_exptl_absorpt_coefficient_mu 46.254
_exptl_absorpt_correction_T_max 1.00000
_exptl_absorpt_correction_T_min 0.13368
_exptl_absorpt_correction_type multi-scan
_exptl_absorpt_process_details SADABS
_exptl_crystal_colour colorless
_exptl_crystal_density_diffrn 2.792
_exptl_crystal_description strips
_exptl_crystal_F_000 6271
_exptl_crystal_size_max 0.1
_exptl_crystal_size_mid 0.05
_exptl_crystal_size_min 0.01
_refine_diff_density_max 2.534
_refine_diff_density_min -2.610
_refine_diff_density_rms 0.384
_refine_ls_extinction_method none
_refine_ls_goodness_of_fit_ref 1.033
_refine_ls_hydrogen_treatment undef
_refine_ls_matrix_type full
_refine_ls_number_parameters 1860
_refine_ls_number_reflns 17293
_refine_ls_number_restraints 6447
_refine_ls_restrained_S_all 0.929
_refine_ls_R_factor_all 0.1108
_refine_ls_R_factor_gt 0.0963
_refine_ls_shift/su_max 0.002
_refine_ls_shift/su_mean 0.000
_refine_ls_structure_factor_coef Fsqd
_refine_ls_weighting_details 'w=1/[\s^2^(Fo^2^)+(0.2458P)^2^+27.0185P] where P=(Fo^2^+2Fc^2^)/3'
_refine_ls_weighting_scheme calc
_refine_ls_wR_factor_gt 0.2859
_refine_ls_wR_factor_ref 0.3017
_reflns_Friedel_coverage 0.000
_reflns_number_gt 13537
_reflns_number_total 17293
_reflns_threshold_expression 'I > 2\s(I)'
_cod_data_source_file d6sc02933g2.cif
_cod_data_source_block mak25
_cod_database_code 1577276
_shelx_shelxl_version_number 2014/7
_shelx_space_group_comment
;
The symmetry employed for this shelxl refinement is uniquely defined
by the following loop, which should always be used as a source of
symmetry information in preference to the above space-group names.
They are only intended as comments.
;
_shelx_estimated_absorpt_t_max 0.655
_shelx_estimated_absorpt_t_min 0.090
_olex2_refinement_description
;
1. Rigid body (RIGU) restrains
 All non-hydrogen atoms
 with sigma for 1-2 distances of 0.004 and sigma for 1-3 distances of 0.004
2. Others
 Sof(Cs28)=1-FVAR(1)
 Sof(Cs18)=FVAR(1)
 Sof(Cs17)=1-FVAR(2)
 Sof(Cs16)=FVAR(2)
 Sof(Cs21)=1-FVAR(3)
 Sof(Cs20)=FVAR(3)
 Fixed Sof: Cs19(0.8) Cs22(0.5) Cs23(0.2) Cs24(0.2) Cs25(0.2) Cs26(0.35)
 Cs27(0.75) Na2(0.6667) Na3(0.3333) Na4(0.5) Na5(0.5) O116(0.3333) O117(0.8)
 O122(0.3333) O123(0.3333) O150(0.5) O151(0.3333) O152(0.5) O158(0.5) O203(0.5)
 O207(0.5) O208(0.65) O209(0.5) O210(0.5) O211(0.3333)
;
_olex2_submission_special_instructions 'No special instructions were received'

loop_
_space_group_symop_operation_xyz
'x, y, z'
'-x, -y, -z'

loop_
_atom_site_label
_atom_site_type_symbol
_atom_site_fract_x
_atom_site_fract_y
_atom_site_fract_z
_atom_site_U_iso_or_equiv
_atom_site_adp_type
_atom_site_occupancy
_atom_site_site_symmetry_order
_atom_site_calc_flag
_atom_site_refinement_flags_posn
_atom_site_refinement_flags_adp
_atom_site_refinement_flags_occupancy
_atom_site_disorder_assembly
_atom_site_disorder_group
Nb1 Nb 0.8088(2) 0.58148(11) 0.26998(12) 0.0639(8) Uani 1 1 d . U . . .
Nb2 Nb 0.63043(19) 0.52685(11) 0.18009(12) 0.0626(7) Uani 1 1 d . U . . .
Nb3 Nb 0.82282(19) 0.49585(12) 0.13030(12) 0.0642(8) Uani 1 1 d . U . . .
Nb4 Nb 0.87429(15) 0.44208(10) 0.24145(10) 0.0460(6) Uani 1 1 d . U . . .
Nb5 Nb 0.69247(15) 0.38671(10) 0.15029(9) 0.0442(6) Uani 1 1 d . U . . .
Nb6 Nb 0.67782(15) 0.47402(9) 0.29296(10) 0.0433(6) Uani 1 1 d . U . . .
Nb7 Nb 0.74263(13) 0.33747(8) 0.26180(8) 0.0307(5) Uani 1 1 d . U . . .
Nb8 Nb 0.61529(13) 0.38625(8) 0.39266(9) 0.0329(5) Uani 1 1 d . U . . .
Nb9 Nb 0.97571(13) 0.32584(9) 0.29544(9) 0.0387(6) Uani 1 1 d . U . . .
Nb10 Nb 0.63733(13) 0.22306(9) 0.12662(8) 0.0338(5) Uani 1 1 d . U . . .
Nb11 Nb 0.58948(13) 0.26414(9) 0.47907(9) 0.0326(5) Uani 1 1 d . U . . .
Nb12 Nb 0.58482(14) 0.11918(10) 0.53240(9) 0.0393(6) Uani 1 1 d . U . . .
Nb13 Nb 1.02848(13) 0.18915(10) 0.35750(10) 0.0403(6) Uani 1 1 d . U . . .
Nb14 Nb 1.02453(13) 0.04355(10) 0.41011(10) 0.0405(6) Uani 1 1 d . U . . .
Nb15 Nb 0.60117(13) 0.05819(9) 0.14262(8) 0.0330(5) Uani 1 1 d . U . . .
Nb16 Nb 0.58917(17) -0.08719(10) 0.19313(10) 0.0517(7) Uani 1 1 d . U . . .
Ge1 Ge 0.67927(17) 0.05660(12) 0.27539(11) 0.0329(7) Uani 1 1 d . U . . .
Ge2 Ge 0.67198(17) 0.13371(11) 0.40845(11) 0.0285(6) Uani 1 1 d . U . . .
Ge3 Ge 0.85025(17) 0.10246(12) 0.35899(11) 0.0308(7) Uani 1 1 d . U . . .
Cs1 Cs 0.55281(10) 0.21308(7) 0.28456(6) 0.0398(4) Uani 1 1 d . U . . .
Cs2 Cs 0.81872(10) 0.29421(7) 0.40932(7) 0.0407(4) Uani 1 1 d . U . . .
Cs3 Cs 0.83893(11) 0.16572(7) 0.21118(7) 0.0434(5) Uani 1 1 d . U . . .
Cs4 Cs 0.47808(11) 0.02030(7) 0.63321(7) 0.0454(5) Uani 1 1 d . U . . .
Cs5 Cs 0.51462(11) 0.08751(8) -0.02279(7) 0.0489(5) Uani 1 1 d . U . . .
Cs6 Cs 0.47976(13) 0.43995(7) 0.55238(8) 0.0550(5) Uani 1 1 d . U . . .
Cs7 Cs 0.45262(12) 0.38571(9) 0.21056(8) 0.0577(5) Uani 1 1 d . U . . .
Cs8 Cs 0.11718(13) 0.48097(8) 0.57894(8) 0.0602(5) Uani 1 1 d . U . . .
Cs9 Cs 0.80101(12) 0.02459(9) 0.49507(10) 0.0632(6) Uani 1 1 d . U . . .
Cs10 Cs 0.88606(13) 0.22573(9) 0.54409(9) 0.0640(6) Uani 1 1 d . U . . .
Cs11 Cs 0.24699(12) 0.16147(10) 0.44076(11) 0.0704(6) Uani 1 1 d . U . . .
Cs12 Cs 0.24234(13) 0.37037(9) 0.42376(10) 0.0722(6) Uani 1 1 d . U . . .
Cs13 Cs 0.90901(14) 0.30922(10) 0.08935(9) 0.0714(6) Uani 1 1 d . U . . .
Cs14 Cs 0.32691(15) 0.05620(11) 0.25402(9) 0.0757(7) Uani 1 1 d . U . . .
Cs15 Cs 0.25425(17) 0.20320(12) 0.16823(12) 0.0931(8) Uani 1 1 d . U . . .
Cs16 Cs 0.9094(2) -0.01339(16) 0.20529(15) 0.0905(13) Uani 0.714(6) 1 d . U P . .
Cs17 Cs 0.8794(6) -0.0620(4) 0.2476(4) 0.096(3) Uani 0.286(6) 1 d . U P . .
Cs18 Cs 0.7570(3) 0.14467(19) 0.74238(18) 0.1210(15) Uani 0.829(7) 1 d . U P . .
Cs28 Cs 0.6814(16) 0.1848(10) 0.7511(8) 0.128(5) Uani 0.171(7) 1 d . U P . .
Cs19 Cs 1.0721(3) -0.0683(2) 0.04413(18) 0.1244(14) Uani 0.8 1 d . U P . .
Cs20 Cs 0.4665(4) 0.27873(19) 0.6252(2) 0.1202(19) Uani 0.715(7) 1 d . U P . .
Cs21 Cs 0.5519(11) 0.2986(6) 0.6592(6) 0.130(4) Uani 0.285(7) 1 d . U P . .
Cs22 Cs 0.8474(5) 0.5485(4) 0.7508(5) 0.164(3) Uani 0.5 1 d . U P . .
Cs23 Cs 0.7987(13) 0.3738(9) 0.7116(7) 0.134(4) Uani 0.2 1 d . U P . .
Cs24 Cs 0.7972(11) 0.6788(6) 0.1533(6) 0.105(4) Uani 0.2 1 d . U P . .
Cs25 Cs 0.8097(19) 0.4783(16) 0.9338(12) 0.210(10) Uani 0.2 1 d . U P . .
Cs26 Cs 0.8954(8) -0.1141(5) 0.3209(5) 0.142(3) Uani 0.35 1 d . U P . .
Cs27 Cs 0.5600(3) 0.2670(2) -0.02820(16) 0.1106(12) Uani 0.75 1 d . U P . .
Na1 Na 0.2834(9) 0.0368(6) 0.0558(6) 0.084(3) Uani 1 1 d . U . . .
Na2 Na 0.1480(16) 0.5388(10) 0.4206(11) 0.101(6) Uani 0.6667 1 d . U P . .
Na3 Na 0.896(3) 0.473(3) 0.659(3) 0.114(7) Uani 0.3333 1 d . U P . .
Na4 Na 0.559(3) 0.450(3) 0.957(3) 0.200(17) Uani 0.5 1 d . U P . .
Na5 Na 0.316(2) 0.1810(13) 0.6522(13) 0.089(5) Uani 0.5 1 d . U P . .
C1 C 0.4770(18) 0.2395(13) 0.1205(12) 0.048(3) Uani 1 1 d . U . . .
C2 C 0.7456(19) 0.1909(13) 0.0521(12) 0.050(4) Uani 1 1 d . U . . .
C3 C 0.426(2) -0.0763(15) 0.1904(14) 0.065(4) Uani 1 1 d . U . . .
C4 C 0.4331(17) 0.2656(12) 0.4368(12) 0.045(4) Uani 1 1 d . U . . .
C5 C 1.047(2) 0.2809(14) 0.2013(14) 0.058(4) Uani 1 1 d . U . . .
C6 C 0.422(2) 0.1040(14) 0.5239(14) 0.058(4) Uani 1 1 d . U . . .
C7 C 0.697(2) 0.1907(16) 0.6080(15) 0.070(4) Uani 1 1 d . U . . .
C8 C 0.693(2) 0.3379(14) 0.5563(14) 0.061(4) Uani 1 1 d . U . . .
C9 C 0.4564(18) 0.3827(12) 0.3590(12) 0.047(3) Uani 1 1 d . U . . .
C10 C 0.4425(19) 0.0813(13) 0.1396(12) 0.049(4) Uani 1 1 d . U . . .
C11 C 1.125(2) 0.0034(14) 0.3287(15) 0.063(5) Uani 1 1 d . U . . .
C12 C 1.0466(19) 0.1199(13) 0.5140(14) 0.055(4) Uani 1 1 d . U . . .
C13 C 1.0224(19) 0.4019(14) 0.3938(13) 0.057(5) Uani 1 1 d . U . . .
C14 C 1.0696(19) 0.2757(14) 0.4484(14) 0.057(5) Uani 1 1 d . U . . .
C15 C 1.093(2) 0.1420(14) 0.2584(14) 0.059(5) Uani 1 1 d . U . . .
C16 C 0.7116(18) 0.4579(11) 0.4792(11) 0.044(4) Uani 1 1 d . U . . .
C17 C 0.692(2) -0.1289(15) 0.1182(15) 0.072(6) Uani 1 1 d . U . . .
C18 C 0.7185(18) 0.0321(13) 0.0703(11) 0.047(5) Uani 1 1 d . U . . .
O1 O 0.8475(10) 0.3113(7) 0.2835(7) 0.036(2) Uani 1 1 d . U . . .
O3 O 0.6921(10) 0.2649(7) 0.2060(6) 0.035(2) Uani 1 1 d . U . . .
O5 O 0.7903(11) 0.4287(7) 0.3009(7) 0.039(3) Uani 1 1 d . U . . .
O6 O 0.6850(10) 0.3389(7) 0.3282(6) 0.033(2) Uani 1 1 d . U . . .
O7 O 0.4882(10) 0.2303(7) 0.4099(7) 0.041(3) Uani 1 1 d . U . . .
O8 O 0.7342(11) 0.0533(7) 0.1271(7) 0.042(3) Uani 1 1 d . U . . .
O9 O 0.6551(10) 0.0899(7) 0.2237(7) 0.039(3) Uani 1 1 d . U . . .
O10 O 0.9036(10) 0.1670(7) 0.3504(7) 0.039(3) Uani 1 1 d . U . . .
O11 O 0.7405(11) 0.4205(7) 0.4324(7) 0.043(3) Uani 1 1 d . U . . .
O12 O 0.7893(10) 0.0663(7) 0.2918(7) 0.042(3) Uani 1 1 d . U . . .
O13 O 0.7807(10) 0.1280(7) 0.4141(7) 0.040(3) Uani 1 1 d . U . . .
O14 O 0.6234(10) 0.0966(7) 0.4540(7) 0.036(3) Uani 1 1 d . U . . .
O15 O 0.6268(10) 0.0936(7) 0.3376(7) 0.037(3) Uani 1 1 d . U . . .
O16 O 0.7196(11) 0.2954(8) 0.5138(8) 0.050(3) Uani 1 1 d . U . . .
O17 O 1.1241(11) 0.2557(8) 0.4089(8) 0.053(4) Uani 1 1 d . U . . .
O18 O 0.6473(12) -0.0191(8) 0.2566(7) 0.051(3) Uani 1 1 d . U . . .
O19 O 1.1070(12) 0.0890(8) 0.4853(8) 0.055(4) Uani 1 1 d . U . . .
O20 O 0.4665(12) 0.0888(8) 0.4798(8) 0.053(4) Uani 1 1 d . U . . .
O21 O 1.0062(15) -0.1463(8) 0.3282(8) 0.068(4) Uani 1 1 d . U . . .
O22 O 1.0048(12) -0.0230(8) 0.4264(8) 0.055(4) Uani 1 1 d . U . . .
O23 O 0.4651(13) -0.1165(9) 0.1485(9) 0.061(4) Uani 1 1 d . U . . .
O24 O 0.6272(11) 0.4571(7) 0.4741(7) 0.044(3) Uani 1 1 d . U . . .
O25 O 0.7500(12) 0.4804(8) 0.2122(8) 0.052(3) Uani 1 1 d . U . . .
O26 O 0.6016(12) 0.4388(8) 0.1386(8) 0.054(3) Uani 1 1 d . U . . .
O27 O 0.6210(15) 0.1780(10) 0.6185(9) 0.071(3) Uani 1 1 d . U . . .
O28 O 0.8016(13) 0.1717(10) 0.0163(9) 0.068(5) Uani 1 1 d . U . . .
O29 O 1.0140(13) 0.1334(9) 0.2664(8) 0.058(3) Uani 1 1 d . U . . .
O30 O 1.1745(15) -0.0093(13) 0.2869(11) 0.097(8) Uani 1 1 d . U . . .
O31 O 0.8570(15) 0.5716(9) 0.1944(9) 0.071(4) Uani 1 1 d . U . . .
O32 O 0.4805(14) -0.0476(9) 0.2317(9) 0.064(4) Uani 1 1 d . U . . .
O33 O 0.3467(15) -0.0783(11) 0.1848(10) 0.078(5) Uani 1 1 d . U . . .
O35 O 0.7072(15) 0.0574(11) -0.0737(9) 0.082(6) Uani 1 1 d . U . . .
O36 O 0.3428(14) 0.0990(11) 0.5192(10) 0.079(5) Uani 1 1 d . U . . .
O37 O 1.0481(15) 0.4425(12) 0.4417(11) 0.101(9) Uani 1 1 d . U . . .
O38 O 0.744(2) -0.1469(18) 0.0771(13) 0.146(14) Uani 1 1 d . U . . .
O39 O 1.0574(14) 0.1606(11) 0.5614(10) 0.079(5) Uani 1 1 d . U . . .
O40 O 0.5905(15) -0.1400(9) 0.2309(9) 0.076(5) Uani 1 1 d . U . . .
O41 O 1.0952(16) 0.3214(11) 0.4932(11) 0.092(7) Uani 1 1 d . U . . .
O42 O 0.7711(13) 0.0183(11) 0.0362(8) 0.079(7) Uani 1 1 d . U . . .
O43 O 0.6537(10) 0.2085(7) 0.4199(7) 0.038(3) Uani 1 1 d . U . . .
O44 O 0.6330(11) 0.0289(8) 0.0545(7) 0.046(3) Uani 1 1 d . U . . .
O45 O 0.4700(11) 0.3025(7) 0.4880(8) 0.046(3) Uani 1 1 d . U . . .
O46 O 0.5635(12) 0.2107(8) 0.5167(8) 0.051(3) Uani 1 1 d . U . . .
O47 O 0.3548(17) 0.2696(11) 0.0005(9) 0.090(6) Uani 1 1 d . U . . .
O48 O 0.6535(11) 0.3878(7) 0.2311(7) 0.041(3) Uani 1 1 d . U . . .
O49 O 0.9074(13) 0.4546(8) 0.1705(8) 0.058(3) Uani 1 1 d . U . . .
O50 O 1.0782(14) 0.2544(11) 0.1535(9) 0.076(5) Uani 1 1 d . U . . .
O51 O 0.6500(12) 0.3098(8) 0.1098(7) 0.051(3) Uani 1 1 d . U . . .
O52 O 0.7634(12) 0.4120(8) 0.0984(8) 0.053(3) Uani 1 1 d . U . . .
O53 O 0.7450(15) 0.3794(11) 0.5949(11) 0.085(5) Uani 1 1 d . U . . .
O54 O 0.6220(10) 0.1505(7) 0.1373(6) 0.040(3) Uani 1 1 d . U . . .
O55 O 0.9696(12) 0.1059(8) 0.4826(8) 0.052(3) Uani 1 1 d . U . . .
O56 O 0.8542(15) 0.6547(8) 0.3139(9) 0.072(5) Uani 1 1 d . U . . .
O57 O 0.6666(12) 0.1860(9) 0.0365(7) 0.053(3) Uani 1 1 d . U . . .
O58 O 0.9623(11) 0.2736(8) 0.2061(8) 0.049(3) Uani 1 1 d . U . . .
O59 O 0.4829(11) 0.0559(8) 0.0928(7) 0.049(3) Uani 1 1 d . U . . .
O60 O 0.9976(12) 0.2508(8) 0.4383(8) 0.052(3) Uani 1 1 d . U . . .
O61 O 0.7414(12) 0.5509(7) 0.3254(8) 0.053(3) Uani 1 1 d . U . . .
O62 O 0.5936(13) 0.5065(8) 0.2513(8) 0.056(3) Uani 1 1 d . U . . .
O63 O 0.9118(18) -0.2288(10) 0.3075(10) 0.091(6) Uani 1 1 d . U . . .
O64 O 0.4912(11) 0.4135(7) 0.4097(7) 0.043(3) Uani 1 1 d . U . . .
O65 O 0.9456(11) 0.3833(8) 0.3780(8) 0.048(3) Uani 1 1 d . U . . .
O66 O 1.0595(10) 0.1329(8) 0.3865(8) 0.046(3) Uani 1 1 d . U . . .
O67 O 0.4159(13) 0.1105(9) 0.3767(9) 0.063(4) Uani 1 1 d . U . . .
O68 O 0.6085(16) -0.1430(10) 0.1082(9) 0.078(5) Uani 1 1 d . U . . .
O69 O 0.5207(12) 0.2131(8) 0.0755(7) 0.051(3) Uani 1 1 d . U . . .
O70 O 0.7130(15) -0.0936(10) 0.1661(10) 0.078(4) Uani 1 1 d . U . . .
O71 O 0.4925(11) 0.0947(7) 0.1877(7) 0.041(3) Uani 1 1 d . U . . .
O72 O 1.0414(13) 0.0019(9) 0.3182(9) 0.062(3) Uani 1 1 d . U . . .
O73 O 1.1252(18) 0.1215(13) 0.2130(12) 0.109(9) Uani 1 1 d . U . . .
O74 O 0.5109(11) 0.3498(7) 0.3274(7) 0.045(3) Uani 1 1 d . U . . .
O75 O 0.3796(13) 0.3840(9) 0.3400(9) 0.065(4) Uani 1 1 d . U . . .
O76 O 0.6091(12) 0.3380(8) 0.5523(8) 0.052(3) Uani 1 1 d . U . . .
O77 O 0.4685(13) 0.1294(9) 0.5721(9) 0.063(3) Uani 1 1 d . U . . .
O78 O 0.5425(16) 0.5594(10) 0.1558(10) 0.081(5) Uani 1 1 d . U . . .
O79 O 0.5254(11) 0.2565(7) 0.1687(7) 0.043(3) Uani 1 1 d . U . . .
O80 O 0.9878(11) 0.2608(8) 0.3196(8) 0.047(3) Uani 1 1 d . U . . .
O81 O 0.3155(15) 0.1993(11) 0.3009(10) 0.079(4) Uani 1 1 d . U . . .
O82 O 0.2633(16) 0.3355(12) 0.2411(11) 0.092(5) Uani 1 1 d . U . . .
O83 O 0.8976(13) 0.5254(8) 0.2869(8) 0.054(3) Uani 1 1 d . U . . .
O84 O 0.6981(15) 0.5967(9) 0.2340(9) 0.072(4) Uani 1 1 d . U . . .
O85 O 0.8798(16) 0.5059(10) 0.0720(9) 0.077(5) Uani 1 1 d . U . . .
O86 O 0.9101(11) 0.0468(7) 0.3755(8) 0.046(3) Uani 1 1 d . U . . .
O87 O 0.7596(13) 0.4909(9) 0.5192(9) 0.068(6) Uani 1 1 d . U . . .
O88 O 0.6237(11) 0.4598(7) 0.3522(7) 0.045(3) Uani 1 1 d . U . . .
O89 O 1.0750(12) 0.3810(9) 0.3541(9) 0.062(4) Uani 1 1 d . U . . .
O90 O 0.7980(11) 0.3647(7) 0.1939(7) 0.041(3) Uani 1 1 d . U . . .
O91 O 0.7138(13) 0.1600(9) 0.5557(9) 0.064(3) Uani 1 1 d . U . . .
O92 O 0.5820(11) -0.0172(7) 0.1462(7) 0.045(3) Uani 1 1 d . U . . .
O93 O 0.3656(13) 0.0882(9) 0.1377(9) 0.063(4) Uani 1 1 d . U . . .
O94 O 1.1511(12) 0.0263(8) 0.3850(9) 0.055(4) Uani 1 1 d . U . . .
O95 O 0.9632(11) 0.4030(8) 0.2671(8) 0.049(3) Uani 1 1 d . U . . .
O96 O 0.6057(12) 0.0504(8) 0.5465(8) 0.057(3) Uani 1 1 d . U . . .
O97 O 0.7120(15) 0.5268(9) 0.1205(9) 0.071(3) Uani 1 1 d . U . . .
O98 O 0.7513(16) 0.2230(11) 0.6449(10) 0.086(4) Uani 1 1 d . U . . .
O99 O 0.7650(11) 0.2148(8) 0.1061(7) 0.046(3) Uani 1 1 d . U . . .
O100 O 1.1328(12) 0.1811(9) 0.3031(9) 0.061(4) Uani 1 1 d . U . . .
O101 O 0.7743(19) -0.1981(11) 0.2440(13) 0.108(7) Uani 1 1 d . U . . .
O102 O 0.6082(11) 0.3270(7) 0.4249(7) 0.040(3) Uani 1 1 d . U . . .
O104 O 0.3587(11) 0.2686(8) 0.4177(8) 0.054(4) Uani 1 1 d . U . . .
O105 O 0.2733(17) 0.0394(13) 0.6384(12) 0.101(7) Uani 1 1 d . U . . .
O106 O 1.0848(12) 0.3137(8) 0.2487(8) 0.051(4) Uani 1 1 d . U . . .
O107 O 0.4018(12) 0.2492(9) 0.1137(8) 0.061(4) Uani 1 1 d . U . . .
O108 O 0.491(2) 0.3976(15) 0.0399(14) 0.130(8) Uani 1 1 d . U . . .
O109 O 1.0293(19) 0.3422(13) 0.5935(12) 0.107(7) Uani 1 1 d . U . . .
O110 O 0.691(2) 0.2162(16) -0.0879(13) 0.133(8) Uani 1 1 d . U . . .
O111 O 0.8929(17) 0.1227(13) 0.6256(12) 0.101(5) Uani 1 1 d . U . . .
O112 O 0.3233(15) 0.1257(11) 0.0218(10) 0.081(5) Uani 1 1 d . U . . .
O113 O 0.6751(17) 0.0271(13) 0.6404(12) 0.096(5) Uani 1 1 d . U . . .
O115 O 0.2872(18) 0.3794(12) 0.5606(12) 0.104(6) Uani 1 1 d . U . . .
O116 O 0.551(7) 0.336(4) 0.792(4) 0.116(8) Uani 0.3333 1 d . U P . .
O117 O 0.516(2) 0.4240(15) 0.6789(13) 0.099(6) Uani 0.8 1 d . U P . .
O118 O 0.1549(18) 0.0677(15) 0.0918(13) 0.118(7) Uani 1 1 d . U . . .
O119 O 0.962(3) 0.4232(18) 0.956(3) 0.213(19) Uani 1 1 d . U . . .
O120 O 0.2349(15) 0.3060(12) 0.3249(12) 0.091(6) Uani 1 1 d . U . . .
O205 O 0.9205(16) 0.4055(11) 0.5172(10) 0.086(5) Uani 1 1 d . U . . .
O122 O 0.914(5) 0.416(4) 0.679(4) 0.109(7) Uani 0.3333 1 d . U P . .
O123 O 0.616(6) 0.280(4) 0.812(3) 0.099(10) Uani 0.3333 1 d . U P . .
O271 O 0.474(2) 0.2671(13) -0.1596(13) 0.129(8) Uani 1 1 d . U . . .
O127 O 0.9556(17) 0.1486(12) 0.0912(11) 0.098(6) Uani 1 1 d . U . . .
O150 O 0.945(4) 0.418(3) 0.783(3) 0.104(9) Uani 0.5 1 d . U P . .
O151 O 0.864(5) 0.510(5) 0.690(5) 0.115(9) Uani 0.3333 1 d . U P . .
O152 O 0.290(4) 0.491(2) 0.364(2) 0.098(11) Uani 0.5 1 d . U P . .
O156 O 0.748(3) 0.3464(17) -0.0211(14) 0.148(9) Uani 1 1 d . U . . .
O158 O 0.234(4) 0.153(3) 0.602(2) 0.102(12) Uani 0.5 1 d . U P . .
O201 O 0.673(3) 0.6526(15) 0.0888(16) 0.146(8) Uani 1 1 d . U . . .
O203 O 0.884(3) -0.041(3) 0.097(2) 0.097(7) Uani 0.5 1 d . U P . .
O206 O 0.675(4) 0.538(3) 1.015(2) 0.236(17) Uani 1 1 d . U . . .
O207 O 0.926(4) 0.451(3) 0.788(3) 0.103(9) Uani 0.5 1 d . U P . .
O208 O 0.643(3) 0.7052(18) 0.265(2) 0.118(10) Uani 0.65 1 d . U P . .
O209 O 0.937(3) 0.039(3) 0.094(2) 0.095(8) Uani 0.5 1 d . U P . .
O210 O 0.566(4) 0.189(2) 0.731(2) 0.102(6) Uani 0.5 1 d . U P . .
O211 O 0.592(7) 0.327(5) 0.821(4) 0.113(8) Uani 0.3333 1 d . U P . .
O250 O 1.097(4) -0.068(3) 0.174(3) 0.098(11) Uani 0.37(5) 1 d . U . . .
O251 O 0.939(4) 0.663(2) 0.143(3) 0.117(12) Uani 0.54(6) 1 d . U . . .
O252 O 0.814(3) 0.181(2) 0.8886(18) 0.195(15) Uani 1 1 d . U . . .

loop_
_atom_site_aniso_label
_atom_site_aniso_U_11
_atom_site_aniso_U_22
_atom_site_aniso_U_33
_atom_site_aniso_U_23
_atom_site_aniso_U_13
_atom_site_aniso_U_12
Nb1 0.092(2) 0.0320(13) 0.0699(17) 0.0249(12) -0.0110(14) -0.0112(13)
Nb2 0.0862(19) 0.0417(14) 0.0671(16) 0.0321(12) -0.0120(14) 0.0018(13)
Nb3 0.0848(19) 0.0498(15) 0.0656(16) 0.0353(13) -0.0059(14) -0.0149(13)
Nb4 0.0527(14) 0.0349(12) 0.0524(14) 0.0212(11) -0.0064(11) -0.0111(10)
Nb5 0.0566(15) 0.0382(13) 0.0409(12) 0.0210(10) -0.0081(11) -0.0051(11)
Nb6 0.0599(15) 0.0236(11) 0.0469(13) 0.0138(10) -0.0065(11) 0.0026(10)
Nb7 0.0363(12) 0.0238(11) 0.0305(11) 0.0085(8) -0.0060(9) -0.0025(9)
Nb8 0.0375(12) 0.0209(11) 0.0373(11) 0.0046(9) -0.0013(9) 0.0036(9)
Nb9 0.0342(12) 0.0336(12) 0.0485(13) 0.0159(10) -0.0045(10) -0.0068(9)
Nb10 0.0381(12) 0.0337(12) 0.0268(11) 0.0074(9) -0.0042(9) -0.0050(9)
Nb11 0.0359(12) 0.0239(11) 0.0352(11) 0.0037(9) 0.0027(9) 0.0059(9)
Nb12 0.0483(14) 0.0370(12) 0.0376(12) 0.0163(10) 0.0094(10) 0.0102(10)
Nb13 0.0264(12) 0.0435(13) 0.0556(13) 0.0230(11) 0.0004(10) 0.0007(10)
Nb14 0.0317(12) 0.0400(13) 0.0524(13) 0.0174(10) 0.0009(10) 0.0076(10)
Nb15 0.0369(12) 0.0306(11) 0.0247(11) 0.0003(9) -0.0037(9) -0.0036(9)
Nb16 0.0690(17) 0.0307(13) 0.0484(14) 0.0046(10) -0.0042(12) -0.0047(11)
Ge1 0.0332(16) 0.0308(15) 0.0294(14) 0.0030(12) -0.0023(12) -0.0044(12)
Ge2 0.0301(15) 0.0250(14) 0.0276(14) 0.0046(11) -0.0004(11) 0.0004(11)
Ge3 0.0255(15) 0.0291(15) 0.0368(15) 0.0084(12) -0.0007(12) 0.0036(12)
Cs1 0.0516(10) 0.0305(9) 0.0327(9) 0.0039(7) -0.0003(7) -0.0021(7)
Cs2 0.0371(9) 0.0382(9) 0.0472(10) 0.0133(7) 0.0013(7) 0.0052(7)
Cs3 0.0449(10) 0.0394(9) 0.0420(9) 0.0095(7) -0.0040(7) -0.0052(8)
Cs4 0.0483(11) 0.0410(10) 0.0456(10) 0.0128(8) 0.0047(8) -0.0067(8)
Cs5 0.0506(11) 0.0516(11) 0.0317(9) -0.0040(8) -0.0041(8) -0.0059(8)
Cs6 0.0709(13) 0.0307(9) 0.0616(11) 0.0074(8) 0.0111(9) 0.0167(9)
Cs7 0.0579(12) 0.0541(11) 0.0613(12) 0.0187(9) -0.0043(9) 0.0103(9)
Cs8 0.0653(13) 0.0447(11) 0.0635(12) 0.0097(9) -0.0040(10) -0.0108(9)
Cs9 0.0469(11) 0.0650(12) 0.0940(15) 0.0474(11) 0.0059(10) 0.0132(9)
Cs10 0.0551(12) 0.0611(12) 0.0691(12) 0.0108(10) -0.0047(10) 0.0061(10)
Cs11 0.0342(11) 0.0764(14) 0.1141(17) 0.0542(13) -0.0075(10) -0.0054(9)
Cs12 0.0527(12) 0.0534(12) 0.1004(16) 0.0087(11) 0.0000(11) 0.0043(10)
Cs13 0.0731(14) 0.0787(14) 0.0665(13) 0.0281(11) 0.0123(10) -0.0034(11)
Cs14 0.0765(15) 0.0847(15) 0.0605(12) 0.0178(11) 0.0046(11) -0.0179(12)
Cs15 0.0798(17) 0.0906(17) 0.116(2) 0.0369(15) 0.0247(14) 0.0157(13)
Cs16 0.085(2) 0.085(2) 0.087(2) -0.0010(17) 0.0149(17) 0.0200(18)
Cs17 0.081(5) 0.075(5) 0.108(5) -0.006(4) -0.011(4) 0.016(4)
Cs18 0.132(3) 0.111(3) 0.132(3) 0.051(2) 0.030(2) -0.004(2)
Cs28 0.165(9) 0.123(9) 0.096(8) 0.035(6) 0.020(6) 0.006(7)
Cs19 0.098(3) 0.140(3) 0.119(3) 0.010(2) 0.021(2) 0.009(2)
Cs20 0.180(4) 0.087(3) 0.108(3) 0.030(2) 0.082(3) 0.048(3)
Cs21 0.178(7) 0.106(6) 0.117(6) 0.037(5) 0.054(5) 0.034(5)
Cs22 0.121(6) 0.131(6) 0.241(9) 0.064(6) -0.002(6) -0.020(4)
Cs23 0.146(9) 0.132(8) 0.110(7) 0.025(6) -0.006(6) -0.024(6)
Cs24 0.151(9) 0.064(6) 0.123(8) 0.068(6) -0.002(7) -0.001(5)
Cs25 0.202(19) 0.28(3) 0.188(14) 0.123(14) 0.045(13) 0.015(17)
Cs26 0.146(7) 0.124(6) 0.142(7) 0.026(5) -0.010(5) -0.007(5)
Cs27 0.135(3) 0.135(3) 0.086(2) 0.072(2) 0.001(2) 0.006(2)
Na1 0.082(6) 0.088(7) 0.073(6) 0.014(5) -0.011(5) 0.000(5)
Na2 0.101(14) 0.081(12) 0.111(15) 0.018(10) -0.002(12) 0.000(10)
Na3 0.069(14) 0.115(11) 0.159(11) 0.058(8) -0.038(9) -0.034(9)
Na4 0.18(2) 0.30(4) 0.22(4) 0.22(3) 0.04(2) 0.07(2)
Na5 0.108(9) 0.087(11) 0.092(10) 0.045(8) 0.043(7) 0.039(7)
C1 0.049(5) 0.049(7) 0.042(5) 0.011(4) -0.005(4) 0.001(4)
C2 0.057(6) 0.049(8) 0.042(5) 0.014(5) 0.003(4) -0.005(5)
C3 0.072(6) 0.060(8) 0.062(8) 0.020(6) -0.001(5) -0.010(5)
C4 0.042(5) 0.038(7) 0.052(6) 0.009(5) 0.010(4) 0.003(4)
C5 0.055(6) 0.056(9) 0.066(6) 0.021(5) 0.006(4) -0.004(5)
C6 0.057(6) 0.058(9) 0.068(7) 0.030(6) 0.016(4) 0.016(5)
C7 0.078(6) 0.068(7) 0.066(5) 0.021(4) 0.006(4) 0.003(4)
C8 0.059(6) 0.055(7) 0.065(6) 0.013(5) 0.003(4) 0.005(4)
C9 0.052(5) 0.031(7) 0.054(5) 0.009(5) -0.001(4) 0.003(4)
C10 0.050(5) 0.049(9) 0.042(6) 0.007(5) 0.000(4) -0.005(5)
C11 0.056(7) 0.059(12) 0.076(7) 0.020(6) 0.011(5) 0.019(6)
C12 0.052(6) 0.049(8) 0.066(6) 0.022(5) -0.003(5) -0.002(5)
C13 0.047(7) 0.053(9) 0.065(7) 0.015(6) -0.007(5) -0.006(6)
C14 0.047(7) 0.054(8) 0.069(7) 0.019(6) -0.007(5) 0.004(6)
C15 0.057(7) 0.059(10) 0.070(7) 0.027(6) 0.009(5) 0.013(6)
C16 0.054(6) 0.025(8) 0.049(6) 0.007(5) -0.003(5) 0.004(5)
C17 0.086(7) 0.055(11) 0.066(7) 0.006(7) 0.001(5) 0.008(6)
C18 0.047(6) 0.052(11) 0.038(6) 0.006(5) 0.002(4) -0.002(6)
O1 0.034(4) 0.035(5) 0.037(5) 0.012(4) -0.004(3) -0.002(3)
O3 0.039(5) 0.029(4) 0.032(4) 0.007(3) -0.004(3) -0.005(3)
O5 0.046(5) 0.028(5) 0.043(5) 0.017(4) -0.008(4) -0.006(4)
O6 0.042(5) 0.023(5) 0.032(4) 0.008(3) -0.002(3) 0.000(4)
O7 0.041(5) 0.035(6) 0.044(5) 0.007(4) 0.006(4) 0.002(4)
O8 0.042(5) 0.043(6) 0.038(5) 0.007(4) 0.002(4) -0.001(4)
O9 0.046(5) 0.034(5) 0.032(4) 0.004(4) -0.001(3) -0.005(4)
O10 0.032(5) 0.039(5) 0.050(5) 0.020(4) -0.001(4) 0.004(3)
O11 0.047(5) 0.031(5) 0.047(5) 0.006(4) -0.004(4) 0.000(4)
O12 0.040(5) 0.041(6) 0.041(5) 0.008(4) 0.000(4) -0.003(4)
O13 0.034(5) 0.038(7) 0.044(5) 0.008(4) 0.000(4) -0.001(4)
O14 0.042(6) 0.025(6) 0.046(5) 0.016(4) 0.008(4) 0.010(5)
O15 0.041(6) 0.030(6) 0.036(4) 0.005(4) 0.001(4) -0.003(4)
O16 0.048(5) 0.046(6) 0.055(5) 0.012(4) 0.000(4) 0.004(4)
O17 0.044(6) 0.051(7) 0.068(7) 0.027(5) -0.008(5) 0.006(5)
O18 0.069(7) 0.032(5) 0.048(6) 0.010(4) -0.004(5) -0.006(4)
O19 0.049(6) 0.053(8) 0.066(6) 0.025(5) -0.003(5) 0.001(5)
O20 0.050(6) 0.052(8) 0.062(6) 0.024(5) 0.010(4) 0.008(5)
O21 0.120(10) 0.032(7) 0.043(9) -0.006(6) 0.019(7) 0.004(6)
O22 0.050(8) 0.044(6) 0.071(7) 0.019(5) 0.005(6) 0.008(5)
O23 0.072(6) 0.053(8) 0.060(7) 0.022(6) -0.002(5) -0.011(5)
O24 0.055(6) 0.022(6) 0.049(6) 0.000(5) -0.001(4) 0.004(4)
O25 0.065(5) 0.038(5) 0.057(5) 0.023(4) -0.011(4) -0.006(4)
O26 0.061(6) 0.047(5) 0.056(6) 0.024(4) -0.011(5) -0.001(4)
O27 0.083(6) 0.067(7) 0.063(6) 0.018(5) 0.011(4) 0.002(5)
O28 0.062(8) 0.078(9) 0.058(7) 0.010(6) 0.013(6) -0.004(6)
O29 0.056(6) 0.063(6) 0.058(6) 0.020(4) 0.005(4) 0.009(4)
O30 0.063(10) 0.13(2) 0.085(9) 0.013(10) 0.021(8) 0.017(11)
O31 0.096(8) 0.048(6) 0.071(6) 0.027(5) -0.010(5) -0.015(5)
O32 0.076(6) 0.056(7) 0.059(7) 0.018(5) 0.003(5) -0.007(5)
O33 0.073(7) 0.081(9) 0.076(11) 0.019(7) -0.001(6) -0.010(6)
O35 0.085(12) 0.093(13) 0.065(11) 0.017(9) 0.015(9) 0.005(10)
O36 0.057(6) 0.098(12) 0.098(9) 0.049(9) 0.016(5) 0.018(6)
O37 0.065(12) 0.106(15) 0.094(9) -0.024(10) -0.020(8) -0.002(10)
O38 0.104(13) 0.20(3) 0.089(12) -0.030(15) 0.018(10) 0.004(14)
O39 0.071(9) 0.076(9) 0.077(7) 0.008(6) -0.014(6) 0.005(6)
O40 0.094(10) 0.053(8) 0.078(9) 0.022(7) -0.010(7) -0.008(7)
O41 0.086(13) 0.084(11) 0.085(9) 0.000(9) -0.006(9) -0.012(9)
O42 0.050(8) 0.119(18) 0.044(8) -0.012(9) 0.005(6) -0.009(9)
O43 0.044(5) 0.026(4) 0.045(5) 0.010(3) 0.008(4) 0.006(4)
O44 0.045(6) 0.052(7) 0.033(5) 0.002(5) -0.002(4) -0.006(5)
O45 0.046(5) 0.033(6) 0.056(6) 0.009(4) 0.008(4) 0.004(4)
O46 0.055(6) 0.044(5) 0.058(6) 0.016(4) 0.014(4) 0.012(4)
O47 0.118(11) 0.095(14) 0.046(10) 0.012(10) -0.033(8) 0.014(9)
O48 0.047(5) 0.033(5) 0.044(5) 0.018(4) -0.009(4) 0.000(4)
O49 0.073(7) 0.047(6) 0.056(6) 0.023(5) -0.003(5) -0.010(5)
O50 0.068(8) 0.092(11) 0.068(7) 0.022(6) 0.012(6) 0.009(7)
O51 0.063(6) 0.043(5) 0.047(6) 0.017(4) -0.006(4) -0.006(4)
O52 0.068(7) 0.049(6) 0.047(6) 0.025(4) -0.006(5) -0.010(4)
O53 0.064(9) 0.083(9) 0.093(8) 0.006(7) -0.007(7) -0.003(7)
O54 0.045(5) 0.038(4) 0.031(5) 0.005(4) -0.003(4) -0.005(3)
O55 0.049(5) 0.047(6) 0.061(6) 0.018(5) 0.002(4) 0.002(4)
O56 0.105(11) 0.033(6) 0.081(9) 0.029(6) -0.014(8) -0.013(6)
O57 0.057(5) 0.059(7) 0.039(5) 0.008(5) 0.003(4) -0.005(4)
O58 0.050(5) 0.044(6) 0.053(5) 0.018(4) 0.004(4) -0.003(4)
O59 0.050(5) 0.051(7) 0.038(5) 0.004(5) -0.004(4) -0.007(5)
O60 0.046(5) 0.050(6) 0.061(5) 0.019(4) -0.007(4) 0.003(4)
O61 0.070(7) 0.024(5) 0.064(6) 0.017(4) -0.010(5) -0.004(5)
O62 0.067(6) 0.043(6) 0.060(6) 0.024(5) -0.013(4) 0.006(5)
O63 0.125(14) 0.066(8) 0.069(12) 0.003(7) 0.017(10) -0.007(8)
O64 0.047(6) 0.029(7) 0.051(5) 0.008(4) 0.002(4) 0.005(5)
O65 0.045(5) 0.045(6) 0.053(6) 0.016(4) -0.005(4) -0.006(4)
O66 0.033(7) 0.048(5) 0.060(6) 0.022(4) 0.003(5) 0.003(4)
O67 0.066(10) 0.052(8) 0.069(7) 0.016(6) 0.005(6) -0.004(7)
O68 0.087(7) 0.067(9) 0.064(7) -0.002(6) 0.001(5) 0.005(6)
O69 0.052(5) 0.052(6) 0.041(5) 0.006(4) -0.007(4) 0.001(4)
O70 0.083(6) 0.069(8) 0.070(7) 0.001(5) 0.002(5) 0.007(5)
O71 0.045(5) 0.035(6) 0.037(5) 0.002(4) 0.001(4) -0.004(4)
O72 0.056(6) 0.060(7) 0.068(6) 0.012(5) 0.008(4) 0.016(5)
O73 0.104(14) 0.120(19) 0.092(9) 0.008(10) 0.043(9) -0.005(13)
O74 0.048(5) 0.035(5) 0.047(5) 0.008(4) -0.003(4) 0.003(4)
O75 0.056(5) 0.063(9) 0.073(7) 0.017(6) -0.004(4) 0.006(5)
O76 0.058(6) 0.041(6) 0.051(5) 0.002(4) 0.002(4) 0.008(4)
O77 0.065(6) 0.068(7) 0.065(6) 0.031(5) 0.017(4) 0.016(5)
O78 0.099(8) 0.062(10) 0.092(11) 0.041(8) -0.018(7) 0.006(7)
O79 0.046(5) 0.040(5) 0.041(5) 0.012(4) -0.005(4) -0.002(4)
O80 0.041(5) 0.045(5) 0.056(5) 0.019(4) -0.001(4) 0.001(4)
O81 0.074(7) 0.081(8) 0.080(8) 0.020(6) 0.011(6) 0.003(6)
O82 0.076(8) 0.103(10) 0.093(10) 0.022(7) 0.005(7) 0.007(7)
O83 0.072(7) 0.034(5) 0.060(7) 0.024(5) -0.007(5) -0.011(4)
O84 0.094(7) 0.046(6) 0.078(7) 0.028(5) -0.014(5) -0.004(5)
O85 0.097(10) 0.071(10) 0.072(8) 0.038(7) -0.003(7) -0.012(8)
O86 0.037(5) 0.036(6) 0.067(6) 0.019(4) 0.000(4) 0.003(4)
O87 0.059(9) 0.064(11) 0.060(8) -0.013(8) -0.002(7) -0.008(8)
O88 0.055(6) 0.027(6) 0.054(5) 0.014(4) -0.003(4) 0.002(5)
O89 0.043(6) 0.065(8) 0.070(6) 0.011(6) -0.008(5) -0.009(5)
O90 0.050(5) 0.039(5) 0.038(5) 0.020(4) -0.003(4) -0.004(4)
O91 0.062(6) 0.068(7) 0.063(5) 0.022(4) 0.003(4) 0.002(4)
O92 0.058(7) 0.037(5) 0.033(6) 0.000(4) -0.001(5) -0.007(4)
O93 0.051(6) 0.071(8) 0.062(7) 0.014(6) 0.001(5) -0.001(5)
O94 0.047(6) 0.044(8) 0.078(7) 0.023(6) 0.009(5) 0.011(6)
O95 0.045(6) 0.041(6) 0.063(6) 0.023(5) -0.005(5) -0.008(4)
O96 0.060(7) 0.052(6) 0.067(7) 0.030(5) 0.016(5) 0.012(5)
O97 0.096(7) 0.054(7) 0.068(7) 0.031(5) -0.009(5) -0.006(5)
O98 0.090(7) 0.089(7) 0.076(6) 0.022(5) -0.001(5) -0.006(5)
O99 0.052(5) 0.046(6) 0.040(5) 0.013(4) 0.003(4) -0.003(4)
O100 0.050(7) 0.063(8) 0.076(7) 0.030(6) 0.014(5) 0.008(6)
O101 0.121(13) 0.066(9) 0.124(15) 0.020(9) -0.027(11) -0.009(8)
O102 0.045(5) 0.029(5) 0.042(5) 0.005(4) 0.003(4) 0.000(4)
O104 0.041(6) 0.047(7) 0.073(8) 0.015(6) 0.004(5) -0.002(5)
O105 0.087(11) 0.128(16) 0.122(18) 0.083(14) 0.023(10) 0.030(10)
O106 0.049(6) 0.047(8) 0.065(6) 0.026(5) 0.008(4) -0.005(5)
O107 0.051(5) 0.071(7) 0.058(7) 0.017(6) -0.002(5) 0.009(5)
O108 0.149(17) 0.115(12) 0.125(16) 0.044(10) -0.044(12) 0.008(11)
O109 0.110(13) 0.095(11) 0.101(13) 0.012(9) -0.002(10) -0.015(9)
O110 0.153(15) 0.149(17) 0.097(11) 0.043(11) 0.010(10) -0.023(12)
O111 0.097(8) 0.113(11) 0.099(8) 0.042(7) 0.006(6) 0.017(7)
O112 0.073(8) 0.089(9) 0.075(8) 0.018(7) -0.006(6) 0.004(7)
O113 0.086(10) 0.113(9) 0.106(10) 0.060(8) 0.005(8) 0.013(7)
O115 0.110(11) 0.095(14) 0.103(10) 0.018(9) 0.030(8) 0.015(9)
O116 0.157(17) 0.107(14) 0.088(9) 0.028(8) 0.039(8) 0.015(11)
O117 0.140(15) 0.088(9) 0.067(9) 0.013(7) 0.029(8) 0.029(8)
O118 0.087(10) 0.139(14) 0.115(14) 0.020(11) 0.000(8) 0.000(8)
O119 0.13(2) 0.13(2) 0.36(6) 0.07(3) -0.01(2) -0.079(16)
O120 0.064(11) 0.088(11) 0.119(11) 0.032(8) -0.004(8) -0.010(8)
O205 0.092(10) 0.085(9) 0.072(8) 0.018(6) -0.014(7) -0.017(7)
O122 0.093(14) 0.107(12) 0.120(12) 0.038(9) -0.028(9) -0.020(9)
O123 0.12(2) 0.095(12) 0.085(11) 0.033(8) 0.034(10) -0.013(12)
O271 0.19(2) 0.081(17) 0.113(12) 0.036(11) -0.027(11) -0.036(14)
O127 0.093(10) 0.110(12) 0.085(9) 0.018(8) 0.019(7) 0.005(8)
O150 0.087(16) 0.096(14) 0.122(13) 0.035(10) -0.017(11) -0.037(11)
O151 0.059(19) 0.105(11) 0.180(11) 0.058(8) -0.031(10) -0.040(10)
O152 0.108(19) 0.069(13) 0.13(2) 0.035(14) 0.022(17) 0.027(13)
O156 0.184(16) 0.154(17) 0.107(15) 0.051(13) 0.007(12) -0.034(13)
O158 0.107(16) 0.11(3) 0.10(2) 0.029(18) 0.042(15) 0.054(16)
O201 0.189(16) 0.111(15) 0.159(15) 0.081(12) -0.013(12) 0.004(11)
O203 0.082(13) 0.114(15) 0.084(9) 0.011(8) 0.007(8) 0.013(10)
O206 0.23(3) 0.36(4) 0.19(3) 0.18(3) 0.05(2) 0.06(3)
O207 0.080(17) 0.095(14) 0.123(12) 0.031(9) -0.025(10) -0.042(11)
O208 0.16(2) 0.068(12) 0.140(18) 0.043(11) 0.017(15) 0.015(12)
O209 0.071(16) 0.126(15) 0.079(12) 0.018(10) 0.004(10) 0.009(11)
O210 0.137(10) 0.094(11) 0.080(9) 0.032(8) 0.031(7) 0.005(8)
O211 0.152(17) 0.100(12) 0.091(9) 0.033(7) 0.036(8) 0.002(11)
O250 0.082(14) 0.11(2) 0.090(13) 0.001(12) 0.011(10) 0.025(14)
O251 0.142(13) 0.079(18) 0.15(3) 0.076(18) 0.009(12) -0.013(10)
O252 0.22(3) 0.23(3) 0.135(14) 0.067(15) -0.015(14) 0.03(2)

loop_
_atom_type_symbol
_atom_type_description
_atom_type_scat_dispersion_real
_atom_type_scat_dispersion_imag
_atom_type_scat_source
O O 0.0492 0.0322 'International Tables Vol C Tables 4.2.6.8 and 6.1.1.4'
Ge Ge -1.0885 0.8855 'International Tables Vol C Tables 4.2.6.8 and 6.1.1.4'
Nb Nb -0.1121 2.4826 'International Tables Vol C Tables 4.2.6.8 and 6.1.1.4'
C C 0.0181 0.0091 'International Tables Vol C Tables 4.2.6.8 and 6.1.1.4'
Cs Cs -0.7457 7.9052 'International Tables Vol C Tables 4.2.6.8 and 6.1.1.4'
Na Na 0.1353 0.1239 'International Tables Vol C Tables 4.2.6.8 and 6.1.1.4'
H H 0.0000 0.0000 'International Tables Vol C Tables 4.2.6.8 and 6.1.1.4'

loop_
_geom_angle_atom_site_label_1
_geom_angle_atom_site_label_2
_geom_angle_atom_site_label_3
_geom_angle
_geom_angle_site_symmetry_1
_geom_angle_site_symmetry_3
_geom_angle_publ_flag
Nb2 Nb1 Cs8 123.45(8) . 2_666 ?
Nb2 Nb1 Cs24 73.5(2) . . ?
Nb4 Nb1 Nb2 90.32(8) . . ?
Nb4 Nb1 Nb6 62.38(7) . . ?
Nb4 Nb1 Cs8 63.19(6) . 2_666 ?
Nb4 Nb1 Cs24 124.5(2) . . ?
Nb6 Nb1 Nb2 59.74(7) . . ?
Nb6 Nb1 Cs8 63.71(6) . 2_666 ?
Nb6 Nb1 Cs24 133.2(2) . . ?
Cs24 Nb1 Cs8 162.7(2) . 2_666 ?
O25 Nb1 Nb2 45.6(4) . . ?
O25 Nb1 Nb4 44.8(4) . . ?
O25 Nb1 Nb6 44.7(4) . . ?
O25 Nb1 Cs8 92.4(4) . 2_666 ?
O25 Nb1 Cs24 103.4(5) . . ?
O31 Nb1 Nb2 81.0(6) . . ?
O31 Nb1 Nb4 78.5(6) . . ?
O31 Nb1 Nb6 122.1(6) . . ?
O31 Nb1 Cs8 132.6(7) . 2_666 ?
O31 Nb1 Cs24 47.1(7) . . ?
O31 Nb1 O25 77.3(7) . . ?
O31 Nb1 O61 152.7(8) . . ?
O31 Nb1 O83 87.4(8) . . ?
O31 Nb1 O84 88.8(9) . . ?
O56 Nb1 Nb2 136.2(7) . . ?
O56 Nb1 Nb4 133.5(7) . . ?
O56 Nb1 Nb6 134.6(7) . . ?
O56 Nb1 Cs8 85.9(6) . 2_666 ?
O56 Nb1 Cs24 78.3(7) . . ?
O56 Nb1 O25 178.1(8) . . ?
O56 Nb1 O31 103.3(9) . . ?
O56 Nb1 O61 103.7(9) . . ?
O56 Nb1 O83 101.8(9) . . ?
O56 Nb1 O84 105.2(9) . . ?
O61 Nb1 Nb2 81.8(5) . . ?
O61 Nb1 Nb4 80.6(5) . . ?
O61 Nb1 Nb6 30.9(5) . . ?
O61 Nb1 Cs8 47.0(5) . 2_666 ?
O61 Nb1 Cs24 144.0(6) . . ?
O61 Nb1 O25 75.5(6) . . ?
O61 Nb1 O83 83.9(7) . . ?
O83 Nb1 Nb2 122.0(5) . . ?
O83 Nb1 Nb4 31.8(5) . . ?
O83 Nb1 Nb6 80.8(5) . . ?
O83 Nb1 Cs8 45.4(5) . 2_666 ?
O83 Nb1 Cs24 131.5(6) . . ?
O83 Nb1 O25 76.4(7) . . ?
O84 Nb1 Nb2 30.9(6) . . ?
O84 Nb1 Nb4 121.3(6) . . ?
O84 Nb1 Nb6 78.5(6) . . ?
O84 Nb1 Cs8 134.1(7) . 2_666 ?
O84 Nb1 Cs24 58.3(7) . . ?
O84 Nb1 O25 76.5(7) . . ?
O84 Nb1 O61 87.3(9) . . ?
O84 Nb1 O83 152.8(8) . . ?
Nb1 Nb2 Cs7 120.84(8) . . ?
Nb1 Nb2 Cs24 60.41(19) . . ?
Nb3 Nb2 Nb1 60.26(9) . . ?
Nb3 Nb2 Cs7 122.25(8) . . ?
Nb3 Nb2 Cs24 61.6(2) . . ?
Nb5 Nb2 Nb1 90.70(9) . . ?
Nb5 Nb2 Nb3 59.67(8) . . ?
Nb5 Nb2 Nb6 62.55(7) . . ?
Nb5 Nb2 Cs7 62.58(6) . . ?
Nb5 Nb2 Cs24 121.3(2) . . ?
Nb6 Nb2 Nb1 59.56(7) . . ?
Nb6 Nb2 Nb3 91.07(9) . . ?
Nb6 Nb2 Cs7 61.28(6) . . ?
Nb6 Nb2 Cs24 119.9(2) . . ?
Cs7 Nb2 Cs24 176.1(2) . . ?
O25 Nb2 Nb1 46.2(4) . . ?
O25 Nb2 Nb3 46.5(5) . . ?
O25 Nb2 Nb5 44.6(4) . . ?
O25 Nb2 Nb6 44.7(4) . . ?
O25 Nb2 Cs7 90.2(4) . . ?
O25 Nb2 Cs24 92.9(5) . . ?
O26 Nb2 Nb1 123.8(5) . . ?
O26 Nb2 Nb3 83.0(6) . . ?
O26 Nb2 Nb5 33.2(5) . . ?
O26 Nb2 Nb6 82.4(5) . . ?
O26 Nb2 Cs7 46.5(6) . . ?
O26 Nb2 Cs24 136.6(6) . . ?
O26 Nb2 O25 77.6(7) . . ?
O26 Nb2 O62 85.2(7) . . ?
O62 Nb2 Nb1 81.5(5) . . ?
O62 Nb2 Nb3 122.1(5) . . ?
O62 Nb2 Nb5 81.1(5) . . ?
O62 Nb2 Nb6 31.2(5) . . ?
O62 Nb2 Cs7 45.0(5) . . ?
O62 Nb2 Cs24 133.8(6) . . ?
O62 Nb2 O25 75.7(7) . . ?
O78 Nb2 Nb1 134.9(7) . . ?
O78 Nb2 Nb3 133.5(8) . . ?
O78 Nb2 Nb5 134.4(7) . . ?
O78 Nb2 Nb6 135.4(8) . . ?
O78 Nb2 Cs7 89.1(8) . . ?
O78 Nb2 Cs24 87.8(8) . . ?
O78 Nb2 O25 178.9(9) . . ?
O78 Nb2 O26 101.3(9) . . ?
O78 Nb2 O62 104.4(10) . . ?
O78 Nb2 O84 103.4(10) . . ?
O78 Nb2 O97 102.7(10) . . ?
O84 Nb2 Nb1 31.6(6) . . ?
O84 Nb2 Nb3 81.5(7) . . ?
O84 Nb2 Nb5 122.3(6) . . ?
O84 Nb2 Nb6 78.8(6) . . ?
O84 Nb2 Cs7 131.8(7) . . ?
O84 Nb2 Cs24 47.0(7) . . ?
O84 Nb2 O25 77.7(8) . . ?
O84 Nb2 O26 155.3(8) . . ?
O84 Nb2 O62 86.9(8) . . ?
O84 Nb2 O97 88.9(9) . . ?
O97 Nb2 Nb1 81.0(6) . . ?
O97 Nb2 Nb3 30.8(6) . . ?
O97 Nb2 Nb5 78.6(6) . . ?
O97 Nb2 Nb6 121.9(6) . . ?
O97 Nb2 Cs7 134.0(6) . . ?
O97 Nb2 Cs24 49.2(6) . . ?
O97 Nb2 O25 77.2(8) . . ?
O97 Nb2 O26 87.5(8) . . ?
O97 Nb2 O62 152.9(8) . . ?
Nb2 Nb3 Cs13 121.13(8) . . ?
Nb2 Nb3 Cs24 72.6(2) . . ?
Nb4 Nb3 Nb2 90.28(9) . . ?
Nb4 Nb3 Cs13 62.00(6) . . ?
Nb4 Nb3 Cs24 122.3(2) . . ?
Nb5 Nb3 Nb2 59.39(8) . . ?
Nb5 Nb3 Nb4 62.05(7) . . ?
Nb5 Nb3 Cs13 61.74(6) . . ?
Nb5 Nb3 Cs24 132.0(3) . . ?
Cs24 Nb3 Cs13 166.2(2) . . ?
O25 Nb3 Nb2 45.6(4) . . ?
O25 Nb3 Nb4 44.7(4) . . ?
O25 Nb3 Nb5 44.4(4) . . ?
O25 Nb3 Cs13 90.4(4) . . ?
O25 Nb3 Cs24 101.3(5) . . ?
O31 Nb3 Nb2 80.9(7) . . ?
O31 Nb3 Nb4 78.2(6) . . ?
O31 Nb3 Nb5 121.3(6) . . ?
O31 Nb3 Cs13 132.7(6) . . ?
O31 Nb3 Cs24 45.4(6) . . ?
O31 Nb3 O25 76.9(7) . . ?
O31 Nb3 O49 87.1(8) . . ?
O31 Nb3 O52 152.4(8) . . ?
O49 Nb3 Nb2 121.4(6) . . ?
O49 Nb3 Nb4 31.3(6) . . ?
O49 Nb3 Nb5 80.4(5) . . ?
O49 Nb3 Cs13 45.7(5) . . ?
O49 Nb3 Cs24 130.1(6) . . ?
O49 Nb3 O25 75.8(7) . . ?
O52 Nb3 Nb2 81.3(6) . . ?
O52 Nb3 Nb4 80.8(5) . . ?
O52 Nb3 Nb5 31.3(5) . . ?
O52 Nb3 Cs13 45.8(6) . . ?
O52 Nb3 Cs24 144.4(6) . . ?
O52 Nb3 O25 75.6(7) . . ?
O52 Nb3 O49 84.2(8) . . ?
O85 Nb3 Nb2 136.9(8) . . ?
O85 Nb3 Nb4 132.8(8) . . ?
O85 Nb3 Nb5 135.8(7) . . ?
O85 Nb3 Cs13 88.0(8) . . ?
O85 Nb3 Cs24 80.1(8) . . ?
O85 Nb3 O25 177.5(9) . . ?
O85 Nb3 O31 102.9(10) . . ?
O85 Nb3 O49 101.7(10) . . ?
O85 Nb3 O52 104.6(9) . . ?
O85 Nb3 O97 105.5(10) . . ?
O97 Nb3 Nb2 31.4(6) . . ?
O97 Nb3 Nb4 121.7(6) . . ?
O97 Nb3 Nb5 78.7(6) . . ?
O97 Nb3 Cs13 132.7(6) . . ?
O97 Nb3 Cs24 58.3(6) . . ?
O97 Nb3 O25 77.0(8) . . ?
O97 Nb3 O31 88.9(9) . . ?
O97 Nb3 O49 152.7(8) . . ?
O97 Nb3 O52 86.9(8) . . ?
Nb1 Nb4 Nb3 61.15(8) . . ?
Nb1 Nb4 Cs8 71.08(7) . 2_666 ?
Nb1 Nb4 Cs13 133.51(9) . . ?
Nb1 Nb4 Cs22 109.57(14) . 2_766 ?
Nb3 Nb4 Cs8 132.18(9) . 2_666 ?
Nb3 Nb4 Cs13 72.37(7) . . ?
Nb3 Nb4 Cs22 102.66(16) . 2_766 ?
Nb7 Nb4 Nb1 116.89(10) . . ?
Nb7 Nb4 Nb3 117.31(9) . . ?
Nb7 Nb4 Cs8 85.15(6) . 2_666 ?
Nb7 Nb4 Cs13 83.40(6) . . ?
Nb7 Nb4 Cs22 128.90(14) . 2_766 ?
Cs8 Nb4 Cs22 90.86(16) 2_666 2_766 ?
Cs13 Nb4 Cs8 155.37(8) . 2_666 ?
Cs13 Nb4 Cs22 79.63(15) . 2_766 ?
O5 Nb4 Nb1 86.4(4) . . ?
O5 Nb4 Nb3 124.7(5) . . ?
O5 Nb4 Nb7 39.2(4) . . ?
O5 Nb4 Cs8 49.9(4) . 2_666 ?
O5 Nb4 Cs13 122.6(4) . . ?
O5 Nb4 Cs22 131.1(5) . 2_766 ?
O5 Nb4 O25 77.7(6) . . ?
O25 Nb4 Nb1 47.0(4) . . ?
O25 Nb4 Nb3 47.2(5) . . ?
O25 Nb4 Nb7 84.1(4) . . ?
O25 Nb4 Cs8 100.2(5) . 2_666 ?
O25 Nb4 Cs13 100.2(4) . . ?
O25 Nb4 Cs22 146.2(5) . 2_766 ?
O49 Nb4 Nb1 85.0(6) . . ?
O49 Nb4 Nb3 33.5(6) . . ?
O49 Nb4 Nb7 130.0(6) . . ?
O49 Nb4 Cs8 144.3(6) . 2_666 ?
O49 Nb4 Cs13 53.6(6) . . ?
O49 Nb4 Cs22 72.2(6) . 2_766 ?
O49 Nb4 O5 156.6(8) . . ?
O49 Nb4 O25 80.5(8) . . ?
O49 Nb4 O90 90.3(7) . . ?
O83 Nb4 Nb1 34.5(6) . . ?
O83 Nb4 Nb3 85.8(5) . . ?
O83 Nb4 Nb7 129.5(6) . . ?
O83 Nb4 Cs8 50.9(5) . 2_666 ?
O83 Nb4 Cs13 146.8(6) . . ?
O83 Nb4 Cs22 81.2(6) . 2_766 ?
O83 Nb4 O5 90.4(7) . . ?
O83 Nb4 O25 81.4(7) . . ?
O83 Nb4 O49 94.7(8) . . ?
O83 Nb4 O90 155.8(8) . . ?
O90 Nb4 Nb1 123.0(5) . . ?
O90 Nb4 Nb3 85.4(4) . . ?
O90 Nb4 Nb7 39.8(4) . . ?
O90 Nb4 Cs8 124.8(5) . 2_666 ?
O90 Nb4 Cs13 48.7(5) . . ?
O90 Nb4 Cs22 122.8(5) . 2_766 ?
O90 Nb4 O5 76.4(6) . . ?
O90 Nb4 O25 76.1(6) . . ?
O95 Nb4 Nb1 138.3(5) . . ?
O95 Nb4 Nb3 138.7(6) . . ?
O95 Nb4 Nb7 87.6(5) . . ?
O95 Nb4 Cs8 78.6(6) . 2_666 ?
O95 Nb4 Cs13 79.2(6) . . ?
O95 Nb4 Cs22 42.0(5) . 2_766 ?
O95 Nb4 O5 95.7(7) . . ?
O95 Nb4 O25 171.7(7) . . ?
O95 Nb4 O49 105.2(8) . . ?
O95 Nb4 O83 103.7(8) . . ?
O95 Nb4 O90 97.8(7) . . ?
Nb2 Nb5 Nb3 60.94(8) . . ?
Nb2 Nb5 Cs7 72.06(7) . . ?
Nb2 Nb5 Cs13 133.52(9) . . ?
Nb3 Nb5 Cs7 132.99(9) . . ?
Nb3 Nb5 Cs13 72.58(8) . . ?
Nb7 Nb5 Nb2 116.86(9) . . ?
Nb7 Nb5 Nb3 117.23(9) . . ?
Nb7 Nb5 Cs7 82.50(6) . . ?
Nb7 Nb5 Cs13 83.58(7) . . ?
Cs13 Nb5 Cs7 154.42(7) . . ?
O25 Nb5 Nb2 46.6(5) . . ?
O25 Nb5 Nb3 47.3(5) . . ?
O25 Nb5 Nb7 84.3(4) . . ?
O25 Nb5 Cs7 99.0(5) . . ?
O25 Nb5 Cs13 100.9(5) . . ?
O26 Nb5 Nb2 33.5(5) . . ?
O26 Nb5 Nb3 84.3(5) . . ?
O26 Nb5 Nb7 130.1(6) . . ?
O26 Nb5 Cs7 54.2(6) . . ?
O26 Nb5 Cs13 145.8(6) . . ?
O26 Nb5 O25 79.9(7) . . ?
O26 Nb5 O48 91.4(7) . . ?
O26 Nb5 O90 155.1(7) . . ?
O48 Nb5 Nb2 85.9(4) . . ?
O48 Nb5 Nb3 123.2(5) . . ?
O48 Nb5 Nb7 38.7(5) . . ?
O48 Nb5 Cs7 48.4(5) . . ?
O48 Nb5 Cs13 122.2(5) . . ?
O48 Nb5 O25 76.1(6) . . ?
O48 Nb5 O90 75.4(7) . . ?
O51 Nb5 Nb2 138.1(6) . . ?
O51 Nb5 Nb3 138.1(6) . . ?
O51 Nb5 Nb7 88.5(6) . . ?
O51 Nb5 Cs7 79.6(6) . . ?
O51 Nb5 Cs13 78.7(6) . . ?
O51 Nb5 O25 172.7(7) . . ?
O51 Nb5 O26 104.6(8) . . ?
O51 Nb5 O48 97.9(7) . . ?
O51 Nb5 O52 105.1(8) . . ?
O51 Nb5 O90 98.1(7) . . ?
O52 Nb5 Nb2 84.0(6) . . ?
O52 Nb5 Nb3 33.0(5) . . ?
O52 Nb5 Nb7 130.5(6) . . ?
O52 Nb5 Cs7 146.2(6) . . ?
O52 Nb5 Cs13 54.3(6) . . ?
O52 Nb5 O25 80.2(7) . . ?
O52 Nb5 O26 92.9(8) . . ?
O52 Nb5 O48 154.8(7) . . ?
O52 Nb5 O90 90.9(7) . . ?
O90 Nb5 Nb2 123.0(5) . . ?
O90 Nb5 Nb3 85.6(5) . . ?
O90 Nb5 Nb7 39.6(5) . . ?
O90 Nb5 Cs7 122.0(5) . . ?
O90 Nb5 Cs13 49.0(5) . . ?
O90 Nb5 O25 76.5(6) . . ?
Nb1 Nb6 Nb2 60.70(8) . . ?
Nb1 Nb6 Cs7 133.44(8) . . ?
Nb1 Nb6 Cs8 70.56(7) . 2_666 ?
Nb2 Nb6 Cs7 72.75(7) . . ?
Nb2 Nb6 Cs8 131.26(8) . 2_666 ?
Nb7 Nb6 Nb1 116.85(9) . . ?
Nb7 Nb6 Nb2 116.58(9) . . ?
Nb7 Nb6 Cs7 83.69(6) . . ?
Nb7 Nb6 Cs8 84.72(6) . 2_666 ?
Cs7 Nb6 Cs8 155.97(7) . 2_666 ?
O5 Nb6 Nb1 85.4(4) . . ?
O5 Nb6 Nb2 122.7(4) . . ?
O5 Nb6 Nb7 39.6(4) . . ?
O5 Nb6 Cs7 123.3(4) . . ?
O5 Nb6 Cs8 49.3(4) . 2_666 ?
O5 Nb6 O25 76.6(6) . . ?
O25 Nb6 Nb1 46.9(4) . . ?
O25 Nb6 Nb2 46.2(5) . . ?
O25 Nb6 Nb7 84.3(4) . . ?
O25 Nb6 Cs7 100.4(4) . . ?
O25 Nb6 Cs8 99.3(4) . 2_666 ?
O48 Nb6 Nb1 121.7(5) . . ?
O48 Nb6 Nb2 84.8(4) . . ?
O48 Nb6 Nb7 39.2(4) . . ?
O48 Nb6 Cs7 50.1(5) . . ?
O48 Nb6 Cs8 123.6(4) . 2_666 ?
O48 Nb6 O5 75.5(6) . . ?
O48 Nb6 O25 75.1(6) . . ?
O61 Nb6 Nb1 32.8(6) . . ?
O61 Nb6 Nb2 84.1(5) . . ?
O61 Nb6 Nb7 129.6(6) . . ?
O61 Nb6 Cs7 146.0(6) . . ?
O61 Nb6 Cs8 52.1(5) . 2_666 ?
O61 Nb6 O5 90.1(7) . . ?
O61 Nb6 O25 79.5(7) . . ?
O61 Nb6 O48 153.0(8) . . ?
O61 Nb6 O62 93.3(8) . . ?
O62 Nb6 Nb1 83.7(6) . . ?
O62 Nb6 Nb2 32.8(6) . . ?
O62 Nb6 Nb7 129.7(5) . . ?
O62 Nb6 Cs7 54.1(6) . . ?
O62 Nb6 Cs8 144.5(5) . 2_666 ?
O62 Nb6 O5 154.2(7) . . ?
O62 Nb6 O25 78.8(7) . . ?
O62 Nb6 O48 90.5(7) . . ?
O88 Nb6 Nb1 138.7(5) . . ?
O88 Nb6 Nb2 137.2(6) . . ?
O88 Nb6 Nb7 89.3(5) . . ?
O88 Nb6 Cs7 77.4(5) . . ?
O88 Nb6 Cs8 81.5(6) . 2_666 ?
O88 Nb6 O5 99.2(7) . . ?
O88 Nb6 O25 173.4(7) . . ?
O88 Nb6 O48 99.0(7) . . ?
O88 Nb6 O61 105.9(8) . . ?
O88 Nb6 O62 104.4(8) . . ?
Nb4 Nb7 Nb5 63.37(7) . . ?
Nb4 Nb7 Cs1 174.18(8) . . ?
Nb4 Nb7 Cs2 111.10(7) . . ?
Nb4 Nb7 Cs3 111.73(7) . . ?
Nb5 Nb7 Cs1 112.36(7) . . ?
Nb5 Nb7 Cs2 173.76(7) . . ?
Nb5 Nb7 Cs3 112.40(7) . . ?
Nb6 Nb7 Nb4 63.85(7) . . ?
Nb6 Nb7 Nb5 63.97(7) . . ?
Nb6 Nb7 Cs1 111.03(7) . . ?
Nb6 Nb7 Cs2 111.48(7) . . ?
Nb6 Nb7 Cs3 175.03(8) . . ?
Cs2 Nb7 Cs1 72.94(4) . . ?
Cs2 Nb7 Cs3 71.85(4) . . ?
Cs3 Nb7 Cs1 73.26(4) . . ?
O1 Nb7 Nb4 79.7(5) . . ?
O1 Nb7 Nb5 128.6(5) . . ?
O1 Nb7 Nb6 129.7(5) . . ?
O1 Nb7 Cs1 106.1(5) . . ?
O1 Nb7 Cs2 50.2(5) . . ?
O1 Nb7 Cs3 49.3(5) . . ?
O1 Nb7 O3 101.0(7) . . ?
O1 Nb7 O5 89.8(6) . . ?
O1 Nb7 O48 160.9(7) . . ?
O1 Nb7 O90 90.7(7) . . ?
O3 Nb7 Nb4 128.6(5) . . ?
O3 Nb7 Nb5 78.8(5) . . ?
O3 Nb7 Nb6 128.6(5) . . ?
O3 Nb7 Cs1 51.7(5) . . ?
O3 Nb7 Cs2 107.4(5) . . ?
O3 Nb7 Cs3 51.8(5) . . ?
O3 Nb7 O5 161.7(6) . . ?
O3 Nb7 O48 89.8(6) . . ?
O3 Nb7 O90 90.3(6) . . ?
O5 Nb7 Nb4 38.6(5) . . ?
O5 Nb7 Nb5 82.9(4) . . ?
O5 Nb7 Nb6 40.1(5) . . ?
O5 Nb7 Cs1 139.1(5) . . ?
O5 Nb7 Cs2 90.9(4) . . ?
O5 Nb7 Cs3 137.7(5) . . ?
O5 Nb7 O90 74.7(6) . . ?
O6 Nb7 Nb4 128.8(5) . . ?
O6 Nb7 Nb5 131.1(5) . . ?
O6 Nb7 Nb6 80.1(5) . . ?
O6 Nb7 Cs1 50.3(4) . . ?
O6 Nb7 Cs2 49.4(5) . . ?
O6 Nb7 Cs3 104.8(5) . . ?
O6 Nb7 O1 99.6(7) . . ?
O6 Nb7 O3 102.1(6) . . ?
O6 Nb7 O5 90.5(6) . . ?
O6 Nb7 O48 93.4(7) . . ?
O6 Nb7 O90 162.0(7) . . ?
O48 Nb7 Nb4 81.3(5) . . ?
O48 Nb7 Nb5 38.0(5) . . ?
O48 Nb7 Nb6 39.3(4) . . ?
O48 Nb7 Cs1 93.0(5) . . ?
O48 Nb7 Cs2 140.9(5) . . ?
O48 Nb7 Cs3 139.8(4) . . ?
O48 Nb7 O5 76.1(6) . . ?
O48 Nb7 O90 73.4(7) . . ?
O90 Nb7 Nb4 38.6(4) . . ?
O90 Nb7 Nb5 38.3(5) . . ?
O90 Nb7 Nb6 82.0(5) . . ?
O90 Nb7 Cs1 140.3(4) . . ?
O90 Nb7 Cs2 138.9(5) . . ?
O90 Nb7 Cs3 93.1(5) . . ?
Cs1 Nb8 Cs6 141.94(6) . 2_666 ?
Cs2 Nb8 Cs1 74.81(5) . . ?
Cs2 Nb8 Cs6 143.22(6) . 2_666 ?
C9 Nb8 Cs1 74.3(6) . . ?
C9 Nb8 Cs2 147.9(6) . . ?
C9 Nb8 Cs6 68.3(6) . 2_666 ?
C16 Nb8 Cs1 148.2(6) . . ?
C16 Nb8 Cs2 74.9(6) . . ?
C16 Nb8 Cs6 69.1(6) . 2_666 ?
C16 Nb8 C9 133.0(8) . . ?
O6 Nb8 Cs1 53.9(4) . . ?
O6 Nb8 Cs2 52.2(4) . . ?
O6 Nb8 Cs6 138.0(4) . 2_666 ?
O6 Nb8 C9 113.0(7) . . ?
O6 Nb8 C16 111.6(8) . . ?
O6 Nb8 O11 80.8(6) . . ?
O6 Nb8 O24 142.2(7) . . ?
O6 Nb8 O64 142.8(6) . . ?
O6 Nb8 O74 82.8(6) . . ?
O6 Nb8 O88 86.9(6) . . ?
O11 Nb8 Cs1 124.7(4) . . ?
O11 Nb8 Cs2 51.1(4) . . ?
O11 Nb8 Cs6 92.5(4) . 2_666 ?
O11 Nb8 C9 160.8(7) . . ?
O11 Nb8 C16 30.9(7) . . ?
O11 Nb8 O74 161.1(7) . . ?
O11 Nb8 O88 85.6(6) . . ?
O24 Nb8 Cs1 155.3(5) . . ?
O24 Nb8 Cs2 101.8(5) . . ?
O24 Nb8 Cs6 46.8(5) . 2_666 ?
O24 Nb8 C9 102.5(8) . . ?
O24 Nb8 C16 30.9(7) . . ?
O24 Nb8 O11 61.7(7) . . ?
O24 Nb8 O74 132.9(7) . . ?
O24 Nb8 O88 85.6(6) . . ?
O64 Nb8 Cs1 99.2(4) . . ?
O64 Nb8 Cs2 154.3(5) . . ?
O64 Nb8 Cs6 48.2(4) . 2_666 ?
O64 Nb8 C9 29.9(7) . . ?
O64 Nb8 C16 103.9(8) . . ?
O64 Nb8 O11 134.3(6) . . ?
O64 Nb8 O24 73.0(7) . . ?
O64 Nb8 O74 60.3(6) . . ?
O64 Nb8 O88 84.6(7) . . ?
O74 Nb8 Cs1 48.9(4) . . ?
O74 Nb8 Cs2 122.9(4) . . ?
O74 Nb8 Cs6 93.3(4) . 2_666 ?
O74 Nb8 C9 30.5(7) . . ?
O74 Nb8 C16 162.2(7) . . ?
O74 Nb8 O88 84.1(6) . . ?
O88 Nb8 Cs1 117.6(4) . . ?
O88 Nb8 Cs2 120.5(5) . . ?
O88 Nb8 Cs6 51.2(5) . 2_666 ?
O88 Nb8 C9 82.1(8) . . ?
O88 Nb8 C16 86.4(7) . . ?
O102 Nb8 Cs1 62.2(5) . . ?
O102 Nb8 Cs2 59.6(5) . . ?
O102 Nb8 Cs6 128.9(5) . 2_666 ?
O102 Nb8 C9 97.7(8) . . ?
O102 Nb8 C16 93.9(8) . . ?
O102 Nb8 O6 93.0(7) . . ?
O102 Nb8 O11 94.6(7) . . ?
O102 Nb8 O24 94.6(7) . . ?
O102 Nb8 O64 95.3(7) . . ?
O102 Nb8 O74 95.6(7) . . ?
O102 Nb8 O88 179.7(8) . . ?
Cs2 Nb9 Cs3 73.91(5) . . ?
Cs2 Nb9 Cs22 148.49(16) . 2_766 ?
Cs3 Nb9 Cs22 136.68(16) . 2_766 ?
C5 Nb9 Cs2 146.5(7) . . ?
C5 Nb9 Cs3 74.2(7) . . ?
C5 Nb9 Cs22 64.9(7) . 2_766 ?
C13 Nb9 Cs2 72.9(7) . . ?
C13 Nb9 Cs3 145.3(7) . . ?
C13 Nb9 Cs22 77.8(7) . 2_766 ?
C13 Nb9 C5 135.0(10) . . ?
O1 Nb9 Cs2 52.9(4) . . ?
O1 Nb9 Cs3 53.3(4) . . ?
O1 Nb9 Cs22 132.2(5) . 2_766 ?
O1 Nb9 C5 112.4(8) . . ?
O1 Nb9 C13 111.1(8) . . ?
O1 Nb9 O58 80.5(7) . . ?
O1 Nb9 O65 81.4(6) . . ?
O1 Nb9 O89 141.9(7) . . ?
O1 Nb9 O95 87.6(7) . . ?
O1 Nb9 O106 141.3(7) . . ?
O58 Nb9 Cs2 121.5(5) . . ?
O58 Nb9 Cs3 48.7(5) . . ?
O58 Nb9 Cs22 88.0(5) . 2_766 ?
O58 Nb9 C5 32.0(8) . . ?
O58 Nb9 C13 165.5(9) . . ?
O58 Nb9 O65 160.5(7) . . ?
O65 Nb9 Cs2 49.4(5) . . ?
O65 Nb9 Cs3 122.5(5) . . ?
O65 Nb9 Cs22 99.1(5) . 2_766 ?
O65 Nb9 C5 163.4(8) . . ?
O65 Nb9 C13 29.8(8) . . ?
O80 Nb9 Cs2 61.4(6) . . ?
O80 Nb9 Cs3 59.5(5) . . ?
O80 Nb9 Cs22 133.9(6) . 2_766 ?
O80 Nb9 C5 93.4(9) . . ?
O80 Nb9 C13 95.1(9) . . ?
O80 Nb9 O1 93.2(7) . . ?
O80 Nb9 O58 92.8(7) . . ?
O80 Nb9 O65 95.2(7) . . ?
O80 Nb9 O89 95.4(8) . . ?
O80 Nb9 O95 179.2(8) . . ?
O80 Nb9 O106 93.9(7) . . ?
O89 Nb9 Cs2 100.2(6) . . ?
O89 Nb9 Cs3 154.2(6) . . ?
O89 Nb9 Cs22 56.1(6) . 2_766 ?
O89 Nb9 C5 104.1(9) . . ?
O89 Nb9 C13 31.1(8) . . ?
O89 Nb9 O58 135.9(8) . . ?
O89 Nb9 O65 60.9(7) . . ?
O95 Nb9 Cs2 119.1(5) . . ?
O95 Nb9 Cs3 121.1(5) . . ?
O95 Nb9 Cs22 45.4(5) . 2_766 ?
O95 Nb9 C5 86.4(9) . . ?
O95 Nb9 C13 84.5(8) . . ?
O95 Nb9 O58 87.4(7) . . ?
O95 Nb9 O65 84.9(7) . . ?
O95 Nb9 O89 83.9(7) . . ?
O95 Nb9 O106 85.5(7) . . ?
O106 Nb9 Cs2 154.7(5) . . ?
O106 Nb9 Cs3 99.4(5) . . ?
O106 Nb9 Cs22 47.2(5) . 2_766 ?
O106 Nb9 C5 29.2(8) . . ?
O106 Nb9 C13 106.1(9) . . ?
O106 Nb9 O58 61.2(7) . . ?
O106 Nb9 O65 135.6(7) . . ?
O106 Nb9 O89 75.0(8) . . ?
Cs1 Nb10 Cs27 142.45(8) . . ?
Cs3 Nb10 Cs1 74.21(5) . . ?
Cs3 Nb10 Cs27 143.34(8) . . ?
C1 Nb10 Cs1 74.3(6) . . ?
C1 Nb10 Cs3 147.4(6) . . ?
C1 Nb10 Cs27 68.6(6) . . ?
C2 Nb10 Cs1 146.4(7) . . ?
C2 Nb10 Cs3 73.8(7) . . ?
C2 Nb10 Cs27 70.1(7) . . ?
C2 Nb10 C1 134.6(9) . . ?
O3 Nb10 Cs1 53.3(5) . . ?
O3 Nb10 Cs3 53.5(5) . . ?
O3 Nb10 Cs27 138.3(5) . . ?
O3 Nb10 C1 111.0(7) . . ?
O3 Nb10 C2 112.2(8) . . ?
O3 Nb10 O51 87.0(6) . . ?
O3 Nb10 O57 141.7(7) . . ?
O3 Nb10 O69 141.6(7) . . ?
O3 Nb10 O79 81.3(6) . . ?
O3 Nb10 O99 82.6(6) . . ?
O51 Nb10 Cs1 119.7(5) . . ?
O51 Nb10 Cs3 119.9(5) . . ?
O51 Nb10 Cs27 51.4(5) . . ?
O51 Nb10 C1 83.3(8) . . ?
O51 Nb10 C2 85.5(8) . . ?
O51 Nb10 O57 84.8(7) . . ?
O51 Nb10 O79 85.0(7) . . ?
O54 Nb10 Cs1 61.6(5) . . ?
O54 Nb10 Cs3 63.2(5) . . ?
O54 Nb10 Cs27 125.6(5) . . ?
O54 Nb10 C1 94.4(8) . . ?
O54 Nb10 C2 94.6(8) . . ?
O54 Nb10 O3 96.0(6) . . ?
O54 Nb10 O51 176.7(7) . . ?
O54 Nb10 O57 93.6(7) . . ?
O54 Nb10 O69 93.5(7) . . ?
O54 Nb10 O79 94.1(7) . . ?
O54 Nb10 O99 95.9(7) . . ?
O57 Nb10 Cs1 154.7(5) . . ?
O57 Nb10 Cs3 99.9(5) . . ?
O57 Nb10 Cs27 48.0(5) . . ?
O57 Nb10 C1 105.1(8) . . ?
O57 Nb10 C2 30.0(7) . . ?
O69 Nb10 Cs1 100.9(5) . . ?
O69 Nb10 Cs3 155.9(5) . . ?
O69 Nb10 Cs27 46.0(5) . . ?
O69 Nb10 C1 31.0(7) . . ?
O69 Nb10 C2 104.0(8) . . ?
O69 Nb10 O51 83.3(7) . . ?
O69 Nb10 O57 74.2(7) . . ?
O69 Nb10 O79 60.9(6) . . ?
O79 Nb10 Cs1 50.0(4) . . ?
O79 Nb10 Cs3 123.2(4) . . ?
O79 Nb10 Cs27 93.0(4) . . ?
O79 Nb10 C1 29.9(7) . . ?
O79 Nb10 C2 163.0(8) . . ?
O79 Nb10 O57 134.8(7) . . ?
O99 Nb10 Cs1 123.6(5) . . ?
O99 Nb10 Cs3 50.3(5) . . ?
O99 Nb10 Cs27 93.5(5) . . ?
O99 Nb10 C1 162.1(8) . . ?
O99 Nb10 C2 29.7(7) . . ?
O99 Nb10 O51 85.8(7) . . ?
O99 Nb10 O57 59.6(7) . . ?
O99 Nb10 O69 133.3(7) . . ?
O99 Nb10 O79 161.8(6) . . ?
Cs2 Nb11 Cs21 126.3(2) . . ?
Cs20 Nb11 Cs2 146.92(11) . . ?
Cs20 Nb11 Cs21 20.7(2) . . ?
C4 Nb11 Cs2 129.2(6) . . ?
C4 Nb11 Cs20 80.3(6) . . ?
C4 Nb11 Cs21 100.0(6) . . ?
C8 Nb11 Cs2 69.1(7) . . ?
C8 Nb11 Cs20 79.0(7) . . ?
C8 Nb11 Cs21 60.0(8) . . ?
C8 Nb11 C4 135.6(9) . . ?
O7 Nb11 Cs2 110.4(4) . . ?
O7 Nb11 Cs20 102.6(4) . . ?
O7 Nb11 Cs21 123.3(5) . . ?
O7 Nb11 C4 29.6(7) . . ?
O7 Nb11 C8 160.5(8) . . ?
O7 Nb11 O16 154.4(7) . . ?
O7 Nb11 O102 78.1(6) . . ?
O16 Nb11 Cs2 44.1(5) . . ?
O16 Nb11 Cs20 102.9(5) . . ?
O16 Nb11 Cs21 82.3(5) . . ?
O16 Nb11 C4 160.0(8) . . ?
O16 Nb11 C8 30.7(8) . . ?
O16 Nb11 O102 84.4(7) . . ?
O43 Nb11 Cs2 49.0(5) . . ?
O43 Nb11 Cs20 143.5(5) . . ?
O43 Nb11 Cs21 137.5(5) . . ?
O43 Nb11 C4 110.3(7) . . ?
O43 Nb11 C8 109.7(9) . . ?
O43 Nb11 O7 80.8(6) . . ?
O43 Nb11 O16 79.0(7) . . ?
O43 Nb11 O45 140.8(7) . . ?
O43 Nb11 O76 140.9(7) . . ?
O43 Nb11 O102 84.2(6) . . ?
O45 Nb11 Cs2 137.2(5) . . ?
O45 Nb11 Cs20 59.5(5) . . ?
O45 Nb11 Cs21 75.7(5) . . ?
O45 Nb11 C4 30.9(7) . . ?
O45 Nb11 C8 105.8(8) . . ?
O45 Nb11 O7 60.5(6) . . ?
O45 Nb11 O16 135.2(7) . . ?
O45 Nb11 O102 81.9(6) . . ?
O46 Nb11 Cs2 128.6(6) . . ?
O46 Nb11 Cs20 48.0(6) . . ?
O46 Nb11 Cs21 51.9(6) . . ?
O46 Nb11 C4 94.6(9) . . ?
O46 Nb11 C8 99.9(9) . . ?
O46 Nb11 O7 95.2(8) . . ?
O46 Nb11 O16 102.2(8) . . ?
O46 Nb11 O43 95.6(7) . . ?
O46 Nb11 O45 94.1(7) . . ?
O46 Nb11 O76 95.8(8) . . ?
O46 Nb11 O102 173.3(7) . . ?
O76 Nb11 Cs2 96.0(5) . . ?
O76 Nb11 Cs20 56.9(6) . . ?
O76 Nb11 Cs21 44.5(6) . . ?
O76 Nb11 C4 105.9(8) . . ?
O76 Nb11 C8 31.3(8) . . ?
O76 Nb11 O7 134.9(7) . . ?
O76 Nb11 O16 62.0(7) . . ?
O76 Nb11 O45 75.1(7) . . ?
O76 Nb11 O102 88.4(7) . . ?
O102 Nb11 Cs2 55.7(4) . . ?
O102 Nb11 Cs20 132.2(4) . . ?
O102 Nb11 Cs21 131.4(4) . . ?
O102 Nb11 C4 79.2(7) . . ?
O102 Nb11 C8 86.5(8) . . ?
Cs4 Nb12 Cs9 97.98(6) . . ?
Cs4 Nb12 Cs20 91.09(7) . . ?
Cs9 Nb12 Cs20 150.33(11) . . ?
C6 Nb12 Cs4 63.3(7) . . ?
C6 Nb12 Cs9 142.0(7) . . ?
C6 Nb12 Cs20 66.8(7) . . ?
C6 Nb12 C7 134.2(11) . . ?
C7 Nb12 Cs4 100.8(8) . . ?
C7 Nb12 Cs9 79.4(8) . . ?
C7 Nb12 Cs20 71.2(8) . . ?
O14 Nb12 Cs4 133.4(4) . . ?
O14 Nb12 Cs9 58.9(5) . . ?
O14 Nb12 Cs20 129.9(4) . . ?
O14 Nb12 C6 108.6(9) . . ?
O14 Nb12 C7 112.0(9) . . ?
O14 Nb12 O20 78.7(7) . . ?
O14 Nb12 O27 140.9(8) . . ?
O14 Nb12 O46 84.8(6) . . ?
O14 Nb12 O77 138.4(8) . . ?
O14 Nb12 O91 82.4(7) . . ?
O20 Nb12 Cs4 82.3(5) . . ?
O20 Nb12 Cs9 121.2(5) . . ?
O20 Nb12 Cs20 88.0(5) . . ?
O20 Nb12 C6 30.0(8) . . ?
O20 Nb12 C7 158.9(9) . . ?
O20 Nb12 O46 84.7(7) . . ?
O20 Nb12 O91 157.7(7) . . ?
O27 Nb12 Cs4 79.0(6) . . ?
O27 Nb12 Cs9 101.8(6) . . ?
O27 Nb12 Cs20 52.3(6) . . ?
O27 Nb12 C6 106.0(10) . . ?
O27 Nb12 C7 29.5(9) . . ?
O27 Nb12 O20 135.0(8) . . ?
O27 Nb12 O46 80.7(8) . . ?
O27 Nb12 O91 59.8(8) . . ?
O46 Nb12 Cs4 135.2(4) . . ?
O46 Nb12 Cs9 125.1(5) . . ?
O46 Nb12 Cs20 45.7(4) . . ?
O46 Nb12 C6 85.0(8) . . ?
O46 Nb12 C7 78.4(9) . . ?
O77 Nb12 Cs4 51.1(5) . . ?
O77 Nb12 Cs9 149.1(5) . . ?
O77 Nb12 Cs20 48.6(6) . . ?
O77 Nb12 C6 30.2(8) . . ?
O77 Nb12 C7 105.4(10) . . ?
O77 Nb12 O20 60.2(8) . . ?
O77 Nb12 O27 76.3(9) . . ?
O77 Nb12 O46 85.4(7) . . ?
O77 Nb12 O91 135.7(8) . . ?
O91 Nb12 Cs4 119.7(5) . . ?
O91 Nb12 Cs9 55.8(5) . . ?
O91 Nb12 Cs20 95.2(6) . . ?
O91 Nb12 C6 162.0(9) . . ?
O91 Nb12 C7 30.4(9) . . ?
O91 Nb12 O46 81.9(7) . . ?
O96 Nb12 Cs4 45.6(6) . . ?
O96 Nb12 Cs9 53.4(6) . . ?
O96 Nb12 Cs20 134.1(6) . . ?
O96 Nb12 C6 97.3(9) . . ?
O96 Nb12 C7 98.9(10) . . ?
O96 Nb12 O14 95.7(7) . . ?
O96 Nb12 O20 98.0(8) . . ?
O96 Nb12 O27 97.3(9) . . ?
O96 Nb12 O46 177.3(8) . . ?
O96 Nb12 O77 95.9(8) . . ?
O96 Nb12 O91 95.6(8) . . ?
Cs2 Nb13 Cs3 68.77(4) . . ?
Cs11 Nb13 Cs2 134.66(7) 1_655 . ?
Cs11 Nb13 Cs3 156.55(7) 1_655 . ?
C14 Nb13 Cs2 68.9(7) . . ?
C14 Nb13 Cs3 132.4(7) . . ?
C14 Nb13 Cs11 69.1(7) . 1_655 ?
C14 Nb13 C15 136.2(10) . . ?
C15 Nb13 Cs2 135.0(7) . . ?
C15 Nb13 Cs3 69.3(7) . . ?
C15 Nb13 Cs11 88.3(7) . 1_655 ?
O10 Nb13 Cs2 47.9(5) . . ?
O10 Nb13 Cs3 49.9(5) . . ?
O10 Nb13 Cs11 140.4(5) . 1_655 ?
O10 Nb13 C14 110.2(9) . . ?
O10 Nb13 C15 110.9(9) . . ?
O10 Nb13 O17 141.4(7) . . ?
O10 Nb13 O29 81.3(7) . . ?
O10 Nb13 O60 81.3(7) . . ?
O10 Nb13 O80 82.8(6) . . ?
O10 Nb13 O100 139.5(7) . . ?
O17 Nb13 Cs2 96.0(5) . . ?
O17 Nb13 Cs3 139.1(5) . . ?
O17 Nb13 Cs11 52.1(5) . 1_655 ?
O17 Nb13 C14 31.8(8) . . ?
O17 Nb13 C15 105.0(9) . . ?
O17 Nb13 O29 133.7(8) . . ?
O17 Nb13 O60 60.9(7) . . ?
O17 Nb13 O80 86.1(6) . . ?
O17 Nb13 O100 76.0(8) . . ?
O29 Nb13 Cs2 113.7(5) . . ?
O29 Nb13 Cs3 45.0(5) . . ?
O29 Nb13 Cs11 111.5(5) . 1_655 ?
O29 Nb13 C14 161.8(9) . . ?
O29 Nb13 C15 29.6(8) . . ?
O29 Nb13 O80 82.9(7) . . ?
O60 Nb13 Cs2 45.7(5) . . ?
O60 Nb13 Cs3 114.5(5) . . ?
O60 Nb13 Cs11 88.9(5) . 1_655 ?
O60 Nb13 C14 29.1(8) . . ?
O60 Nb13 C15 163.2(9) . . ?
O60 Nb13 O29 159.4(7) . . ?
O60 Nb13 O80 84.1(7) . . ?
O66 Nb13 Cs2 124.2(6) . . ?
O66 Nb13 Cs3 125.8(6) . . ?
O66 Nb13 Cs11 46.0(6) . 1_655 ?
O66 Nb13 C14 95.9(9) . . ?
O66 Nb13 C15 93.8(9) . . ?
O66 Nb13 O10 96.9(7) . . ?
O66 Nb13 O17 94.4(7) . . ?
O66 Nb13 O29 96.6(8) . . ?
O66 Nb13 O60 96.2(8) . . ?
O66 Nb13 O80 179.5(8) . . ?
O66 Nb13 O100 93.7(8) . . ?
O80 Nb13 Cs2 55.8(5) . . ?
O80 Nb13 Cs3 53.7(4) . . ?
O80 Nb13 Cs11 134.4(4) . 1_655 ?
O80 Nb13 C14 84.6(8) . . ?
O80 Nb13 C15 86.0(8) . . ?
O100 Nb13 Cs2 142.0(5) . . ?
O100 Nb13 Cs3 93.0(6) . . ?
O100 Nb13 Cs11 68.3(5) . 1_655 ?
O100 Nb13 C14 107.5(9) . . ?
O100 Nb13 C15 29.2(8) . . ?
O100 Nb13 O29 58.6(8) . . ?
O100 Nb13 O60 136.2(8) . . ?
O100 Nb13 O80 86.4(7) . . ?
Cs9 Nb14 Cs11 73.92(5) 2_756 1_655 ?
Cs26 Nb14 Cs9 97.82(18) . 2_756 ?
Cs26 Nb14 Cs11 149.69(19) . 1_655 ?
C11 Nb14 Cs9 82.1(7) . 2_756 ?
C11 Nb14 Cs11 70.3(7) . 1_655 ?
C11 Nb14 Cs26 79.7(8) . . ?
C12 Nb14 Cs9 73.1(7) . 2_756 ?
C12 Nb14 Cs11 65.6(7) . 1_655 ?
C12 Nb14 Cs26 141.0(7) . . ?
C12 Nb14 C11 133.7(10) . . ?
O19 Nb14 Cs9 50.1(5) . 2_756 ?
O19 Nb14 Cs11 45.8(5) . 1_655 ?
O19 Nb14 Cs26 145.1(5) . . ?
O19 Nb14 C11 104.8(9) . . ?
O19 Nb14 C12 30.8(8) . . ?
O19 Nb14 O55 62.4(7) . . ?
O19 Nb14 O66 81.3(7) . . ?
O19 Nb14 O72 134.9(8) . . ?
O19 Nb14 O94 74.5(7) . . ?
O22 Nb14 Cs9 57.0(6) . 2_756 ?
O22 Nb14 Cs11 130.8(6) . 1_655 ?
O22 Nb14 Cs26 47.6(7) . . ?
O22 Nb14 C11 97.4(10) . . ?
O22 Nb14 C12 100.7(9) . . ?
O22 Nb14 O19 97.8(8) . . ?
O22 Nb14 O55 99.8(8) . . ?
O22 Nb14 O66 176.7(8) . . ?
O22 Nb14 O72 96.2(8) . . ?
O22 Nb14 O86 96.6(8) . . ?
O22 Nb14 O94 95.8(8) . . ?
O55 Nb14 Cs9 98.5(5) . 2_756 ?
O55 Nb14 Cs11 90.3(5) . 1_655 ?
O55 Nb14 Cs26 119.9(5) . . ?
O55 Nb14 C11 159.8(9) . . ?
O55 Nb14 C12 31.7(8) . . ?
O55 Nb14 O66 82.6(6) . . ?
O55 Nb14 O72 154.3(7) . . ?
O66 Nb14 Cs9 120.5(4) . 2_756 ?
O66 Nb14 Cs11 46.6(4) . 1_655 ?
O66 Nb14 Cs26 132.9(5) . . ?
O66 Nb14 C11 79.7(8) . . ?
O66 Nb14 C12 80.2(8) . . ?
O72 Nb14 Cs9 107.1(5) . 2_756 ?
O72 Nb14 Cs11 94.3(6) . 1_655 ?
O72 Nb14 Cs26 59.6(6) . . ?
O72 Nb14 C11 30.6(9) . . ?
O72 Nb14 C12 159.3(9) . . ?
O72 Nb14 O66 82.3(7) . . ?
O86 Nb14 Cs9 152.9(5) . 2_756 ?
O86 Nb14 Cs11 132.6(5) . 1_655 ?
O86 Nb14 Cs26 62.4(5) . . ?
O86 Nb14 C11 109.9(9) . . ?
O86 Nb14 C12 109.8(8) . . ?
O86 Nb14 O19 140.1(7) . . ?
O86 Nb14 O55 78.5(7) . . ?
O86 Nb14 O66 86.1(6) . . ?
O86 Nb14 O72 79.8(7) . . ?
O86 Nb14 O94 140.3(8) . . ?
O94 Nb14 Cs9 57.3(5) . 2_756 ?
O94 Nb14 Cs11 49.5(5) . 1_655 ?
O94 Nb14 Cs26 101.2(5) . . ?
O94 Nb14 C11 30.9(8) . . ?
O94 Nb14 C12 104.6(9) . . ?
O94 Nb14 O55 135.6(7) . . ?
O94 Nb14 O66 80.8(6) . . ?
O94 Nb14 O72 61.5(8) . . ?
Cs1 Nb15 Cs3 71.08(4) . . ?
Cs5 Nb15 Cs1 142.42(6) 2_655 . ?
Cs5 Nb15 Cs3 146.46(6) 2_655 . ?
C10 Nb15 Cs1 67.9(6) . . ?
C10 Nb15 Cs3 134.6(6) . . ?
C10 Nb15 Cs5 76.1(6) . 2_655 ?
C18 Nb15 Cs1 135.5(6) . . ?
C18 Nb15 Cs3 67.8(6) . . ?
C18 Nb15 Cs5 79.7(6) . 2_655 ?
C18 Nb15 C10 137.9(9) . . ?
O8 Nb15 Cs1 113.3(4) . . ?
O8 Nb15 Cs3 42.3(4) . . ?
O8 Nb15 Cs5 104.3(4) . 2_655 ?
O8 Nb15 C10 163.5(8) . . ?
O8 Nb15 C18 30.2(7) . . ?
O8 Nb15 O54 83.8(6) . . ?
O8 Nb15 O71 155.9(6) . . ?
O9 Nb15 Cs1 48.9(5) . . ?
O9 Nb15 Cs3 49.2(5) . . ?
O9 Nb15 Cs5 144.8(5) . 2_655 ?
O9 Nb15 C10 110.2(8) . . ?
O9 Nb15 C18 109.5(8) . . ?
O9 Nb15 O8 79.3(6) . . ?
O9 Nb15 O44 141.1(7) . . ?
O9 Nb15 O54 86.6(6) . . ?
O9 Nb15 O59 140.8(7) . . ?
O9 Nb15 O71 80.0(6) . . ?
O44 Nb15 Cs1 144.7(5) . . ?
O44 Nb15 Cs3 95.4(5) . . ?
O44 Nb15 Cs5 56.7(5) . 2_655 ?
O44 Nb15 C10 106.9(8) . . ?
O44 Nb15 C18 31.7(7) . . ?
O44 Nb15 O8 61.9(6) . . ?
O44 Nb15 O54 86.3(6) . . ?
O44 Nb15 O59 76.4(7) . . ?
O44 Nb15 O71 136.6(6) . . ?
O54 Nb15 Cs1 58.6(4) . . ?
O54 Nb15 Cs3 58.8(4) . . ?
O54 Nb15 Cs5 128.5(4) . 2_655 ?
O54 Nb15 C10 83.4(8) . . ?
O54 Nb15 C18 85.3(8) . . ?
O59 Nb15 Cs1 95.1(5) . . ?
O59 Nb15 Cs3 143.5(5) . . ?
O59 Nb15 Cs5 54.4(5) . 2_655 ?
O59 Nb15 C10 30.8(7) . . ?
O59 Nb15 C18 107.9(8) . . ?
O59 Nb15 O8 137.3(6) . . ?
O59 Nb15 O54 85.1(6) . . ?
O59 Nb15 O71 60.9(6) . . ?
O71 Nb15 Cs1 42.7(4) . . ?
O71 Nb15 Cs3 113.8(4) . . ?
O71 Nb15 Cs5 99.8(4) . 2_655 ?
O71 Nb15 C10 30.2(7) . . ?
O71 Nb15 C18 164.3(8) . . ?
O71 Nb15 O54 82.8(6) . . ?
O92 Nb15 Cs1 121.5(5) . . ?
O92 Nb15 Cs3 122.5(6) . . ?
O92 Nb15 Cs5 50.6(5) . 2_655 ?
O92 Nb15 C10 95.5(9) . . ?
O92 Nb15 C18 95.1(8) . . ?
O92 Nb15 O8 97.2(7) . . ?
O92 Nb15 O9 94.3(7) . . ?
O92 Nb15 O44 93.4(7) . . ?
O92 Nb15 O54 178.8(7) . . ?
O92 Nb15 O59 93.7(7) . . ?
O92 Nb15 O71 96.6(7) . . ?
Cs4 Nb16 Cs5 136.36(7) 2_656 2_655 ?
C3 Nb16 Cs4 71.4(7) . 2_656 ?
C3 Nb16 Cs5 68.5(7) . 2_655 ?
C17 Nb16 Cs4 152.9(8) . 2_656 ?
C17 Nb16 Cs5 70.0(8) . 2_655 ?
C17 Nb16 C3 135.2(11) . . ?
O18 Nb16 Cs4 52.6(5) . 2_656 ?
O18 Nb16 Cs5 128.7(5) . 2_655 ?
O18 Nb16 C3 109.1(9) . . ?
O18 Nb16 C17 109.4(10) . . ?
O18 Nb16 O23 139.9(8) . . ?
O18 Nb16 O32 81.0(8) . . ?
O18 Nb16 O68 140.1(9) . . ?
O18 Nb16 O70 81.4(8) . . ?
O18 Nb16 O92 83.1(6) . . ?
O23 Nb16 Cs4 99.8(6) . 2_656 ?
O23 Nb16 Cs5 48.8(5) . 2_655 ?
O23 Nb16 C3 31.5(8) . . ?
O23 Nb16 C17 105.3(10) . . ?
O23 Nb16 O92 82.3(7) . . ?
O32 Nb16 Cs4 45.6(5) . 2_656 ?
O32 Nb16 Cs5 91.1(5) . 2_655 ?
O32 Nb16 C3 28.9(8) . . ?
O32 Nb16 C17 161.1(10) . . ?
O32 Nb16 O23 60.4(8) . . ?
O32 Nb16 O92 83.7(7) . . ?
O40 Nb16 Cs4 66.2(8) . 2_656 ?
O40 Nb16 Cs5 134.6(7) . 2_655 ?
O40 Nb16 C3 96.8(11) . . ?
O40 Nb16 C17 100.6(11) . . ?
O40 Nb16 O18 96.6(9) . . ?
O40 Nb16 O23 96.2(9) . . ?
O40 Nb16 O32 93.7(10) . . ?
O40 Nb16 O68 100.3(10) . . ?
O40 Nb16 O70 98.7(11) . . ?
O40 Nb16 O92 177.3(10) . . ?
O68 Nb16 Cs4 164.6(7) . 2_656 ?
O68 Nb16 Cs5 48.5(7) . 2_655 ?
O68 Nb16 C3 104.5(10) . . ?
O68 Nb16 C17 31.9(9) . . ?
O68 Nb16 O23 73.6(9) . . ?
O68 Nb16 O32 133.1(9) . . ?
O68 Nb16 O92 81.5(8) . . ?
O70 Nb16 Cs4 126.6(6) . 2_656 ?
O70 Nb16 Cs5 91.8(6) . 2_655 ?
O70 Nb16 C3 160.1(10) . . ?
O70 Nb16 C17 28.6(9) . . ?
O70 Nb16 O23 133.5(8) . . ?
O70 Nb16 O32 159.5(8) . . ?
O70 Nb16 O68 60.5(9) . . ?
O70 Nb16 O92 83.9(8) . . ?
O92 Nb16 Cs4 111.8(4) . 2_656 ?
O92 Nb16 Cs5 45.5(4) . 2_655 ?
O92 Nb16 C3 80.8(8) . . ?
O92 Nb16 C17 82.0(9) . . ?
Cs1 Ge1 Cs16 135.13(9) . . ?
Cs1 Ge1 Cs17 158.37(17) . . ?
Cs3 Ge1 Cs1 74.08(6) . . ?
Cs3 Ge1 Cs16 61.30(7) . . ?
Cs3 Ge1 Cs17 84.41(16) . . ?
Cs4 Ge1 Cs1 98.66(7) 2_656 . ?
Cs4 Ge1 Cs3 168.44(8) 2_656 . ?
Cs4 Ge1 Cs16 126.13(9) 2_656 . ?
Cs4 Ge1 Cs17 102.18(17) 2_656 . ?
Cs17 Ge1 Cs16 24.10(16) . . ?
O9 Ge1 Cs1 49.6(5) . . ?
O9 Ge1 Cs3 52.0(6) . . ?
O9 Ge1 Cs4 129.7(6) . 2_656 ?
O9 Ge1 Cs16 95.4(6) . . ?
O9 Ge1 Cs17 117.4(6) . . ?
O9 Ge1 O12 108.0(8) . . ?
O9 Ge1 O15 107.3(8) . . ?
O9 Ge1 O18 114.6(8) . . ?
O12 Ge1 Cs1 116.9(6) . . ?
O12 Ge1 Cs3 56.6(6) . . ?
O12 Ge1 Cs4 122.0(6) . 2_656 ?
O12 Ge1 Cs16 39.5(5) . . ?
O12 Ge1 Cs17 45.6(5) . . ?
O12 Ge1 O15 110.4(7) . . ?
O15 Ge1 Cs1 58.2(5) . . ?
O15 Ge1 Cs3 116.6(5) . . ?
O15 Ge1 Cs4 52.1(5) . 2_656 ?
O15 Ge1 Cs16 148.1(5) . . ?
O15 Ge1 Cs17 133.7(6) . . ?
O18 Ge1 Cs1 133.9(6) . . ?
O18 Ge1 Cs3 136.0(6) . . ?
O18 Ge1 Cs4 55.4(6) . 2_656 ?
O18 Ge1 Cs16 81.9(6) . . ?
O18 Ge1 Cs17 64.9(7) . . ?
O18 Ge1 O12 109.1(8) . . ?
O18 Ge1 O15 107.4(8) . . ?
Cs2 Ge2 Cs1 70.23(5) . . ?
Cs4 Ge2 Cs1 97.93(6) 2_656 . ?
Cs4 Ge2 Cs2 166.10(8) 2_656 . ?
Cs4 Ge2 Cs9 76.23(6) 2_656 . ?
Cs9 Ge2 Cs1 166.82(7) . . ?
Cs9 Ge2 Cs2 113.72(7) . . ?
O13 Ge2 Cs1 121.5(6) . . ?
O13 Ge2 Cs2 66.1(5) . . ?
O13 Ge2 Cs4 117.4(5) . 2_656 ?
O13 Ge2 Cs9 54.1(6) . . ?
O13 Ge2 O14 109.5(8) . . ?
O13 Ge2 O15 110.8(7) . . ?
O14 Ge2 Cs1 128.7(5) . . ?
O14 Ge2 Cs2 143.3(5) . . ?
O14 Ge2 Cs4 50.1(5) . 2_656 ?
O14 Ge2 Cs9 56.2(5) . . ?
O15 Ge2 Cs1 54.2(5) . . ?
O15 Ge2 Cs2 111.4(5) . . ?
O15 Ge2 Cs4 54.7(5) . 2_656 ?
O15 Ge2 Cs9 113.9(5) . . ?
O15 Ge2 O14 104.2(7) . . ?
O43 Ge2 Cs1 53.0(5) . . ?
O43 Ge2 Cs2 44.1(6) . . ?
O43 Ge2 Cs4 134.0(6) . 2_656 ?
O43 Ge2 Cs9 138.8(6) . . ?
O43 Ge2 O13 108.5(8) . . ?
O43 Ge2 O14 116.6(7) . . ?
O43 Ge2 O15 107.2(8) . . ?
Cs3 Ge3 Cs2 69.52(5) . . ?
Cs3 Ge3 Cs9 166.60(8) . . ?
Cs9 Ge3 Cs2 112.21(7) . . ?
Cs16 Ge3 Cs2 131.14(9) . . ?
Cs16 Ge3 Cs3 62.59(7) . . ?
Cs16 Ge3 Cs9 116.61(9) . . ?
Cs17 Ge3 Cs2 155.92(18) . . ?
Cs17 Ge3 Cs3 86.41(17) . . ?
Cs17 Ge3 Cs9 91.32(17) . . ?
Cs17 Ge3 Cs16 25.47(17) . . ?
O10 Ge3 Cs2 43.5(5) . . ?
O10 Ge3 Cs3 51.8(5) . . ?
O10 Ge3 Cs9 138.9(5) . . ?
O10 Ge3 Cs16 95.9(6) . . ?
O10 Ge3 Cs17 119.8(6) . . ?
O10 Ge3 O12 106.4(8) . . ?
O10 Ge3 O13 106.8(8) . . ?
O10 Ge3 O86 118.9(8) . . ?
O12 Ge3 Cs2 109.5(6) . . ?
O12 Ge3 Cs3 54.6(5) . . ?
O12 Ge3 Cs9 114.0(6) . . ?
O12 Ge3 Cs16 47.4(5) . . ?
O12 Ge3 Cs17 53.0(6) . . ?
O13 Ge3 Cs2 64.7(5) . . ?
O13 Ge3 Cs3 120.3(6) . . ?
O13 Ge3 Cs9 53.4(5) . . ?
O13 Ge3 Cs16 152.1(5) . . ?
O13 Ge3 Cs17 132.9(6) . . ?
O13 Ge3 O12 109.1(8) . . ?
O86 Ge3 Cs2 143.5(6) . . ?
O86 Ge3 Cs3 130.7(6) . . ?
O86 Ge3 Cs9 56.1(6) . . ?
O86 Ge3 Cs16 72.2(6) . . ?
O86 Ge3 Cs17 54.8(6) . . ?
O86 Ge3 O12 106.5(8) . . ?
O86 Ge3 O13 108.9(8) . . ?
O3 Cs1 O15 113.9(4) . . ?
O3 Cs1 O43 111.1(4) . . ?
O3 Cs1 O54 46.5(3) . . ?
O3 Cs1 O81 140.6(5) . . ?
O3 Cs1 O102 98.3(4) . . ?
O6 Cs1 O3 52.0(4) . . ?
O6 Cs1 O9 111.8(4) . . ?
O6 Cs1 O15 112.7(4) . . ?
O6 Cs1 O43 75.9(4) . . ?
O6 Cs1 O54 98.3(4) . . ?
O6 Cs1 O81 127.5(4) . . ?
O6 Cs1 O102 46.5(4) . . ?
O7 Cs1 O3 145.7(4) . . ?
O7 Cs1 O6 94.0(4) . . ?
O7 Cs1 O9 118.8(4) . . ?
O7 Cs1 O15 71.9(4) . . ?
O7 Cs1 O43 46.8(4) . . ?
O7 Cs1 O54 164.8(4) . . ?
O7 Cs1 O79 142.6(4) . . ?
O7 Cs1 O81 60.3(5) . . ?
O7 Cs1 O102 47.5(4) . . ?
O9 Cs1 O3 77.3(4) . . ?
O9 Cs1 O15 47.2(4) . . ?
O9 Cs1 O43 85.9(4) . . ?
O9 Cs1 O54 47.8(4) . . ?
O9 Cs1 O81 120.7(4) . . ?
O9 Cs1 O102 127.7(4) . . ?
O15 Cs1 O54 94.9(4) . . ?
O15 Cs1 O81 102.0(5) . . ?
O15 Cs1 O102 92.5(4) . . ?
O43 Cs1 O15 46.1(3) . . ?
O43 Cs1 O54 128.2(4) . . ?
O43 Cs1 O81 105.3(4) . . ?
O43 Cs1 O102 46.5(4) . . ?
O54 Cs1 O81 117.1(4) . . ?
O71 Cs1 O3 95.9(4) . . ?
O71 Cs1 O6 147.7(4) . . ?
O71 Cs1 O7 117.7(4) . . ?
O71 Cs1 O9 48.9(4) . . ?
O71 Cs1 O15 74.8(4) . . ?
O71 Cs1 O43 120.6(4) . . ?
O71 Cs1 O54 49.4(4) . . ?
O71 Cs1 O74 139.8(4) . . ?
O71 Cs1 O79 76.4(4) . . ?
O71 Cs1 O81 77.7(5) . . ?
O71 Cs1 O102 163.9(4) . . ?
O74 Cs1 O3 83.5(4) . . ?
O74 Cs1 O6 50.5(4) . . ?
O74 Cs1 O7 75.4(4) . . ?
O74 Cs1 O9 160.1(4) . . ?
O74 Cs1 O15 141.8(4) . . ?
O74 Cs1 O43 96.5(4) . . ?
O74 Cs1 O54 119.5(4) . . ?
O74 Cs1 O79 73.5(4) . . ?
O74 Cs1 O81 77.8(5) . . ?
O74 Cs1 O102 50.2(4) . . ?
O79 Cs1 O3 48.2(4) . . ?
O79 Cs1 O6 81.9(4) . . ?
O79 Cs1 O9 96.8(4) . . ?
O79 Cs1 O15 143.6(4) . . ?
O79 Cs1 O43 157.0(4) . . ?
O79 Cs1 O54 49.0(4) . . ?
O79 Cs1 O81 93.0(5) . . ?
O79 Cs1 O102 119.0(4) . . ?
O102 Cs1 O54 143.6(4) . . ?
O102 Cs1 O81 95.9(4) . . ?
O1 Cs2 Nb9 30.1(3) . . ?
O1 Cs2 O10 81.0(4) . . ?
O1 Cs2 O43 118.1(4) . . ?
O1 Cs2 O80 48.2(4) . . ?
O1 Cs2 O102 102.1(4) . . ?
O1 Cs2 O205 111.8(5) . . ?
O6 Cs2 Nb9 81.1(3) . . ?
O6 Cs2 O1 53.4(4) . . ?
O6 Cs2 O10 117.3(4) . . ?
O6 Cs2 O43 82.4(4) . . ?
O6 Cs2 O80 101.4(4) . . ?
O6 Cs2 O102 48.8(4) . . ?
O6 Cs2 O205 114.2(5) . . ?
O10 Cs2 Nb9 73.1(3) . . ?
O10 Cs2 O80 48.3(4) . . ?
O10 Cs2 O102 131.5(4) . . ?
O10 Cs2 O205 122.2(5) . . ?
O11 Cs2 Nb9 94.0(3) . . ?
O11 Cs2 O1 83.6(4) . . ?
O11 Cs2 O6 50.7(4) . . ?
O11 Cs2 O10 164.6(4) . . ?
O11 Cs2 O43 100.8(4) . . ?
O11 Cs2 O60 135.2(4) . . ?
O11 Cs2 O80 119.9(4) . . ?
O11 Cs2 O102 51.3(4) . . ?
O11 Cs2 O205 65.1(5) . . ?
O16 Cs2 Nb9 167.5(3) . . ?
O16 Cs2 O1 155.6(4) . . ?
O16 Cs2 O6 102.3(4) . . ?
O16 Cs2 O10 114.9(4) . . ?
O16 Cs2 O11 79.4(5) . . ?
O16 Cs2 O43 49.6(4) . . ?
O16 Cs2 O60 104.8(5) . . ?
O16 Cs2 O65 135.9(5) . . ?
O16 Cs2 O80 155.9(4) . . ?
O16 Cs2 O102 53.6(4) . . ?
O16 Cs2 O205 76.4(5) . . ?
O43 Cs2 Nb9 142.8(3) . . ?
O43 Cs2 O10 85.5(4) . . ?
O43 Cs2 O80 130.3(4) . . ?
O43 Cs2 O102 49.8(4) . . ?
O43 Cs2 O205 126.0(5) . . ?
O60 Cs2 Nb9 72.3(3) . . ?
O60 Cs2 O1 99.5(4) . . ?
O60 Cs2 O6 152.9(4) . . ?
O60 Cs2 O10 49.7(4) . . ?
O60 Cs2 O43 115.9(4) . . ?
O60 Cs2 O80 51.6(4) . . ?
O60 Cs2 O102 158.2(4) . . ?
O60 Cs2 O205 72.5(6) . . ?
O65 Cs2 Nb9 31.9(3) . . ?
O65 Cs2 O1 51.0(4) . . ?
O65 Cs2 O6 83.9(4) . . ?
O65 Cs2 O10 99.6(4) . . ?
O65 Cs2 O11 71.2(5) . . ?
O65 Cs2 O43 166.2(4) . . ?
O65 Cs2 O60 76.5(5) . . ?
O65 Cs2 O80 51.7(4) . . ?
O65 Cs2 O102 120.1(4) . . ?
O65 Cs2 O205 61.7(5) . . ?
O80 Cs2 Nb9 26.3(3) . . ?
O102 Cs2 Nb9 129.4(3) . . ?
O102 Cs2 O80 149.3(4) . . ?
O205 Cs2 Nb9 91.2(4) . . ?
O205 Cs2 O80 97.9(5) . . ?
O205 Cs2 O102 101.8(5) . . ?
O1 Cs3 O3 52.1(4) . . ?
O1 Cs3 O9 112.6(4) . . ?
O1 Cs3 O10 77.7(4) . . ?
O1 Cs3 O12 115.6(4) . . ?
O1 Cs3 O54 98.3(4) . . ?
O1 Cs3 O80 47.7(4) . . ?
O1 Cs3 O127 108.2(5) . . ?
O3 Cs3 O9 77.0(4) . . ?
O3 Cs3 O10 113.3(4) . . ?
O3 Cs3 O12 115.0(4) . . ?
O3 Cs3 O54 46.3(3) . . ?
O3 Cs3 O80 99.7(4) . . ?
O3 Cs3 O127 108.0(5) . . ?
O8 Cs3 O1 147.8(4) . . ?
O8 Cs3 O3 95.8(4) . . ?
O8 Cs3 O9 48.0(4) . . ?
O8 Cs3 O10 120.1(4) . . ?
O8 Cs3 O12 72.5(4) . . ?
O8 Cs3 O29 113.2(5) . . ?
O8 Cs3 O54 49.5(4) . . ?
O8 Cs3 O58 139.4(4) . . ?
O8 Cs3 O80 163.3(4) . . ?
O8 Cs3 O99 76.5(4) . . ?
O8 Cs3 O127 81.8(5) . . ?
O9 Cs3 O10 87.9(4) . . ?
O9 Cs3 O12 47.4(4) . . ?
O9 Cs3 O54 47.4(4) . . ?
O9 Cs3 O80 130.3(4) . . ?
O9 Cs3 O127 129.5(5) . . ?
O10 Cs3 O12 48.0(4) . . ?
O10 Cs3 O54 130.2(4) . . ?
O10 Cs3 O80 47.3(4) . . ?
O10 Cs3 O127 129.6(5) . . ?
O12 Cs3 O54 94.6(4) . . ?
O12 Cs3 O80 95.2(4) . . ?
O29 Cs3 O1 98.6(4) . . ?
O29 Cs3 O3 150.7(4) . . ?
O29 Cs3 O9 118.8(5) . . ?
O29 Cs3 O10 48.3(4) . . ?
O29 Cs3 O12 72.0(4) . . ?
O29 Cs3 O54 161.8(4) . . ?
O29 Cs3 O80 51.0(4) . . ?
O29 Cs3 O99 141.1(5) . . ?
O29 Cs3 O127 81.8(6) . . ?
O58 Cs3 O1 49.3(4) . . ?
O58 Cs3 O3 82.0(4) . . ?
O58 Cs3 O9 158.7(4) . . ?
O58 Cs3 O10 97.3(4) . . ?
O58 Cs3 O12 144.6(4) . . ?
O58 Cs3 O29 78.9(5) . . ?
O58 Cs3 O54 117.6(4) . . ?
O58 Cs3 O80 50.1(4) . . ?
O58 Cs3 O99 72.1(5) . . ?
O58 Cs3 O127 61.0(6) . . ?
O80 Cs3 O54 145.3(4) . . ?
O99 Cs3 O1 81.7(4) . . ?
O99 Cs3 O3 48.3(4) . . ?
O99 Cs3 O9 96.0(4) . . ?
O99 Cs3 O10 158.9(4) . . ?
O99 Cs3 O12 142.7(4) . . ?
O99 Cs3 O54 48.8(4) . . ?
O99 Cs3 O80 118.8(4) . . ?
O99 Cs3 O127 61.8(6) . . ?
O127 Cs3 O12 131.4(5) . . ?
O127 Cs3 O54 99.1(5) . . ?
O127 Cs3 O80 99.1(5) . . ?
C6 Cs4 Ge2 108.2(5) . 2_656 ?
O14 Cs4 Ge2 25.3(3) 2_656 2_656 ?
O14 Cs4 C6 87.9(6) 2_656 . ?
O14 Cs4 O15 50.9(4) 2_656 2_656 ?
O14 Cs4 O18 92.7(4) 2_656 2_656 ?
O14 Cs4 O20 47.2(4) 2_656 2_656 ?
O14 Cs4 O67 68.1(4) 2_656 2_656 ?
O14 Cs4 O77 107.3(5) 2_656 . ?
O14 Cs4 O96 98.8(5) 2_656 . ?
O14 Cs4 O105 72.0(6) 2_656 . ?
O15 Cs4 Ge2 25.8(3) 2_656 2_656 ?
O15 Cs4 C6 130.4(6) 2_656 . ?
O15 Cs4 O18 49.4(4) 2_656 2_656 ?
O15 Cs4 O20 83.4(4) 2_656 2_656 ?
O15 Cs4 O67 62.5(4) 2_656 2_656 ?
O18 Cs4 Ge2 69.5(3) 2_656 2_656 ?
O18 Cs4 C6 121.6(6) 2_656 . ?
O18 Cs4 O67 100.4(5) 2_656 2_656 ?
O20 Cs4 Ge2 65.4(3) 2_656 2_656 ?
O20 Cs4 C6 86.1(6) 2_656 . ?
O20 Cs4 O18 132.7(4) 2_656 2_656 ?
O20 Cs4 O67 47.5(5) 2_656 2_656 ?
O32 Cs4 Ge2 102.5(4) 2_656 2_656 ?
O32 Cs4 C6 139.2(6) 2_656 . ?
O32 Cs4 O14 127.3(5) 2_656 2_656 ?
O32 Cs4 O15 76.7(4) 2_656 2_656 ?
O32 Cs4 O18 47.8(5) 2_656 2_656 ?
O32 Cs4 O20 131.8(5) 2_656 2_656 ?
O32 Cs4 O67 84.6(5) 2_656 2_656 ?
O32 Cs4 O77 121.7(5) 2_656 . ?
O32 Cs4 O96 124.9(5) 2_656 . ?
O32 Cs4 O105 96.1(6) 2_656 . ?
O67 Cs4 Ge2 64.9(3) 2_656 2_656 ?
O67 Cs4 C6 132.7(6) 2_656 . ?
O77 Cs4 Ge2 127.1(4) . 2_656 ?
O77 Cs4 C6 19.4(6) . . ?
O77 Cs4 O15 146.4(5) . 2_656 ?
O77 Cs4 O18 119.6(5) . 2_656 ?
O77 Cs4 O20 98.8(5) . 2_656 ?
O77 Cs4 O67 140.0(5) . 2_656 ?
O77 Cs4 O105 81.2(6) . . ?
O96 Cs4 Ge2 122.6(4) . 2_656 ?
O96 Cs4 C6 55.5(6) . . ?
O96 Cs4 O15 142.5(4) . 2_656 ?
O96 Cs4 O18 167.9(4) . 2_656 ?
O96 Cs4 O20 59.3(5) . 2_656 ?
O96 Cs4 O67 87.4(5) . 2_656 ?
O96 Cs4 O77 53.1(5) . . ?
O96 Cs4 O105 129.1(5) . . ?
O105 Cs4 Ge2 65.5(5) . 2_656 ?
O105 Cs4 C6 73.8(6) . . ?
O105 Cs4 O15 68.3(5) . 2_656 ?
O105 Cs4 O18 51.5(5) . 2_656 ?
O105 Cs4 O20 116.5(6) . 2_656 ?
O105 Cs4 O67 129.3(6) . 2_656 ?
O113 Cs4 Ge2 124.6(5) . 2_656 ?
O113 Cs4 C6 103.0(7) . . ?
O113 Cs4 O14 118.1(6) . 2_656 ?
O113 Cs4 O15 119.3(6) . 2_656 ?
O113 Cs4 O18 126.7(6) . 2_656 ?
O113 Cs4 O20 72.6(6) . 2_656 ?
O113 Cs4 O32 79.8(6) . 2_656 ?
O113 Cs4 O67 60.2(6) . 2_656 ?
O113 Cs4 O77 92.9(6) . . ?
O113 Cs4 O96 49.9(6) . . ?
O113 Cs4 O105 169.6(7) . . ?
O23 Cs5 Nb15 75.7(3) 2_655 2_655 ?
O23 Cs5 O35 67.1(6) 2_655 . ?
O23 Cs5 O44 104.6(4) 2_655 2_655 ?
O23 Cs5 O112 108.8(6) 2_655 . ?
O35 Cs5 Nb15 92.4(4) . 2_655 ?
O44 Cs5 Nb15 32.2(3) 2_655 2_655 ?
O44 Cs5 Nb15 102.5(3) . 2_655 ?
O44 Cs5 O23 133.2(5) . 2_655 ?
O44 Cs5 O35 116.7(5) 2_655 . ?
O44 Cs5 O35 66.3(5) . . ?
O44 Cs5 O44 92.6(4) . 2_655 ?
O44 Cs5 O59 72.4(4) . 2_655 ?
O44 Cs5 O68 177.5(5) . 2_655 ?
O44 Cs5 O112 118.0(5) . . ?
O57 Cs5 Nb15 155.9(3) . 2_655 ?
O57 Cs5 O23 89.8(5) . 2_655 ?
O57 Cs5 O35 64.0(5) . . ?
O57 Cs5 O44 164.8(4) . 2_655 ?
O57 Cs5 O44 73.5(5) . . ?
O57 Cs5 O59 130.2(5) . 2_655 ?
O57 Cs5 O68 108.1(5) . 2_655 ?
O57 Cs5 O92 142.0(4) . 2_655 ?
O57 Cs5 O112 114.7(5) . . ?
O59 Cs5 Nb15 32.4(3) 2_655 2_655 ?
O59 Cs5 Nb15 101.2(3) . 2_655 ?
O59 Cs5 O23 176.0(5) . 2_655 ?
O59 Cs5 O23 88.0(5) 2_655 2_655 ?
O59 Cs5 O35 69.5(5) 2_655 . ?
O59 Cs5 O35 115.7(5) . . ?
O59 Cs5 O44 49.5(5) . . ?
O59 Cs5 O44 71.7(4) . 2_655 ?
O59 Cs5 O44 47.2(4) 2_655 2_655 ?
O59 Cs5 O57 94.0(4) . . ?
O59 Cs5 O59 90.5(4) . 2_655 ?
O59 Cs5 O68 105.1(5) 2_655 2_655 ?
O59 Cs5 O68 131.7(5) . 2_655 ?
O59 Cs5 O69 74.3(5) . . ?
O59 Cs5 O92 123.7(4) . 2_655 ?
O59 Cs5 O112 113.0(5) 2_655 . ?
O59 Cs5 O112 68.5(5) . . ?
O68 Cs5 Nb15 75.3(4) 2_655 2_655 ?
O68 Cs5 O23 45.4(6) 2_655 2_655 ?
O68 Cs5 O35 112.5(6) 2_655 . ?
O68 Cs5 O44 85.9(5) 2_655 2_655 ?
O68 Cs5 O112 63.3(6) 2_655 . ?
O69 Cs5 Nb15 154.6(3) . 2_655 ?
O69 Cs5 O23 107.5(5) . 2_655 ?
O69 Cs5 O35 112.3(5) . . ?
O69 Cs5 O44 93.4(4) . . ?
O69 Cs5 O44 128.7(4) . 2_655 ?
O69 Cs5 O57 48.3(5) . . ?
O69 Cs5 O59 163.9(5) . 2_655 ?
O69 Cs5 O68 89.1(5) . 2_655 ?
O69 Cs5 O92 140.5(5) . 2_655 ?
O69 Cs5 O112 66.5(5) . . ?
O92 Cs5 Nb15 25.7(3) 2_655 2_655 ?
O92 Cs5 O23 52.7(4) 2_655 2_655 ?
O92 Cs5 O35 92.1(5) 2_655 . ?
O92 Cs5 O44 125.5(4) 2_655 . ?
O92 Cs5 O44 52.0(4) 2_655 2_655 ?
O92 Cs5 O59 53.1(4) 2_655 2_655 ?
O92 Cs5 O68 52.0(5) 2_655 2_655 ?
O92 Cs5 O112 86.8(5) 2_655 . ?
O112 Cs5 Nb15 88.5(4) . 2_655 ?
O112 Cs5 O35 175.4(6) . . ?
O112 Cs5 O44 65.8(5) . 2_655 ?
Nb8 Cs6 Nb8 120.23(5) 2_666 . ?
Nb8 Cs6 Cs6 62.11(5) 2_666 2_666 ?
Cs6 Cs6 Nb8 58.11(5) 2_666 . ?
O24 Cs6 Nb8 99.9(3) 2_666 . ?
O24 Cs6 Nb8 103.8(3) . 2_666 ?
O24 Cs6 Nb8 29.4(3) 2_666 2_666 ?
O24 Cs6 Nb8 27.0(3) . . ?
O24 Cs6 Cs6 47.1(3) 2_666 2_666 ?
O24 Cs6 Cs6 47.3(3) . 2_666 ?
O24 Cs6 O24 94.4(4) . 2_666 ?
O24 Cs6 O64 77.7(4) 2_666 . ?
O24 Cs6 O64 46.6(4) 2_666 2_666 ?
O24 Cs6 O64 79.1(4) . 2_666 ?
O24 Cs6 O64 45.9(4) . . ?
O24 Cs6 O76 166.4(5) 2_666 . ?
O24 Cs6 O76 72.6(5) . . ?
O24 Cs6 O88 131.6(4) . 2_666 ?
O24 Cs6 O88 53.8(4) 2_666 2_666 ?
O24 Cs6 O115 82.2(6) 2_666 . ?
O24 Cs6 O115 148.5(6) . . ?
O24 Cs6 O117 122.8(7) . . ?
O24 Cs6 O117 124.3(6) 2_666 . ?
O45 Cs6 Nb8 155.3(3) . 2_666 ?
O45 Cs6 Nb8 64.1(3) . . ?
O45 Cs6 Cs6 116.5(3) . 2_666 ?
O45 Cs6 O24 129.7(4) . 2_666 ?
O45 Cs6 O24 88.0(4) . . ?
O45 Cs6 O64 165.7(4) . 2_666 ?
O45 Cs6 O64 68.5(4) . . ?
O45 Cs6 O76 47.8(5) . . ?
O45 Cs6 O88 140.0(4) . 2_666 ?
O45 Cs6 O115 71.2(6) . . ?
O45 Cs6 O117 94.5(7) . . ?
O64 Cs6 Nb8 29.3(3) 2_666 2_666 ?
O64 Cs6 Nb8 101.9(3) 2_666 . ?
O64 Cs6 Nb8 104.1(3) . 2_666 ?
O64 Cs6 Nb8 27.5(3) . . ?
O64 Cs6 Cs6 49.8(3) 2_666 2_666 ?
O64 Cs6 Cs6 48.1(3) . 2_666 ?
O64 Cs6 O64 97.8(4) 2_666 . ?
O64 Cs6 O88 52.5(4) 2_666 2_666 ?
O64 Cs6 O88 131.4(4) . 2_666 ?
O64 Cs6 O115 117.7(6) 2_666 . ?
O64 Cs6 O115 103.2(6) . . ?
O76 Cs6 Nb8 156.5(3) . 2_666 ?
O76 Cs6 Nb8 66.7(3) . . ?
O76 Cs6 Cs6 119.8(4) . 2_666 ?
O76 Cs6 O64 90.0(4) . . ?
O76 Cs6 O64 131.4(5) . 2_666 ?
O76 Cs6 O88 138.6(4) . 2_666 ?
O76 Cs6 O115 106.6(6) . . ?
O88 Cs6 Nb8 151.1(3) 2_666 . ?
O88 Cs6 Nb8 30.9(3) 2_666 2_666 ?
O88 Cs6 Cs6 93.0(3) 2_666 2_666 ?
O115 Cs6 Nb8 122.6(5) . . ?
O115 Cs6 Nb8 88.6(5) . 2_666 ?
O115 Cs6 Cs6 121.7(5) . 2_666 ?
O115 Cs6 O88 70.3(5) . 2_666 ?
O117 Cs6 Nb8 132.7(6) . . ?
O117 Cs6 Nb8 97.0(5) . 2_666 ?
O117 Cs6 Cs6 144.5(6) . 2_666 ?
O117 Cs6 O64 158.0(6) . . ?
O117 Cs6 O64 97.6(7) . 2_666 ?
O117 Cs6 O76 68.0(7) . . ?
O117 Cs6 O88 70.6(6) . 2_666 ?
O117 Cs6 O115 83.2(8) . . ?
Nb6 Cs7 Nb5 49.77(5) . . ?
C1 Cs7 Nb5 72.4(5) . . ?
C1 Cs7 Nb6 112.6(5) . . ?
C1 Cs7 C9 108.8(6) . . ?
C9 Cs7 Nb5 113.3(5) . . ?
C9 Cs7 Nb6 73.3(5) . . ?
O26 Cs7 Nb5 28.3(3) . . ?
O26 Cs7 Nb6 57.8(3) . . ?
O26 Cs7 C1 88.3(6) . . ?
O26 Cs7 C9 131.0(5) . . ?
O26 Cs7 O75 148.4(5) . . ?
O48 Cs7 Nb5 29.2(3) . . ?
O48 Cs7 Nb6 30.6(3) . . ?
O48 Cs7 C1 82.0(6) . . ?
O48 Cs7 C9 84.1(5) . . ?
O48 Cs7 O26 52.3(4) . . ?
O48 Cs7 O62 52.2(4) . . ?
O48 Cs7 O74 67.9(4) . . ?
O48 Cs7 O75 104.9(5) . . ?
O48 Cs7 O82 146.5(5) . . ?
O48 Cs7 O107 102.5(4) . . ?
O62 Cs7 Nb5 56.5(3) . . ?
O62 Cs7 Nb6 27.9(3) . . ?
O62 Cs7 C1 128.8(6) . . ?
O62 Cs7 C9 90.0(5) . . ?
O62 Cs7 O26 47.6(5) . . ?
O62 Cs7 O75 102.0(5) . . ?
O62 Cs7 O82 141.5(6) . . ?
O62 Cs7 O107 145.2(5) . . ?
O74 Cs7 Nb5 96.0(3) . . ?
O74 Cs7 Nb6 66.8(3) . . ?
O74 Cs7 C1 92.1(5) . . ?
O74 Cs7 C9 21.4(5) . . ?
O74 Cs7 O26 119.6(4) . . ?
O74 Cs7 O62 90.5(4) . . ?
O74 Cs7 O75 39.8(5) . . ?
O74 Cs7 O82 80.3(5) . . ?
O74 Cs7 O107 101.8(4) . . ?
O75 Cs7 Nb5 134.0(3) . . ?
O75 Cs7 Nb6 91.2(3) . . ?
O75 Cs7 C1 112.0(6) . . ?
O75 Cs7 C9 20.8(5) . . ?
O79 Cs7 Nb5 65.4(3) . . ?
O79 Cs7 Nb6 95.0(3) . . ?
O79 Cs7 C1 21.6(5) . . ?
O79 Cs7 C9 92.3(5) . . ?
O79 Cs7 O26 88.8(4) . . ?
O79 Cs7 O48 65.7(4) . . ?
O79 Cs7 O62 117.2(5) . . ?
O79 Cs7 O74 73.2(4) . . ?
O79 Cs7 O75 101.4(5) . . ?
O79 Cs7 O82 95.8(5) . . ?
O79 Cs7 O107 40.4(4) . . ?
O82 Cs7 Nb5 161.0(4) . . ?
O82 Cs7 Nb6 140.4(4) . . ?
O82 Cs7 C1 89.0(6) . . ?
O82 Cs7 C9 68.3(6) . . ?
O82 Cs7 O26 160.1(5) . . ?
O82 Cs7 O75 49.3(5) . . ?
O107 Cs7 Nb5 89.6(3) . . ?
O107 Cs7 Nb6 133.1(3) . . ?
O107 Cs7 C1 20.6(5) . . ?
O107 Cs7 C9 113.0(5) . . ?
O107 Cs7 O26 99.0(5) . . ?
O107 Cs7 O75 108.2(5) . . ?
O107 Cs7 O82 73.1(6) . . ?
C13 Cs8 C16 102.8(7) 2_666 2_666 ?
C13 Cs8 O109 114.2(7) 2_666 1_455 ?
C16 Cs8 O109 141.7(6) 2_666 1_455 ?
O5 Cs8 C13 79.8(6) 2_666 2_666 ?
O5 Cs8 C16 81.3(5) 2_666 2_666 ?
O5 Cs8 O37 154.8(6) 2_666 1_455 ?
O5 Cs8 O37 101.0(5) 2_666 2_666 ?
O5 Cs8 O61 51.6(4) 2_666 2_666 ?
O5 Cs8 O65 62.9(4) 2_666 2_666 ?
O5 Cs8 O83 51.7(4) 2_666 2_666 ?
O5 Cs8 O87 101.5(4) 2_666 2_666 ?
O5 Cs8 O109 113.5(5) 2_666 1_455 ?
O5 Cs8 O205 141.8(5) 2_666 1_455 ?
O11 Cs8 C13 86.9(6) 2_666 2_666 ?
O11 Cs8 C16 22.0(5) 2_666 2_666 ?
O11 Cs8 O5 63.2(4) 2_666 2_666 ?
O11 Cs8 O37 96.0(6) 2_666 2_666 ?
O11 Cs8 O37 94.0(6) 2_666 1_455 ?
O11 Cs8 O61 86.6(4) 2_666 2_666 ?
O11 Cs8 O65 68.6(4) 2_666 2_666 ?
O11 Cs8 O83 114.4(4) 2_666 2_666 ?
O11 Cs8 O87 39.8(4) 2_666 2_666 ?
O11 Cs8 O109 158.3(6) 2_666 1_455 ?
O11 Cs8 O205 143.3(5) 2_666 1_455 ?
O37 Cs8 C13 21.3(6) 2_666 2_666 ?
O37 Cs8 C13 88.8(7) 1_455 2_666 ?
O37 Cs8 C16 79.4(7) 1_455 2_666 ?
O37 Cs8 C16 105.6(7) 2_666 2_666 ?
O37 Cs8 O37 69.0(7) 1_455 2_666 ?
O37 Cs8 O61 143.3(6) 1_455 2_666 ?
O37 Cs8 O61 147.5(5) 2_666 2_666 ?
O37 Cs8 O83 151.3(6) 1_455 2_666 ?
O37 Cs8 O87 59.6(6) 1_455 2_666 ?
O37 Cs8 O87 99.7(7) 2_666 2_666 ?
O37 Cs8 O109 91.7(7) 1_455 1_455 ?
O37 Cs8 O109 105.7(7) 2_666 1_455 ?
O37 Cs8 O205 59.0(6) 2_666 1_455 ?
O37 Cs8 O205 53.7(6) 1_455 1_455 ?
O61 Cs8 C13 127.9(6) 2_666 2_666 ?
O61 Cs8 C16 88.7(5) 2_666 2_666 ?
O61 Cs8 O109 76.4(6) 2_666 1_455 ?
O61 Cs8 O205 129.3(5) 2_666 1_455 ?
O65 Cs8 C13 20.9(5) 2_666 2_666 ?
O65 Cs8 C16 87.5(5) 2_666 2_666 ?
O65 Cs8 O37 100.0(6) 2_666 1_455 ?
O65 Cs8 O37 40.0(5) 2_666 2_666 ?
O65 Cs8 O61 114.2(4) 2_666 2_666 ?
O65 Cs8 O83 87.6(4) 2_666 2_666 ?
O65 Cs8 O87 95.0(5) 2_666 2_666 ?
O65 Cs8 O109 130.8(6) 2_666 1_455 ?
O65 Cs8 O205 97.6(5) 2_666 1_455 ?
O83 Cs8 C13 89.0(6) 2_666 2_666 ?
O83 Cs8 C16 128.8(5) 2_666 2_666 ?
O83 Cs8 O37 102.6(6) 2_666 2_666 ?
O83 Cs8 O61 48.3(5) 2_666 2_666 ?
O83 Cs8 O87 147.8(5) 2_666 2_666 ?
O83 Cs8 O109 63.5(5) 2_666 1_455 ?
O83 Cs8 O205 98.1(5) 2_666 1_455 ?
O87 Cs8 C13 104.6(6) 2_666 2_666 ?
O87 Cs8 C16 20.2(5) 2_666 2_666 ?
O87 Cs8 O61 102.6(5) 2_666 2_666 ?
O87 Cs8 O109 131.0(6) 2_666 1_455 ?
O87 Cs8 O205 113.3(5) 2_666 1_455 ?
O205 Cs8 C13 76.7(6) 1_455 2_666 ?
O205 Cs8 C16 133.0(6) 1_455 2_666 ?
O205 Cs8 O109 53.1(6) 1_455 1_455 ?
O13 Cs9 O14 47.6(4) . . ?
O13 Cs9 O86 47.5(4) . . ?
O14 Cs9 O86 90.4(4) . . ?
O19 Cs9 O13 147.8(4) 2_756 . ?
O19 Cs9 O14 153.7(4) 2_756 . ?
O19 Cs9 O22 51.0(4) 2_756 2_756 ?
O19 Cs9 O36 67.9(5) 2_756 2_656 ?
O19 Cs9 O55 98.4(5) 2_756 . ?
O19 Cs9 O86 100.3(4) 2_756 . ?
O19 Cs9 O91 148.1(5) 2_756 . ?
O19 Cs9 O94 45.3(5) 2_756 2_756 ?
O19 Cs9 O96 117.8(5) 2_756 . ?
O19 Cs9 O105 97.3(6) 2_756 2_656 ?
O19 Cs9 O111 93.0(6) 2_756 . ?
O22 Cs9 O13 119.5(4) 2_756 . ?
O22 Cs9 O14 153.7(4) 2_756 . ?
O22 Cs9 O86 90.9(4) 2_756 . ?
O36 Cs9 O13 124.3(5) 2_656 . ?
O36 Cs9 O14 86.1(4) 2_656 . ?
O36 Cs9 O22 114.8(5) 2_656 2_756 ?
O36 Cs9 O86 123.1(5) 2_656 . ?
O55 Cs9 O13 61.1(4) . . ?
O55 Cs9 O14 105.9(4) . . ?
O55 Cs9 O22 58.8(5) . 2_756 ?
O55 Cs9 O36 161.4(5) . 2_656 ?
O55 Cs9 O86 44.6(4) . . ?
O55 Cs9 O91 86.6(5) . . ?
O55 Cs9 O94 106.2(5) . 2_756 ?
O55 Cs9 O96 137.0(5) . . ?
O55 Cs9 O111 65.6(6) . . ?
O91 Cs9 O13 60.6(4) . . ?
O91 Cs9 O14 45.5(4) . . ?
O91 Cs9 O22 109.1(4) . 2_756 ?
O91 Cs9 O36 111.7(5) . 2_656 ?
O91 Cs9 O86 105.0(4) . . ?
O91 Cs9 O94 103.0(5) . 2_756 ?
O91 Cs9 O111 60.4(6) . . ?
O94 Cs9 O13 158.1(4) 2_756 . ?
O94 Cs9 O14 132.3(4) 2_756 . ?
O94 Cs9 O22 48.8(4) 2_756 2_756 ?
O94 Cs9 O36 73.8(5) 2_756 2_656 ?
O94 Cs9 O86 136.9(4) 2_756 . ?
O96 Cs9 O13 92.2(4) . . ?
O96 Cs9 O14 46.4(4) . . ?
O96 Cs9 O22 128.5(5) . 2_756 ?
O96 Cs9 O36 61.4(5) . 2_656 ?
O96 Cs9 O86 136.7(4) . . ?
O96 Cs9 O91 50.4(5) . . ?
O96 Cs9 O94 86.4(4) . 2_756 ?
O96 Cs9 O111 88.8(6) . . ?
O105 Cs9 O13 67.1(5) 2_656 . ?
O105 Cs9 O14 67.8(5) 2_656 . ?
O105 Cs9 O22 133.6(5) 2_656 2_756 ?
O105 Cs9 O36 67.5(6) 2_656 2_656 ?
O105 Cs9 O55 103.4(6) 2_656 . ?
O105 Cs9 O86 58.9(5) 2_656 . ?
O105 Cs9 O91 112.2(6) 2_656 . ?
O105 Cs9 O94 134.8(6) 2_656 2_756 ?
O105 Cs9 O96 94.7(6) 2_656 . ?
O105 Cs9 O111 166.0(7) 2_656 . ?
O111 Cs9 O13 99.2(5) . . ?
O111 Cs9 O14 105.9(5) . . ?
O111 Cs9 O22 49.4(5) . 2_756 ?
O111 Cs9 O36 125.6(6) . 2_656 ?
O111 Cs9 O86 110.0(5) . . ?
O111 Cs9 O94 58.9(6) . 2_756 ?
C7 Cs10 Cs2 109.2(6) . . ?
C12 Cs10 Cs2 114.4(5) . . ?
C12 Cs10 C7 120.1(7) . . ?
O13 Cs10 Cs2 60.8(3) . . ?
O13 Cs10 C7 83.7(6) . . ?
O13 Cs10 C12 83.7(6) . . ?
O16 Cs10 Cs2 46.9(3) . . ?
O16 Cs10 C7 66.2(6) . . ?
O16 Cs10 C12 156.3(6) . . ?
O16 Cs10 O13 74.0(4) . . ?
O16 Cs10 O60 94.9(4) . . ?
O16 Cs10 O98 73.9(5) . . ?
O16 Cs10 O111 127.1(6) . . ?
O39 Cs10 Cs2 126.8(4) . . ?
O39 Cs10 C7 119.7(7) . . ?
O39 Cs10 C12 20.2(6) . . ?
O39 Cs10 O13 103.8(5) . . ?
O39 Cs10 O16 173.7(6) . . ?
O39 Cs10 O60 78.8(5) . . ?
O39 Cs10 O98 112.5(6) . . ?
O39 Cs10 O109 77.7(7) . . ?
O39 Cs10 O111 58.8(6) . . ?
O55 Cs10 Cs2 103.6(3) . . ?
O55 Cs10 C7 110.1(6) . . ?
O55 Cs10 C12 22.1(6) . . ?
O55 Cs10 O13 62.0(4) . . ?
O55 Cs10 O16 135.9(5) . . ?
O55 Cs10 O39 41.8(5) . . ?
O55 Cs10 O60 71.8(5) . . ?
O55 Cs10 O98 118.6(6) . . ?
O55 Cs10 O109 111.7(6) . . ?
O55 Cs10 O111 66.2(6) . . ?
O60 Cs10 Cs2 48.7(3) . . ?
O60 Cs10 C7 155.5(6) . . ?
O60 Cs10 C12 71.3(6) . . ?
O60 Cs10 O13 75.8(4) . . ?
O60 Cs10 O111 134.7(5) . . ?
O91 Cs10 Cs2 100.8(4) . . ?
O91 Cs10 C7 20.7(6) . . ?
O91 Cs10 C12 110.2(6) . . ?
O91 Cs10 O13 63.6(5) . . ?
O91 Cs10 O16 67.2(5) . . ?
O91 Cs10 O39 117.4(6) . . ?
O91 Cs10 O55 94.8(5) . . ?
O91 Cs10 O60 138.5(5) . . ?
O91 Cs10 O98 40.3(5) . . ?
O91 Cs10 O109 149.5(6) . . ?
O91 Cs10 O111 63.0(6) . . ?
O98 Cs10 Cs2 120.5(4) . . ?
O98 Cs10 C7 20.0(6) . . ?
O98 Cs10 C12 120.4(7) . . ?
O98 Cs10 O13 103.7(5) . . ?
O98 Cs10 O60 168.3(5) . . ?
O98 Cs10 O111 57.0(6) . . ?
O109 Cs10 Cs2 87.7(5) . . ?
O109 Cs10 C7 129.1(7) . . ?
O109 Cs10 C12 92.2(7) . . ?
O109 Cs10 O13 142.2(6) . . ?
O109 Cs10 O16 100.3(6) . . ?
O109 Cs10 O60 67.4(6) . . ?
O109 Cs10 O98 110.6(7) . . ?
O109 Cs10 O111 113.4(7) . . ?
O111 Cs10 Cs2 158.6(5) . . ?
O111 Cs10 C7 60.9(7) . . ?
O111 Cs10 C12 63.5(7) . . ?
O111 Cs10 O13 98.2(5) . . ?
C4 Cs11 C6 78.7(6) . . ?
C4 Cs11 C12 151.5(6) . 1_455 ?
C4 Cs11 C14 98.1(6) . 1_455 ?
C4 Cs11 O100 93.0(5) . 1_455 ?
C6 Cs11 C12 100.4(6) . 1_455 ?
C6 Cs11 C14 147.2(7) . 1_455 ?
C14 Cs11 C12 67.1(6) 1_455 1_455 ?
O17 Cs11 C4 88.8(6) 1_455 . ?
O17 Cs11 C6 158.4(6) 1_455 . ?
O17 Cs11 C12 82.2(6) 1_455 1_455 ?
O17 Cs11 C14 18.0(6) 1_455 1_455 ?
O17 Cs11 O67 127.1(5) 1_455 . ?
O17 Cs11 O94 107.1(5) 1_455 1_455 ?
O17 Cs11 O100 43.0(5) 1_455 1_455 ?
O19 Cs11 C4 162.4(5) 1_455 . ?
O19 Cs11 C6 90.8(6) 1_455 . ?
O19 Cs11 C12 17.4(5) 1_455 1_455 ?
O19 Cs11 C14 82.9(6) 1_455 1_455 ?
O19 Cs11 O17 96.4(5) 1_455 1_455 ?
O19 Cs11 O67 127.8(5) 1_455 . ?
O19 Cs11 O94 47.7(5) 1_455 1_455 ?
O19 Cs11 O100 102.3(4) 1_455 1_455 ?
O19 Cs11 O104 162.3(5) 1_455 . ?
O36 Cs11 C4 94.5(6) . . ?
O36 Cs11 C6 16.6(6) . . ?
O36 Cs11 C12 84.1(6) . 1_455 ?
O36 Cs11 C14 139.8(6) . 1_455 ?
O36 Cs11 O17 157.0(6) . 1_455 ?
O36 Cs11 O19 74.3(5) . 1_455 ?
O36 Cs11 O66 127.9(6) . 1_455 ?
O36 Cs11 O67 72.8(6) . . ?
O36 Cs11 O94 82.4(6) . 1_455 ?
O36 Cs11 O100 158.7(6) . 1_455 ?
O36 Cs11 O104 113.0(6) . . ?
O66 Cs11 C4 137.5(5) 1_455 . ?
O66 Cs11 C6 143.2(6) 1_455 . ?
O66 Cs11 C12 52.2(5) 1_455 1_455 ?
O66 Cs11 C14 52.3(5) 1_455 1_455 ?
O66 Cs11 O17 53.4(5) 1_455 1_455 ?
O66 Cs11 O19 55.7(5) 1_455 1_455 ?
O66 Cs11 O67 126.3(5) 1_455 . ?
O66 Cs11 O94 54.5(4) 1_455 1_455 ?
O66 Cs11 O100 47.0(4) 1_455 1_455 ?
O66 Cs11 O104 119.1(5) 1_455 . ?
O67 Cs11 C4 58.5(5) . . ?
O67 Cs11 C6 60.0(6) . . ?
O67 Cs11 C12 145.2(6) . 1_455 ?
O67 Cs11 C14 144.7(6) . 1_455 ?
O67 Cs11 O100 94.5(5) . 1_455 ?
O94 Cs11 C4 145.9(5) 1_455 . ?
O94 Cs11 C6 92.8(6) 1_455 . ?
O94 Cs11 C12 62.3(6) 1_455 1_455 ?
O94 Cs11 C14 106.1(5) 1_455 1_455 ?
O94 Cs11 O67 88.5(5) 1_455 . ?
O94 Cs11 O100 80.1(5) 1_455 1_455 ?
O100 Cs11 C6 153.8(5) 1_455 . ?
O100 Cs11 C12 98.5(5) 1_455 1_455 ?
O100 Cs11 C14 58.1(5) 1_455 1_455 ?
O104 Cs11 C4 18.7(5) . . ?
O104 Cs11 C6 97.4(6) . . ?
O104 Cs11 C12 144.9(6) . 1_455 ?
O104 Cs11 C14 81.7(6) . 1_455 ?
O104 Cs11 O17 70.6(5) . 1_455 ?
O104 Cs11 O67 69.6(5) . . ?
O104 Cs11 O94 146.5(5) . 1_455 ?
O104 Cs11 O100 76.7(5) . 1_455 ?
C14 Cs12 C13 60.0(7) 1_455 1_455 ?
O17 Cs12 C13 70.6(6) 1_455 1_455 ?
O17 Cs12 C14 21.1(6) 1_455 1_455 ?
O17 Cs12 O37 82.8(6) 1_455 1_455 ?
O17 Cs12 O41 41.0(5) 1_455 1_455 ?
O17 Cs12 O75 125.4(5) 1_455 . ?
O17 Cs12 O87 137.6(5) 1_455 2_666 ?
O17 Cs12 O89 71.7(5) 1_455 1_455 ?
O17 Cs12 O115 89.6(6) 1_455 . ?
O17 Cs12 O152 144.1(10) 1_455 . ?
O37 Cs12 C13 20.4(6) 1_455 1_455 ?
O37 Cs12 C14 66.8(7) 1_455 1_455 ?
O37 Cs12 O152 80.2(10) 1_455 . ?
O41 Cs12 C13 62.2(7) 1_455 1_455 ?
O41 Cs12 C14 21.1(6) 1_455 1_455 ?
O41 Cs12 O37 60.8(7) 1_455 1_455 ?
O41 Cs12 O152 140.7(10) 1_455 . ?
O75 Cs12 C13 120.2(6) . 1_455 ?
O75 Cs12 C14 146.0(6) . 1_455 ?
O75 Cs12 O37 126.8(7) . 1_455 ?
O75 Cs12 O41 166.2(6) . 1_455 ?
O75 Cs12 O115 123.5(6) . . ?
O75 Cs12 O152 49.9(9) . . ?
O87 Cs12 C13 75.9(6) 2_666 1_455 ?
O87 Cs12 C14 117.1(6) 2_666 1_455 ?
O87 Cs12 O37 58.4(6) 2_666 1_455 ?
O87 Cs12 O41 100.0(6) 2_666 1_455 ?
O87 Cs12 O75 93.7(5) 2_666 . ?
O87 Cs12 O89 85.5(5) 2_666 1_455 ?
O87 Cs12 O115 79.7(6) 2_666 . ?
O87 Cs12 O152 50.9(9) 2_666 . ?
O89 Cs12 C13 20.3(6) 1_455 1_455 ?
O89 Cs12 C14 68.4(6) 1_455 1_455 ?
O89 Cs12 O37 38.8(5) 1_455 1_455 ?
O89 Cs12 O41 77.0(6) 1_455 1_455 ?
O89 Cs12 O75 102.4(5) 1_455 . ?
O89 Cs12 O115 132.3(6) 1_455 . ?
O89 Cs12 O152 75.2(10) 1_455 . ?
O104 Cs12 C13 143.4(6) . 1_455 ?
O104 Cs12 C14 89.3(6) . 1_455 ?
O104 Cs12 O17 74.2(5) . 1_455 ?
O104 Cs12 O37 156.1(6) . 1_455 ?
O104 Cs12 O41 96.7(6) . 1_455 ?
O104 Cs12 O75 73.6(5) . . ?
O104 Cs12 O87 139.9(5) . 2_666 ?
O104 Cs12 O89 133.9(5) . 1_455 ?
O104 Cs12 O115 76.7(6) . . ?
O104 Cs12 O152 122.6(9) . . ?
O115 Cs12 C13 112.4(7) . 1_455 ?
O115 Cs12 C14 78.6(7) . 1_455 ?
O115 Cs12 O37 97.0(7) . 1_455 ?
O115 Cs12 O41 61.6(7) . 1_455 ?
O115 Cs12 O152 123.7(10) . . ?
O120 Cs12 C13 87.4(8) . 1_455 ?
O120 Cs12 C14 88.4(8) . 1_455 ?
O120 Cs12 O17 69.8(7) . 1_455 ?
O120 Cs12 O37 107.1(7) . 1_455 ?
O120 Cs12 O41 109.4(7) . 1_455 ?
O120 Cs12 O75 58.5(7) . . ?
O120 Cs12 O87 134.1(8) . 2_666 ?
O120 Cs12 O89 68.4(7) . 1_455 ?
O120 Cs12 O104 71.2(7) . . ?
O120 Cs12 O115 145.4(8) . . ?
O120 Cs12 O152 85.3(11) . . ?
O152 Cs12 C13 83.1(10) . 1_455 ?
O152 Cs12 C14 142.8(10) . 1_455 ?
Nb4 Cs13 Nb3 45.63(5) . . ?
Nb5 Cs13 Nb3 45.68(5) . . ?
Nb5 Cs13 Nb4 49.41(5) . . ?
C2 Cs13 Nb3 115.5(5) . . ?
C2 Cs13 Nb4 112.6(5) . . ?
C2 Cs13 Nb5 73.7(5) . . ?
C2 Cs13 C5 105.8(7) . . ?
C5 Cs13 Nb3 115.4(5) . . ?
C5 Cs13 Nb4 73.9(5) . . ?
C5 Cs13 Nb5 113.1(5) . . ?
O28 Cs13 Nb3 130.3(4) . . ?
O28 Cs13 Nb4 133.4(3) . . ?
O28 Cs13 Nb5 93.4(4) . . ?
O28 Cs13 C2 21.1(5) . . ?
O28 Cs13 C5 105.6(6) . . ?
O28 Cs13 O50 97.7(6) . . ?
O49 Cs13 Nb3 25.7(3) . . ?
O49 Cs13 Nb4 27.3(3) . . ?
O49 Cs13 Nb5 56.7(4) . . ?
O49 Cs13 C2 130.1(6) . . ?
O49 Cs13 C5 89.8(6) . . ?
O49 Cs13 O28 150.0(5) . . ?
O49 Cs13 O50 104.6(5) . . ?
O49 Cs13 O52 47.7(5) . . ?
O50 Cs13 Nb3 130.0(4) . . ?
O50 Cs13 Nb4 93.3(4) . . ?
O50 Cs13 Nb5 133.5(4) . . ?
O50 Cs13 C2 105.4(6) . . ?
O50 Cs13 C5 20.8(6) . . ?
O52 Cs13 Nb3 25.4(3) . . ?
O52 Cs13 Nb4 56.6(3) . . ?
O52 Cs13 Nb5 27.6(3) . . ?
O52 Cs13 C2 90.3(6) . . ?
O52 Cs13 C5 130.3(6) . . ?
O52 Cs13 O28 105.2(5) . . ?
O52 Cs13 O50 149.8(5) . . ?
O58 Cs13 Nb3 111.8(3) . . ?
O58 Cs13 Nb4 66.2(3) . . ?
O58 Cs13 Nb5 94.5(3) . . ?
O58 Cs13 C2 89.3(6) . . ?
O58 Cs13 C5 22.2(6) . . ?
O58 Cs13 O28 95.5(5) . . ?
O58 Cs13 O49 89.3(4) . . ?
O58 Cs13 O50 39.6(5) . . ?
O58 Cs13 O52 117.3(4) . . ?
O90 Cs13 Nb3 56.8(3) . . ?
O90 Cs13 Nb4 29.7(3) . . ?
O90 Cs13 Nb5 29.7(3) . . ?
O90 Cs13 C2 83.0(6) . . ?
O90 Cs13 C5 83.4(6) . . ?
O90 Cs13 O28 104.0(4) . . ?
O90 Cs13 O49 51.5(4) . . ?
O90 Cs13 O50 104.0(5) . . ?
O90 Cs13 O52 51.7(4) . . ?
O90 Cs13 O58 66.1(4) . . ?
O90 Cs13 O99 66.4(4) . . ?
O99 Cs13 Nb3 111.7(3) . . ?
O99 Cs13 Nb4 94.9(3) . . ?
O99 Cs13 Nb5 66.1(3) . . ?
O99 Cs13 C2 20.9(5) . . ?
O99 Cs13 C5 90.6(6) . . ?
O99 Cs13 O28 39.0(4) . . ?
O99 Cs13 O49 117.4(5) . . ?
O99 Cs13 O50 96.4(5) . . ?
O99 Cs13 O52 89.4(4) . . ?
O99 Cs13 O58 71.3(4) . . ?
C3 Cs14 Cs15 127.1(5) . . ?
C3 Cs14 C10 72.3(7) . . ?
C3 Cs14 O73 133.8(7) . 1_455 ?
C3 Cs14 O113 75.0(7) . 2_656 ?
C10 Cs14 Cs15 59.4(5) . . ?
C10 Cs14 O73 95.7(6) . 1_455 ?
C10 Cs14 O113 142.9(6) . 2_656 ?
O30 Cs14 Cs15 113.6(5) 1_455 . ?
O30 Cs14 C3 94.9(7) 1_455 . ?
O30 Cs14 C10 147.0(6) 1_455 . ?
O30 Cs14 O32 104.5(6) 1_455 . ?
O30 Cs14 O33 78.1(7) 1_455 . ?
O30 Cs14 O67 97.8(6) 1_455 . ?
O30 Cs14 O71 164.8(5) 1_455 . ?
O30 Cs14 O73 71.0(7) 1_455 1_455 ?
O30 Cs14 O81 110.2(6) 1_455 . ?
O30 Cs14 O93 132.5(6) 1_455 . ?
O30 Cs14 O113 52.3(7) 1_455 2_656 ?
O32 Cs14 Cs15 133.8(3) . . ?
O32 Cs14 C3 20.9(6) . . ?
O32 Cs14 C10 74.4(6) . . ?
O32 Cs14 O73 154.5(5) . 1_455 ?
O32 Cs14 O113 68.8(5) . 2_656 ?
O33 Cs14 Cs15 124.1(4) . . ?
O33 Cs14 C3 20.7(6) . . ?
O33 Cs14 C10 81.3(6) . . ?
O33 Cs14 O32 40.6(5) . . ?
O33 Cs14 O71 87.6(5) . . ?
O33 Cs14 O73 115.6(6) . 1_455 ?
O33 Cs14 O81 168.3(6) . . ?
O33 Cs14 O93 86.7(6) . . ?
O33 Cs14 O113 74.0(6) . 2_656 ?
O67 Cs14 Cs15 112.4(4) . . ?
O67 Cs14 C3 106.1(7) . . ?
O67 Cs14 C10 114.8(6) . . ?
O67 Cs14 O32 86.3(5) . . ?
O67 Cs14 O33 120.1(6) . . ?
O67 Cs14 O71 93.9(5) . . ?
O67 Cs14 O73 119.0(5) . 1_455 ?
O67 Cs14 O81 68.1(6) . . ?
O67 Cs14 O93 128.3(5) . . ?
O67 Cs14 O113 59.0(6) . 2_656 ?
O71 Cs14 Cs15 70.3(3) . . ?
O71 Cs14 C3 72.3(6) . . ?
O71 Cs14 C10 21.4(5) . . ?
O71 Cs14 O32 66.4(4) . . ?
O71 Cs14 O73 111.5(5) . 1_455 ?
O71 Cs14 O113 128.6(5) . 2_656 ?
O73 Cs14 Cs15 42.6(4) 1_455 . ?
O81 Cs14 Cs15 45.6(4) . . ?
O81 Cs14 C3 154.7(7) . . ?
O81 Cs14 C10 87.6(6) . . ?
O81 Cs14 O32 138.9(5) . . ?
O81 Cs14 O71 83.3(5) . . ?
O81 Cs14 O73 61.7(6) . 1_455 ?
O81 Cs14 O113 117.5(6) . 2_656 ?
O93 Cs14 Cs15 43.8(4) . . ?
O93 Cs14 C3 83.9(6) . . ?
O93 Cs14 C10 20.0(5) . . ?
O93 Cs14 O32 91.0(5) . . ?
O93 Cs14 O71 39.9(5) . . ?
O93 Cs14 O73 76.1(5) . 1_455 ?
O93 Cs14 O81 81.7(6) . . ?
O93 Cs14 O113 158.9(6) . 2_656 ?
O113 Cs14 Cs15 157.1(4) 2_656 . ?
O113 Cs14 O73 119.7(6) 2_656 1_455 ?
C1 Cs15 Na1 81.9(5) . . ?
C1 Cs15 C15 156.1(6) . 1_455 ?
C5 Cs15 Na1 127.9(5) 1_455 . ?
C5 Cs15 C1 138.2(6) 1_455 . ?
C5 Cs15 C15 61.0(6) 1_455 1_455 ?
C15 Cs15 Na1 94.6(5) 1_455 . ?
O50 Cs15 Na1 115.3(5) 1_455 . ?
O50 Cs15 C1 132.0(6) 1_455 . ?
O50 Cs15 C5 17.6(6) 1_455 1_455 ?
O50 Cs15 C15 70.8(6) 1_455 1_455 ?
O50 Cs15 O73 75.4(7) 1_455 1_455 ?
O50 Cs15 O81 116.0(6) 1_455 . ?
O50 Cs15 O93 147.4(6) 1_455 . ?
O50 Cs15 O112 109.3(5) 1_455 . ?
O50 Cs15 O118 85.2(7) 1_455 . ?
O73 Cs15 Na1 79.4(5) 1_455 . ?
O73 Cs15 C1 151.9(7) 1_455 . ?
O73 Cs15 C5 69.6(7) 1_455 1_455 ?
O73 Cs15 C15 15.4(6) 1_455 1_455 ?
O73 Cs15 O81 68.1(7) 1_455 . ?
O73 Cs15 O93 85.8(7) 1_455 . ?
O73 Cs15 O112 113.4(6) 1_455 . ?
O73 Cs15 O118 52.6(7) 1_455 . ?
O81 Cs15 Na1 107.4(5) . . ?
O81 Cs15 C1 98.2(6) . . ?
O81 Cs15 C5 98.7(6) . 1_455 ?
O81 Cs15 C15 60.1(6) . 1_455 ?
O81 Cs15 O112 132.8(5) . . ?
O81 Cs15 O118 109.0(7) . . ?
O82 Cs15 Na1 168.4(5) . . ?
O82 Cs15 C1 86.7(6) . . ?
O82 Cs15 C5 60.8(7) . 1_455 ?
O82 Cs15 C15 96.8(7) . 1_455 ?
O82 Cs15 O50 71.0(6) . 1_455 ?
O82 Cs15 O73 112.1(7) . 1_455 ?
O82 Cs15 O81 76.5(6) . . ?
O82 Cs15 O93 141.6(6) . . ?
O82 Cs15 O107 82.1(6) . . ?
O82 Cs15 O112 132.8(6) . . ?
O82 Cs15 O118 155.1(7) . . ?
O93 Cs15 Na1 33.6(4) . . ?
O93 Cs15 C1 67.3(6) . . ?
O93 Cs15 C5 153.7(6) . 1_455 ?
O93 Cs15 C15 97.0(6) . 1_455 ?
O93 Cs15 O81 79.7(5) . . ?
O93 Cs15 O112 54.4(5) . . ?
O93 Cs15 O118 62.3(6) . . ?
O107 Cs15 Na1 86.3(4) . . ?
O107 Cs15 C1 14.8(5) . . ?
O107 Cs15 C5 125.4(6) . 1_455 ?
O107 Cs15 C15 170.4(6) . 1_455 ?
O107 Cs15 O50 117.4(6) . 1_455 ?
O107 Cs15 O73 164.1(6) . 1_455 ?
O107 Cs15 O81 110.5(5) . . ?
O107 Cs15 O93 78.5(5) . . ?
O107 Cs15 O112 55.1(5) . . ?
O107 Cs15 O118 116.5(6) . . ?
O112 Cs15 Na1 37.0(4) . . ?
O112 Cs15 C1 57.3(5) . . ?
O112 Cs15 C5 126.9(6) . 1_455 ?
O112 Cs15 C15 128.8(6) . 1_455 ?
O118 Cs15 Na1 34.8(5) . . ?
O118 Cs15 C1 115.6(6) . . ?
O118 Cs15 C5 94.3(7) . 1_455 ?
O118 Cs15 C15 67.6(7) . 1_455 ?
O118 Cs15 O112 61.5(6) . . ?
Ge1 Cs16 Cs3 57.58(6) . . ?
Ge3 Cs16 Ge1 44.65(6) . . ?
Ge3 Cs16 Cs3 60.31(6) . . ?
Ge3 Cs16 Cs26 73.70(17) . . ?
Cs17 Cs16 Ge1 76.4(3) . . ?
Cs17 Cs16 Ge3 75.7(3) . . ?
Cs17 Cs16 Cs3 131.0(3) . . ?
Cs17 Cs16 Cs26 13.0(3) . . ?
Cs17 Cs16 O12 77.7(4) . . ?
Cs17 Cs16 O29 123.6(4) . . ?
Cs17 Cs16 O70 63.3(5) . . ?
Cs17 Cs16 O72 67.1(5) . . ?
Cs17 Cs16 O203 124.2(14) . . ?
Cs17 Cs16 O209 161.9(10) . . ?
Cs17 Cs16 O250 96.8(15) . . ?
Cs26 Cs16 Ge1 84.19(19) . . ?
Cs26 Cs16 Cs3 133.17(18) . . ?
O12 Cs16 Ge1 20.5(3) . . ?
O12 Cs16 Ge3 24.4(3) . . ?
O12 Cs16 Cs3 53.3(3) . . ?
O12 Cs16 Cs26 81.2(4) . . ?
O12 Cs16 O29 72.0(4) . . ?
O12 Cs16 O70 76.3(5) . . ?
O12 Cs16 O72 87.0(5) . . ?
O12 Cs16 O209 111.2(10) . . ?
O12 Cs16 O250 151.8(12) . . ?
O29 Cs16 Ge1 88.9(3) . . ?
O29 Cs16 Ge3 57.5(3) . . ?
O29 Cs16 Cs3 47.0(3) . . ?
O29 Cs16 Cs26 114.1(4) . . ?
O70 Cs16 Ge1 57.1(4) . . ?
O70 Cs16 Ge3 97.1(4) . . ?
O70 Cs16 Cs3 100.0(4) . . ?
O70 Cs16 Cs26 76.2(4) . . ?
O70 Cs16 O29 144.2(5) . . ?
O72 Cs16 Ge1 105.0(4) . . ?
O72 Cs16 Ge3 63.5(3) . . ?
O72 Cs16 Cs3 106.9(4) . . ?
O72 Cs16 Cs26 54.5(4) . . ?
O72 Cs16 O29 64.8(5) . . ?
O72 Cs16 O70 129.9(6) . . ?
O72 Cs16 O209 127.5(9) . . ?
O72 Cs16 O250 65.7(13) . . ?
O203 Cs16 Ge1 106.7(12) . . ?
O203 Cs16 Ge3 144.4(13) . . ?
O203 Cs16 Cs3 87.4(13) . . ?
O203 Cs16 Cs26 132.5(14) . . ?
O203 Cs16 O12 123.4(12) . . ?
O203 Cs16 O29 112.2(14) . . ?
O203 Cs16 O70 72.5(13) . . ?
O203 Cs16 O72 148.1(12) . . ?
O203 Cs16 O209 37.6(16) . . ?
O203 Cs16 O250 82.7(17) . . ?
O209 Cs16 Ge1 106.1(9) . . ?
O209 Cs16 Ge3 119.1(9) . . ?
O209 Cs16 Cs3 59.7(9) . . ?
O209 Cs16 Cs26 167.1(9) . . ?
O209 Cs16 O29 74.6(10) . . ?
O209 Cs16 O70 102.5(10) . . ?
O209 Cs16 O250 82.5(16) . . ?
O250 Cs16 Ge1 170.3(13) . . ?
O250 Cs16 Ge3 127.4(12) . . ?
O250 Cs16 Cs3 126.2(14) . . ?
O250 Cs16 Cs26 87.9(14) . . ?
O250 Cs16 O29 89.2(13) . . ?
O250 Cs16 O70 126.2(13) . . ?
Ge3 Cs17 Ge1 45.21(10) . . ?
Cs16 Cs17 Ge1 79.5(3) . . ?
Cs16 Cs17 Ge3 78.8(3) . . ?
Cs16 Cs17 Cs26 157.4(6) . . ?
Cs16 Cs17 O12 70.1(4) . . ?
Cs16 Cs17 O21 132.1(5) . . ?
Cs16 Cs17 O70 85.6(6) . . ?
Cs16 Cs17 O72 79.9(5) . . ?
Cs16 Cs17 O86 94.7(5) . . ?
Cs16 Cs17 O101 145.2(6) . . ?
Cs16 Cs17 O105 129.3(6) . 2_656 ?
Cs16 Cs17 O203 32.9(9) . . ?
Cs26 Cs17 Ge1 112.8(4) . . ?
Cs26 Cs17 Ge3 96.3(4) . . ?
Cs26 Cs17 O12 113.8(5) . . ?
Cs26 Cs17 O21 28.6(5) . . ?
Cs26 Cs17 O70 116.8(6) . . ?
Cs26 Cs17 O72 78.1(5) . . ?
Cs26 Cs17 O86 74.3(5) . . ?
Cs26 Cs17 O101 53.6(6) . . ?
Cs26 Cs17 O105 60.9(5) . 2_656 ?
Cs26 Cs17 O203 156.7(9) . . ?
O12 Cs17 Ge1 22.3(3) . . ?
O12 Cs17 Ge3 25.6(3) . . ?
O12 Cs17 O21 131.8(5) . . ?
O12 Cs17 O86 50.6(4) . . ?
O12 Cs17 O101 121.2(7) . . ?
O12 Cs17 O105 59.4(5) . 2_656 ?
O12 Cs17 O203 89.3(9) . . ?
O21 Cs17 Ge1 139.0(4) . . ?
O21 Cs17 Ge3 107.7(3) . . ?
O21 Cs17 O105 88.5(5) . 2_656 ?
O21 Cs17 O203 133.9(9) . . ?
O70 Cs17 Ge1 59.4(4) . . ?
O70 Cs17 Ge3 104.5(5) . . ?
O70 Cs17 O12 79.8(5) . . ?
O70 Cs17 O21 134.0(6) . . ?
O70 Cs17 O86 125.9(6) . . ?
O70 Cs17 O101 66.5(7) . . ?
O70 Cs17 O105 81.9(6) . 2_656 ?
O70 Cs17 O203 62.0(9) . . ?
O72 Cs17 Ge1 110.2(4) . . ?
O72 Cs17 Ge3 65.6(4) . . ?
O72 Cs17 O12 88.4(5) . . ?
O72 Cs17 O21 62.2(5) . . ?
O72 Cs17 O70 163.8(7) . . ?
O72 Cs17 O86 49.0(5) . . ?
O72 Cs17 O101 129.7(7) . . ?
O72 Cs17 O105 101.7(6) . 2_656 ?
O72 Cs17 O203 107.2(9) . . ?
O86 Cs17 Ge1 67.5(3) . . ?
O86 Cs17 Ge3 25.5(3) . . ?
O86 Cs17 O21 82.3(4) . . ?
O86 Cs17 O101 118.1(7) . . ?
O86 Cs17 O105 56.7(6) . 2_656 ?
O86 Cs17 O203 126.7(9) . . ?
O101 Cs17 Ge1 101.7(6) . . ?
O101 Cs17 Ge3 126.7(6) . . ?
O101 Cs17 O21 68.1(6) . . ?
O101 Cs17 O105 69.0(7) . 2_656 ?
O101 Cs17 O203 112.4(10) . . ?
O105 Cs17 Ge1 52.1(4) 2_656 . ?
O105 Cs17 Ge3 57.7(5) 2_656 . ?
O105 Cs17 O203 136.4(9) 2_656 . ?
O203 Cs17 Ge1 87.1(8) . . ?
O203 Cs17 Ge3 106.6(9) . . ?
Cs28 Cs18 Cs14 111.1(8) . 2_656 ?
Cs28 Cs18 C3 68.5(10) . 2_656 ?
Cs28 Cs18 C7 68.3(9) . . ?
Cs28 Cs18 O30 148.6(10) . 2_756 ?
Cs28 Cs18 O33 82.1(9) . 2_656 ?
Cs28 Cs18 O98 70.0(9) . . ?
Cs28 Cs18 O111 125.7(9) . . ?
Cs28 Cs18 O113 101.0(9) . . ?
Cs28 Cs18 O210 19.0(12) . . ?
Cs28 Cs18 O250 140.7(12) . 2_756 ?
Cs28 Cs18 O252 93.4(11) . . ?
C3 Cs18 Cs14 46.2(5) 2_656 2_656 ?
C7 Cs18 Cs14 119.3(6) . 2_656 ?
C7 Cs18 C3 116.6(8) . 2_656 ?
C7 Cs18 O250 150.8(12) . 2_756 ?
O30 Cs18 Cs14 39.0(5) 2_756 2_656 ?
O30 Cs18 C3 84.6(7) 2_756 2_656 ?
O30 Cs18 C7 113.4(7) 2_756 . ?
O30 Cs18 O98 122.3(6) 2_756 . ?
O30 Cs18 O111 70.5(6) 2_756 . ?
O30 Cs18 O210 131.2(11) 2_756 . ?
O30 Cs18 O250 46.2(11) 2_756 2_756 ?
O33 Cs18 Cs14 39.7(4) 2_656 2_656 ?
O33 Cs18 C3 16.4(6) 2_656 2_656 ?
O33 Cs18 C7 132.4(7) 2_656 . ?
O33 Cs18 O30 74.6(6) 2_656 2_756 ?
O33 Cs18 O98 147.1(6) 2_656 . ?
O33 Cs18 O111 144.1(7) 2_656 . ?
O33 Cs18 O113 79.6(6) 2_656 . ?
O33 Cs18 O210 76.5(10) 2_656 . ?
O33 Cs18 O250 69.0(12) 2_656 2_756 ?
O33 Cs18 O252 62.3(10) 2_656 . ?
O98 Cs18 Cs14 137.4(4) . 2_656 ?
O98 Cs18 C3 130.6(7) . 2_656 ?
O98 Cs18 C7 18.9(6) . . ?
O98 Cs18 O111 56.1(6) . . ?
O98 Cs18 O250 143.8(12) . 2_756 ?
O111 Cs18 Cs14 104.5(5) . 2_656 ?
O111 Cs18 C3 147.0(7) . 2_656 ?
O111 Cs18 C7 58.7(7) . . ?
O111 Cs18 O250 92.3(11) . 2_756 ?
O113 Cs18 Cs14 48.9(4) . 2_656 ?
O113 Cs18 C3 74.4(7) . 2_656 ?
O113 Cs18 C7 70.9(7) . . ?
O113 Cs18 O30 54.6(6) . 2_756 ?
O113 Cs18 O98 88.5(6) . . ?
O113 Cs18 O111 73.5(7) . . ?
O113 Cs18 O210 82.1(10) . . ?
O113 Cs18 O250 99.4(11) . 2_756 ?
O113 Cs18 O252 136.9(10) . . ?
O210 Cs18 Cs14 96.9(10) . 2_656 ?
O210 Cs18 C3 60.6(10) . 2_656 ?
O210 Cs18 C7 63.4(10) . . ?
O210 Cs18 O98 71.5(10) . . ?
O210 Cs18 O111 121.6(10) . . ?
O210 Cs18 O250 144.4(14) . 2_756 ?
O250 Cs18 Cs14 61.2(12) 2_756 2_656 ?
O250 Cs18 C3 85.3(13) 2_756 2_656 ?
O252 Cs18 Cs14 87.9(9) . 2_656 ?
O252 Cs18 C3 73.6(10) . 2_656 ?
O252 Cs18 C7 150.9(10) . . ?
O252 Cs18 O30 94.2(10) . 2_756 ?
O252 Cs18 O98 134.5(10) . . ?
O252 Cs18 O111 128.1(10) . . ?
O252 Cs18 O210 106.0(12) . . ?
O252 Cs18 O250 50.0(13) . 2_756 ?
Cs18 Cs28 C3 88.2(10) . 2_656 ?
Cs18 Cs28 C7 87.6(10) . . ?
Cs18 Cs28 O27 101.7(9) . . ?
Cs18 Cs28 O33 70.3(9) . 2_656 ?
Cs18 Cs28 O98 82.9(9) . . ?
Cs18 Cs28 O110 95.5(11) . 1_556 ?
Cs18 Cs28 O113 55.7(8) . . ?
Cs18 Cs28 O123 149(2) . . ?
Cs18 Cs28 O210 145(2) . . ?
Cs18 Cs28 O211 150(2) . . ?
Cs18 Cs28 O252 62.9(10) . . ?
C3 Cs28 O110 61.4(8) 2_656 1_556 ?
C3 Cs28 O113 71.1(8) 2_656 . ?
C3 Cs28 O211 103.8(16) 2_656 . ?
C3 Cs28 O252 72.2(10) 2_656 . ?
C7 Cs28 C3 132.3(10) . 2_656 ?
C7 Cs28 O110 166.1(10) . 1_556 ?
C7 Cs28 O113 67.5(8) . . ?
C7 Cs28 O211 102.8(17) . . ?
C7 Cs28 O252 142.9(12) . . ?
O27 Cs28 C3 116.3(9) . 2_656 ?
O27 Cs28 C7 21.3(7) . . ?
O27 Cs28 O33 127.5(9) . 2_656 ?
O27 Cs28 O110 162.6(11) . 1_556 ?
O27 Cs28 O113 64.8(6) . . ?
O27 Cs28 O211 97.0(17) . . ?
O27 Cs28 O252 163.2(12) . . ?
O33 Cs28 C3 20.2(6) 2_656 2_656 ?
O33 Cs28 C7 136.6(9) 2_656 . ?
O33 Cs28 O110 56.7(7) 2_656 1_556 ?
O33 Cs28 O113 69.2(7) 2_656 . ?
O33 Cs28 O211 114.9(16) 2_656 . ?
O33 Cs28 O252 56.3(9) 2_656 . ?
O98 Cs28 C3 151.3(9) . 2_656 ?
O98 Cs28 C7 20.6(7) . . ?
O98 Cs28 O27 40.6(6) . . ?
O98 Cs28 O33 147.9(10) . 2_656 ?
O98 Cs28 O110 146.5(10) . 1_556 ?
O98 Cs28 O113 81.4(7) . . ?
O98 Cs28 O211 97.1(16) . . ?
O98 Cs28 O252 125.8(12) . . ?
O110 Cs28 O113 125.1(9) 1_556 . ?
O123 Cs28 C3 97.6(19) . 2_656 ?
O123 Cs28 C7 110(2) . . ?
O123 Cs28 O27 103(2) . . ?
O123 Cs28 O33 107.9(18) . 2_656 ?
O123 Cs28 O98 104.2(19) . . ?
O123 Cs28 O110 62(2) . 1_556 ?
O123 Cs28 O113 155(2) . . ?
O123 Cs28 O211 7(2) . . ?
O123 Cs28 O252 89(2) . . ?
O210 Cs28 C3 75.9(18) . 2_656 ?
O210 Cs28 C7 81.3(17) . . ?
O210 Cs28 O27 60.9(16) . . ?
O210 Cs28 O33 96.0(18) . 2_656 ?
O210 Cs28 O98 96.4(17) . . ?
O210 Cs28 O110 103.1(18) . 1_556 ?
O210 Cs28 O113 89.8(18) . . ?
O210 Cs28 O123 65(3) . . ?
O210 Cs28 O211 64(2) . . ?
O210 Cs28 O252 135.7(19) . . ?
O211 Cs28 O110 68.3(17) . 1_556 ?
O211 Cs28 O113 153.7(19) . . ?
O211 Cs28 O252 94.8(19) . . ?
O252 Cs28 O110 33.9(10) . 1_556 ?
O252 Cs28 O113 107.5(10) . . ?
Cs16 Cs19 Cs19 90.85(11) . 2_755 ?
Na1 Cs19 Cs16 115.4(2) 1_655 . ?
Na1 Cs19 Cs19 87.2(2) 1_655 2_755 ?
O28 Cs19 Cs16 140.1(4) 2_755 . ?
O28 Cs19 Cs19 127.7(4) 2_755 2_755 ?
O28 Cs19 Na1 80.5(4) 2_755 1_655 ?
O28 Cs19 O35 54.7(5) 2_755 2_755 ?
O28 Cs19 O42 65.7(6) 2_755 2_755 ?
O28 Cs19 O203 146.1(11) 2_755 . ?
O28 Cs19 O209 174.8(9) 2_755 . ?
O28 Cs19 O209 84.0(9) 2_755 2_755 ?
O35 Cs19 Cs16 116.9(4) 2_755 . ?
O35 Cs19 Cs19 122.4(4) 2_755 2_755 ?
O35 Cs19 Na1 36.0(5) 2_755 1_655 ?
O35 Cs19 O42 53.0(5) 2_755 2_755 ?
O35 Cs19 O209 98.8(9) 2_755 2_755 ?
O42 Cs19 Cs16 146.1(4) 2_755 . ?
O42 Cs19 Cs19 75.5(4) 2_755 2_755 ?
O42 Cs19 Na1 34.8(4) 2_755 1_655 ?
O118 Cs19 Cs16 85.1(6) 1_655 . ?
O118 Cs19 Cs19 67.5(6) 1_655 2_755 ?
O118 Cs19 Na1 35.9(6) 1_655 1_655 ?
O118 Cs19 O28 116.4(7) 1_655 2_755 ?
O118 Cs19 O35 66.2(7) 1_655 2_755 ?
O118 Cs19 O42 61.1(7) 1_655 2_755 ?
O118 Cs19 O127 125.7(8) 1_655 2_755 ?
O118 Cs19 O203 96.8(11) 1_655 . ?
O118 Cs19 O209 83.7(11) 1_655 2_755 ?
O118 Cs19 O209 64.1(11) 1_655 . ?
O127 Cs19 Cs16 137.7(5) 2_755 . ?
O127 Cs19 Cs19 78.3(5) 2_755 2_755 ?
O127 Cs19 Na1 104.9(5) 2_755 1_655 ?
O127 Cs19 O28 56.9(6) 2_755 2_755 ?
O127 Cs19 O35 103.1(6) 2_755 2_755 ?
O127 Cs19 O42 70.5(6) 2_755 2_755 ?
O127 Cs19 O203 109.5(10) 2_755 . ?
O127 Cs19 O209 43.8(10) 2_755 2_755 ?
O127 Cs19 O209 118.3(10) 2_755 . ?
O203 Cs19 Cs16 30.7(9) . . ?
O203 Cs19 Cs19 69.6(10) . 2_755 ?
O203 Cs19 Na1 132.7(10) . 1_655 ?
O203 Cs19 O35 147.2(9) . 2_755 ?
O203 Cs19 O42 144.0(11) . 2_755 ?
O203 Cs19 O209 107.3(12) . 2_755 ?
O203 Cs19 O209 34.9(13) . . ?
O209 Cs19 Cs16 44.4(9) . . ?
O209 Cs19 Cs16 133.8(8) 2_755 . ?
O209 Cs19 Cs19 43.8(8) 2_755 2_755 ?
O209 Cs19 Cs19 47.3(9) . 2_755 ?
O209 Cs19 Na1 99.7(9) . 1_655 ?
O209 Cs19 Na1 77.0(8) 2_755 1_655 ?
O209 Cs19 O35 127.8(9) . 2_755 ?
O209 Cs19 O42 46.5(9) 2_755 2_755 ?
O209 Cs19 O42 111.6(11) . 2_755 ?
O209 Cs19 O209 91.0(11) . 2_755 ?
O250 Cs19 Cs16 45.0(12) . . ?
O250 Cs19 Cs19 130.7(13) . 2_755 ?
O250 Cs19 Na1 93.6(14) . 1_655 ?
O250 Cs19 O28 100.9(13) . 2_755 ?
O250 Cs19 O35 76.2(13) . 2_755 ?
O250 Cs19 O42 126.2(14) . 2_755 ?
O250 Cs19 O118 84.9(15) . 1_655 ?
O250 Cs19 O127 147.0(15) . 2_755 ?
O250 Cs19 O203 74.4(15) . . ?
O250 Cs19 O209 168.6(17) . 2_755 ?
O250 Cs19 O209 84.3(15) . . ?
Nb11 Cs20 Nb12 55.79(6) . . ?
Nb11 Cs20 Cs6 61.45(7) . . ?
Nb12 Cs20 Cs6 117.24(9) . . ?
Cs21 Cs20 Nb11 86.9(5) . . ?
Cs21 Cs20 Nb12 85.5(5) . . ?
Cs21 Cs20 Cs6 91.9(5) . . ?
Cs21 Cs20 Na5 125.2(7) . . ?
Cs21 Cs20 O27 59.1(6) . . ?
Cs21 Cs20 O45 110.0(6) . . ?
Cs21 Cs20 O46 87.9(6) . . ?
Cs21 Cs20 O76 66.8(6) . . ?
Cs21 Cs20 O77 104.2(6) . . ?
Cs21 Cs20 O117 62.8(8) . . ?
Cs21 Cs20 O208 96.9(10) . 2_666 ?
Na5 Cs20 Nb11 129.6(5) . . ?
Na5 Cs20 Nb12 86.1(4) . . ?
Na5 Cs20 Cs6 138.7(5) . . ?
Na5 Cs20 O27 92.1(6) . . ?
Na5 Cs20 O45 121.5(6) . . ?
Na5 Cs20 O76 159.9(6) . . ?
O27 Cs20 Nb11 71.0(4) . . ?
O27 Cs20 Nb12 29.4(3) . . ?
O27 Cs20 Cs6 125.4(4) . . ?
O27 Cs20 O45 101.3(5) . . ?
O45 Cs20 Nb11 31.5(3) . . ?
O45 Cs20 Nb12 80.1(3) . . ?
O45 Cs20 Cs6 42.6(3) . . ?
O46 Cs20 Nb11 24.7(3) . . ?
O46 Cs20 Nb12 31.2(3) . . ?
O46 Cs20 Cs6 86.0(3) . . ?
O46 Cs20 Na5 110.0(6) . . ?
O46 Cs20 O27 51.3(5) . . ?
O46 Cs20 O45 50.7(4) . . ?
O46 Cs20 O76 51.2(4) . . ?
O46 Cs20 O77 55.1(5) . . ?
O46 Cs20 O117 116.0(7) . . ?
O46 Cs20 O208 158.0(8) . 2_666 ?
O76 Cs20 Nb11 30.3(3) . . ?
O76 Cs20 Nb12 78.5(3) . . ?
O76 Cs20 Cs6 44.5(3) . . ?
O76 Cs20 O27 80.8(5) . . ?
O76 Cs20 O45 43.3(4) . . ?
O77 Cs20 Nb11 79.0(3) . . ?
O77 Cs20 Nb12 28.7(3) . . ?
O77 Cs20 Cs6 136.4(4) . . ?
O77 Cs20 Na5 57.6(6) . . ?
O77 Cs20 O27 45.8(5) . . ?
O77 Cs20 O45 93.9(4) . . ?
O77 Cs20 O76 105.7(4) . . ?
O117 Cs20 Nb11 93.9(5) . . ?
O117 Cs20 Nb12 138.3(6) . . ?
O117 Cs20 Cs6 44.4(6) . . ?
O117 Cs20 Na5 133.7(7) . . ?
O117 Cs20 O27 120.3(8) . . ?
O117 Cs20 O45 86.0(6) . . ?
O117 Cs20 O76 64.8(6) . . ?
O117 Cs20 O77 165.7(8) . . ?
O208 Cs20 Nb11 175.1(9) 2_666 . ?
O208 Cs20 Nb12 127.4(7) 2_666 . ?
O208 Cs20 Cs6 115.1(7) 2_666 . ?
O208 Cs20 Na5 50.2(9) 2_666 . ?
O208 Cs20 O27 113.6(9) 2_666 . ?
O208 Cs20 O45 143.6(9) 2_666 . ?
O208 Cs20 O76 149.6(8) 2_666 . ?
O208 Cs20 O77 103.0(8) 2_666 . ?
O208 Cs20 O117 85.1(9) 2_666 . ?
Cs20 Cs21 C7 110.2(8) . . ?
Cs20 Cs21 C8 105.6(8) . . ?
Cs20 Cs21 O27 95.1(7) . . ?
Cs20 Cs21 O46 66.3(6) . . ?
Cs20 Cs21 O76 87.0(7) . . ?
Cs20 Cs21 O98 129.9(7) . . ?
Cs20 Cs21 O116 116(2) . . ?
Cs20 Cs21 O117 89.7(10) . . ?
Cs20 Cs21 O208 59.2(9) . 2_666 ?
Cs20 Cs21 O210 100.3(12) . . ?
Cs20 Cs21 O211 124.5(17) . . ?
C7 Cs21 C8 66.5(8) . . ?
C7 Cs21 O98 19.7(6) . . ?
C7 Cs21 O208 132.5(9) . 2_666 ?
C7 Cs21 O211 100.8(19) . . ?
C8 Cs21 O211 129.0(17) . . ?
O27 Cs21 C7 20.8(7) . . ?
O27 Cs21 C8 83.9(7) . . ?
O27 Cs21 O46 52.5(5) . . ?
O27 Cs21 O76 93.4(6) . . ?
O27 Cs21 O98 37.2(6) . . ?
O27 Cs21 O116 109(2) . . ?
O27 Cs21 O208 112.7(9) . 2_666 ?
O27 Cs21 O210 51.5(10) . . ?
O27 Cs21 O211 99.2(18) . . ?
O46 Cs21 C7 52.9(7) . . ?
O46 Cs21 C8 55.5(6) . . ?
O46 Cs21 O98 69.6(5) . . ?
O46 Cs21 O208 121.7(9) . 2_666 ?
O46 Cs21 O211 151.7(17) . . ?
O76 Cs21 C7 80.2(7) . . ?
O76 Cs21 C8 20.2(6) . . ?
O76 Cs21 O46 51.0(5) . . ?
O76 Cs21 O98 83.0(6) . . ?
O76 Cs21 O208 137.8(9) . 2_666 ?
O76 Cs21 O210 144.5(10) . . ?
O76 Cs21 O211 144.3(16) . . ?
O98 Cs21 C8 65.0(7) . . ?
O98 Cs21 O208 137.4(8) . 2_666 ?
O98 Cs21 O211 87.1(18) . . ?
O116 Cs21 C7 112(2) . . ?
O116 Cs21 C8 134(2) . . ?
O116 Cs21 O46 160.9(19) . . ?
O116 Cs21 O76 145(2) . . ?
O116 Cs21 O98 99(2) . . ?
O116 Cs21 O208 57(2) . 2_666 ?
O116 Cs21 O210 61(2) . . ?
O116 Cs21 O211 12(3) . . ?
O117 Cs21 C7 145.3(10) . . ?
O117 Cs21 C8 81.1(9) . . ?
O117 Cs21 O27 164.9(9) . . ?
O117 Cs21 O46 117.7(8) . . ?
O117 Cs21 O76 72.5(7) . . ?
O117 Cs21 O98 132.4(10) . . ?
O117 Cs21 O116 81(2) . . ?
O117 Cs21 O208 82.0(10) . 2_666 ?
O117 Cs21 O210 141.4(11) . . ?
O117 Cs21 O211 89.7(18) . . ?
O208 Cs21 C8 157.3(10) 2_666 . ?
O208 Cs21 O211 65.7(18) 2_666 . ?
O210 Cs21 C7 64.6(11) . . ?
O210 Cs21 C8 130.0(11) . . ?
O210 Cs21 O46 100.2(9) . . ?
O210 Cs21 O98 65.5(11) . . ?
O210 Cs21 O208 71.9(12) . 2_666 ?
O210 Cs21 O211 53.9(18) . . ?
Cs23 Cs22 Na2 66.4(5) . 2_666 ?
Na3 Cs22 Cs23 56.7(12) . . ?
Na3 Cs22 Na2 22.8(12) . 2_666 ?
Na3 Cs22 O82 128.3(14) . 2_666 ?
Na3 Cs22 O89 66.2(13) . 2_766 ?
Na3 Cs22 O95 72.6(11) . 2_766 ?
Na3 Cs22 O106 107.7(12) . 2_766 ?
Na3 Cs22 O122 27.2(19) . . ?
Na3 Cs22 O150 67.5(16) . . ?
Na3 Cs22 O152 64.3(14) . 2_666 ?
Na3 Cs22 O207 72.5(18) . . ?
O82 Cs22 Cs23 135.9(6) 2_666 . ?
O82 Cs22 Na2 106.3(6) 2_666 2_666 ?
O82 Cs22 O89 73.7(6) 2_666 2_766 ?
O82 Cs22 O106 51.9(6) 2_666 2_766 ?
O82 Cs22 O122 152.4(16) 2_666 . ?
O82 Cs22 O150 162.8(12) 2_666 . ?
O82 Cs22 O152 73.6(10) 2_666 2_666 ?
O89 Cs22 Cs23 121.7(5) 2_766 . ?
O89 Cs22 Na2 56.1(5) 2_766 2_666 ?
O89 Cs22 O150 123.0(11) 2_766 . ?
O95 Cs22 Cs23 117.2(5) 2_766 . ?
O95 Cs22 Na2 81.3(5) 2_766 2_666 ?
O95 Cs22 O82 103.5(6) 2_766 2_666 ?
O95 Cs22 O89 48.2(5) 2_766 2_766 ?
O95 Cs22 O106 51.8(5) 2_766 2_766 ?
O95 Cs22 O122 82.2(15) 2_766 . ?
O95 Cs22 O150 87.3(10) 2_766 . ?
O95 Cs22 O152 116.7(11) 2_766 2_666 ?
O106 Cs22 Cs23 164.5(6) 2_766 . ?
O106 Cs22 Na2 99.3(5) 2_766 2_666 ?
O106 Cs22 O89 43.3(5) 2_766 2_766 ?
O106 Cs22 O122 129.2(16) 2_766 . ?
O106 Cs22 O150 135.8(10) 2_766 . ?
O122 Cs22 Cs23 36.3(16) . . ?
O122 Cs22 Na2 47.3(16) . 2_666 ?
O122 Cs22 O89 91.8(17) . 2_766 ?
O122 Cs22 O150 41.2(18) . . ?
O150 Cs22 Cs23 42.3(9) . . ?
O150 Cs22 Na2 88.4(11) . 2_666 ?
O151 Cs22 Cs23 62(3) . . ?
O151 Cs22 Na2 11(3) . 2_666 ?
O151 Cs22 Na3 11(4) . . ?
O151 Cs22 O82 117(4) . 2_666 ?
O151 Cs22 O89 60(3) . 2_766 ?
O151 Cs22 O95 76(3) . 2_766 ?
O151 Cs22 O106 103(3) . 2_766 ?
O151 Cs22 O122 37(4) . . ?
O151 Cs22 O150 78(4) . . ?
O151 Cs22 O152 54(3) . 2_666 ?
O151 Cs22 O207 83(4) . . ?
O152 Cs22 Cs23 73.5(9) 2_666 . ?
O152 Cs22 Na2 43.8(10) 2_666 2_666 ?
O152 Cs22 O89 72.4(10) 2_666 2_766 ?
O152 Cs22 O106 100.9(10) 2_666 2_766 ?
O152 Cs22 O122 79.7(16) 2_666 . ?
O152 Cs22 O150 113.8(12) 2_666 . ?
O207 Cs22 Cs23 45.7(11) . . ?
O207 Cs22 Na2 93.6(13) . 2_666 ?
O207 Cs22 O82 158.3(15) . 2_666 ?
O207 Cs22 O89 126.1(14) . 2_766 ?
O207 Cs22 O95 87.7(12) . 2_766 ?
O207 Cs22 O106 134.2(11) . 2_766 ?
O207 Cs22 O122 46.3(19) . . ?
O207 Cs22 O150 5.2(18) . . ?
O207 Cs22 O152 118.1(14) . 2_666 ?
Cs21 Cs23 Cs10 87.7(3) . . ?
Cs21 Cs23 Na2 102.6(5) . 2_666 ?
Cs22 Cs23 Cs10 125.7(5) . . ?
Cs22 Cs23 Cs21 119.8(6) . . ?
Cs22 Cs23 Na2 58.3(4) . 2_666 ?
Na2 Cs23 Cs10 71.0(4) 2_666 . ?
Na3 Cs23 Cs10 84.5(13) . . ?
Na3 Cs23 Cs21 124.8(10) . . ?
Na3 Cs23 Cs22 41.1(13) . . ?
Na3 Cs23 Na2 24.7(10) . 2_666 ?
Na3 Cs23 C8 76.2(11) . . ?
Na3 Cs23 O98 127.6(14) . . ?
Na3 Cs23 O151 19.2(19) . . ?
C8 Cs23 Cs10 55.0(5) . . ?
C8 Cs23 Cs21 55.4(6) . . ?
C8 Cs23 Cs22 100.9(7) . . ?
C8 Cs23 Na2 51.6(6) . 2_666 ?
O53 Cs23 Cs10 60.5(6) . . ?
O53 Cs23 Cs21 68.7(6) . . ?
O53 Cs23 Cs22 85.5(7) . . ?
O53 Cs23 Na2 35.5(6) . 2_666 ?
O53 Cs23 Na3 60.0(11) . . ?
O53 Cs23 C8 16.6(7) . . ?
O53 Cs23 O98 81.3(7) . . ?
O53 Cs23 O151 67.3(19) . . ?
O98 Cs23 Cs10 44.2(5) . . ?
O98 Cs23 Cs21 57.3(5) . . ?
O98 Cs23 Cs22 166.6(7) . . ?
O98 Cs23 Na2 108.6(7) . 2_666 ?
O98 Cs23 C8 66.3(7) . . ?
O98 Cs23 O151 145(2) . . ?
O122 Cs23 Cs10 72(2) . . ?
O122 Cs23 Cs21 142(2) . . ?
O122 Cs23 Cs22 58(2) . . ?
O122 Cs23 Na2 41(2) . 2_666 ?
O122 Cs23 Na3 25(2) . . ?
O122 Cs23 C8 87(2) . . ?
O122 Cs23 O53 73(2) . . ?
O122 Cs23 O98 115(2) . . ?
O122 Cs23 O150 58(2) . . ?
O122 Cs23 O151 41(3) . . ?
O122 Cs23 O207 57(3) . . ?
O150 Cs23 Cs10 105.4(15) . . ?
O150 Cs23 Cs21 159.4(15) . . ?
O150 Cs23 Cs22 65.5(14) . . ?
O150 Cs23 Na2 96.8(14) . 2_666 ?
O150 Cs23 Na3 73.2(16) . . ?
O150 Cs23 C8 145.2(16) . . ?
O150 Cs23 O53 131.5(16) . . ?
O150 Cs23 O98 122.5(16) . . ?
O150 Cs23 O151 72.7(19) . . ?
O150 Cs23 O207 16.8(16) . . ?
O151 Cs23 Cs10 103(2) . . ?
O151 Cs23 Cs21 120.5(15) . . ?
O151 Cs23 Cs22 23(2) . . ?
O151 Cs23 Na2 36(2) . 2_666 ?
O151 Cs23 C8 83.8(19) . . ?
O207 Cs23 Cs10 117.3(15) . . ?
O207 Cs23 Cs21 154.8(16) . . ?
O207 Cs23 Cs22 49.3(14) . . ?
O207 Cs23 Na2 89.6(14) . 2_666 ?
O207 Cs23 Na3 65.0(17) . . ?
O207 Cs23 C8 141.2(16) . . ?
O207 Cs23 O53 125.0(16) . . ?
O207 Cs23 O98 139.3(16) . . ?
O207 Cs23 O151 60(2) . . ?
Nb1 Cs24 Nb2 46.06(13) . . ?
Nb1 Cs24 Nb3 48.66(13) . . ?
Nb1 Cs24 Cs17 116.4(3) . 1_565 ?
Nb1 Cs24 Cs26 91.7(3) . 1_565 ?
Nb2 Cs24 Cs17 141.4(4) . 1_565 ?
Nb2 Cs24 Cs26 124.0(3) . 1_565 ?
Nb3 Cs24 Nb2 45.74(13) . . ?
Nb3 Cs24 Cs17 157.2(4) . 1_565 ?
Nb3 Cs24 Cs26 135.7(3) . 1_565 ?
Cs26 Cs24 Cs17 24.66(18) 1_565 1_565 ?
O31 Cs24 Nb1 27.8(4) . . ?
O31 Cs24 Nb2 53.4(5) . . ?
O31 Cs24 Nb3 27.2(4) . . ?
O31 Cs24 Cs17 131.3(6) . 1_565 ?
O31 Cs24 Cs26 108.5(5) . 1_565 ?
O31 Cs24 O84 49.6(6) . . ?
O31 Cs24 O97 48.6(5) . . ?
O31 Cs24 O101 120.0(8) . 1_565 ?
O31 Cs24 O208 88.8(8) . . ?
O84 Cs24 Nb1 29.2(4) . . ?
O84 Cs24 Nb2 24.4(4) . . ?
O84 Cs24 Nb3 56.3(4) . . ?
O84 Cs24 Cs17 121.3(5) . 1_565 ?
O84 Cs24 Cs26 100.5(5) . 1_565 ?
O84 Cs24 O97 46.5(5) . . ?
O84 Cs24 O208 42.7(7) . . ?
O97 Cs24 Nb1 56.6(4) . . ?
O97 Cs24 Nb2 25.2(4) . . ?
O97 Cs24 Nb3 28.0(4) . . ?
O97 Cs24 Cs17 166.6(6) . 1_565 ?
O97 Cs24 Cs26 146.4(5) . 1_565 ?
O97 Cs24 O208 82.9(8) . . ?
O101 Cs24 Nb1 95.9(7) 1_565 . ?
O101 Cs24 Nb2 111.9(7) 1_565 . ?
O101 Cs24 Nb3 144.5(7) 1_565 . ?
O101 Cs24 Cs17 29.5(6) 1_565 1_565 ?
O101 Cs24 Cs26 23.6(6) 1_565 1_565 ?
O101 Cs24 O84 92.8(8) 1_565 . ?
O101 Cs24 O97 137.1(9) 1_565 . ?
O101 Cs24 O208 54.3(9) 1_565 . ?
O201 Cs24 Nb1 112.8(9) . . ?
O201 Cs24 Nb2 66.8(8) . . ?
O201 Cs24 Nb3 89.2(9) . . ?
O201 Cs24 Cs17 113.6(9) . 1_565 ?
O201 Cs24 Cs26 129.8(10) . 1_565 ?
O201 Cs24 O31 113.0(10) . . ?
O201 Cs24 O84 86.3(10) . . ?
O201 Cs24 O97 64.4(9) . . ?
O201 Cs24 O101 107.5(12) . 1_565 ?
O201 Cs24 O208 82.9(13) . . ?
O208 Cs24 Nb1 61.9(7) . . ?
O208 Cs24 Nb2 57.7(7) . . ?
O208 Cs24 Nb3 98.9(7) . . ?
O208 Cs24 Cs17 83.7(7) . 1_565 ?
O208 Cs24 Cs26 71.0(8) . 1_565 ?
O251 Cs24 Nb1 86.5(12) . . ?
O251 Cs24 Nb2 116.9(11) . . ?
O251 Cs24 Nb3 72.6(12) . . ?
O251 Cs24 Cs17 90.9(13) . 1_565 ?
O251 Cs24 Cs26 88.2(15) . 1_565 ?
O251 Cs24 O31 65.9(12) . . ?
O251 Cs24 O84 114.5(12) . . ?
O251 Cs24 O97 99.6(13) . . ?
O251 Cs24 O101 111.7(16) . 1_565 ?
O251 Cs24 O201 133.9(19) . . ?
O251 Cs24 O208 140.5(17) . . ?
Cs23 Cs25 Cs22 44.2(3) . . ?
Na4 Cs25 Cs22 111.9(8) . . ?
Na4 Cs25 Cs23 99.0(12) . . ?
O85 Cs25 Cs22 142.9(10) 1_556 . ?
O85 Cs25 Cs23 156.0(10) 1_556 . ?
O85 Cs25 Na4 95.8(11) 1_556 . ?
O85 Cs25 O156 72.0(8) 1_556 1_556 ?
O119 Cs25 Cs22 107.1(13) . . ?
O119 Cs25 Cs23 92.5(14) . . ?
O119 Cs25 Na4 134.3(14) . . ?
O119 Cs25 O85 63.8(14) . 1_556 ?
O119 Cs25 O156 72.1(12) . 1_556 ?
O119 Cs25 O206 131.6(17) . . ?
O156 Cs25 Cs22 142.4(10) 1_556 . ?
O156 Cs25 Cs23 98.4(9) 1_556 . ?
O156 Cs25 Na4 62.5(10) 1_556 . ?
O206 Cs25 Cs22 117.2(12) . . ?
O206 Cs25 Cs23 132.9(13) . . ?
O206 Cs25 Na4 40.7(16) . . ?
O206 Cs25 O85 69.2(12) . 1_556 ?
O206 Cs25 O156 83.6(14) . 1_556 ?
Cs17 Cs26 Na5 111.6(6) . 2_656 ?
Cs17 Cs26 O22 105.5(5) . . ?
Cs17 Cs26 O39 168.2(6) . 2_756 ?
Cs17 Cs26 O63 129.2(7) . . ?
Cs17 Cs26 O72 58.8(5) . . ?
Cs17 Cs26 O86 64.8(4) . . ?
Cs17 Cs26 O101 82.4(7) . . ?
Cs17 Cs26 O105 79.3(6) . 2_656 ?
Cs17 Cs26 O111 115.8(7) . 2_756 ?
Cs17 Cs26 O158 132.1(11) . 2_656 ?
O21 Cs26 Cs17 115.1(8) . . ?
O21 Cs26 Na5 126.4(9) . 2_656 ?
O21 Cs26 O22 71.8(7) . . ?
O21 Cs26 O39 62.2(8) . 2_756 ?
O21 Cs26 O63 57.6(9) . . ?
O21 Cs26 O72 75.5(8) . . ?
O21 Cs26 O86 111.4(7) . . ?
O21 Cs26 O101 113.5(9) . . ?
O21 Cs26 O105 158.5(9) . 2_656 ?
O21 Cs26 O111 20.5(7) . 2_756 ?
O21 Cs26 O158 112.3(12) . 2_656 ?
O22 Cs26 Na5 118.5(7) . 2_656 ?
O22 Cs26 O39 62.7(6) . 2_756 ?
O22 Cs26 O72 52.2(5) . . ?
O22 Cs26 O86 48.0(5) . . ?
O22 Cs26 O105 89.4(7) . 2_656 ?
O22 Cs26 O111 51.3(6) . 2_756 ?
O39 Cs26 Na5 76.6(6) 2_756 2_656 ?
O39 Cs26 O72 110.1(6) 2_756 . ?
O39 Cs26 O86 104.7(5) 2_756 . ?
O39 Cs26 O111 57.3(6) 2_756 2_756 ?
O63 Cs26 Na5 73.2(8) . 2_656 ?
O63 Cs26 O22 116.0(8) . . ?
O63 Cs26 O39 60.4(7) . 2_756 ?
O63 Cs26 O72 131.3(8) . . ?
O63 Cs26 O86 163.9(8) . . ?
O63 Cs26 O101 62.5(8) . . ?
O63 Cs26 O105 126.7(9) . 2_656 ?
O63 Cs26 O111 74.3(8) . 2_756 ?
O63 Cs26 O158 73.7(11) . 2_656 ?
O72 Cs26 Na5 155.2(6) . 2_656 ?
O72 Cs26 O86 44.5(4) . . ?
O72 Cs26 O111 63.7(6) . 2_756 ?
O86 Cs26 Na5 111.0(6) . 2_656 ?
O101 Cs26 Na5 49.5(8) . 2_656 ?
O101 Cs26 O22 167.9(9) . . ?
O101 Cs26 O39 109.4(8) . 2_756 ?
O101 Cs26 O72 138.6(8) . . ?
O101 Cs26 O86 132.4(7) . . ?
O101 Cs26 O105 83.0(9) . 2_656 ?
O101 Cs26 O111 133.7(8) . 2_756 ?
O101 Cs26 O158 73.5(13) . 2_656 ?
O105 Cs26 Na5 53.6(7) 2_656 2_656 ?
O105 Cs26 O39 100.2(7) 2_656 2_756 ?
O105 Cs26 O72 101.6(7) 2_656 . ?
O105 Cs26 O86 58.7(6) 2_656 . ?
O105 Cs26 O111 139.8(8) 2_656 2_756 ?
O111 Cs26 Na5 132.4(7) 2_756 2_656 ?
O111 Cs26 O86 92.7(6) 2_756 . ?
O158 Cs26 Na5 25.9(11) 2_656 2_656 ?
O158 Cs26 O22 94.5(12) 2_656 . ?
O158 Cs26 O39 53.5(11) 2_656 2_756 ?
O158 Cs26 O72 143.1(11) 2_656 . ?
O158 Cs26 O86 103.2(11) 2_656 . ?
O158 Cs26 O105 57.5(10) 2_656 2_656 ?
O158 Cs26 O111 110.8(12) 2_656 2_756 ?
Cs5 Cs27 Nb10 60.65(6) . . ?
O23 Cs27 Nb10 105.2(3) 2_655 . ?
O23 Cs27 Cs5 48.5(3) 2_655 . ?
O47 Cs27 Nb10 93.0(4) . . ?
O47 Cs27 Cs5 80.5(4) . . ?
O47 Cs27 O23 96.2(5) . 2_655 ?
O47 Cs27 O51 98.7(5) . . ?
O47 Cs27 O68 56.7(5) . 2_655 ?
O47 Cs27 O271 81.5(7) . . ?
O47 Cs27 O156 147.6(8) . . ?
O51 Cs27 Nb10 30.1(3) . . ?
O51 Cs27 Cs5 90.8(3) . . ?
O51 Cs27 O23 133.1(4) . 2_655 ?
O51 Cs27 O68 132.2(5) . 2_655 ?
O57 Cs27 Nb10 30.0(3) . . ?
O57 Cs27 Cs5 48.2(3) . . ?
O57 Cs27 O23 80.7(4) . 2_655 ?
O57 Cs27 O47 112.9(5) . . ?
O57 Cs27 O51 52.6(4) . . ?
O57 Cs27 O68 96.5(5) . 2_655 ?
O57 Cs27 O108 123.8(6) . . ?
O57 Cs27 O271 142.3(7) . . ?
O57 Cs27 O156 85.3(8) . . ?
O68 Cs27 Nb10 104.7(4) 2_655 . ?
O68 Cs27 Cs5 48.5(4) 2_655 . ?
O68 Cs27 O23 39.5(5) 2_655 2_655 ?
O69 Cs27 Nb10 28.5(3) . . ?
O69 Cs27 Cs5 48.0(3) . . ?
O69 Cs27 O23 96.4(4) . 2_655 ?
O69 Cs27 O47 66.8(5) . . ?
O69 Cs27 O51 51.3(4) . . ?
O69 Cs27 O57 47.5(5) . . ?
O69 Cs27 O68 80.9(5) . 2_655 ?
O69 Cs27 O108 91.9(7) . . ?
O69 Cs27 O271 140.2(7) . . ?
O69 Cs27 O156 119.0(7) . . ?
O108 Cs27 Nb10 95.1(5) . . ?
O108 Cs27 Cs5 134.8(7) . . ?
O108 Cs27 O23 151.3(6) . 2_655 ?
O108 Cs27 O47 62.1(7) . . ?
O108 Cs27 O51 72.1(6) . . ?
O108 Cs27 O68 116.0(7) . 2_655 ?
O108 Cs27 O271 93.9(8) . . ?
O108 Cs27 O156 85.5(10) . . ?
O110 Cs27 Nb10 94.8(7) . . ?
O110 Cs27 Cs5 80.8(7) . . ?
O110 Cs27 O23 56.6(8) . 2_655 ?
O110 Cs27 O47 152.8(8) . . ?
O110 Cs27 O51 101.1(8) . . ?
O110 Cs27 O57 66.8(8) . . ?
O110 Cs27 O68 96.1(8) . 2_655 ?
O110 Cs27 O69 112.9(8) . . ?
O110 Cs27 O108 142.5(10) . . ?
O110 Cs27 O271 84.6(10) . . ?
O110 Cs27 O156 58.3(10) . . ?
O271 Cs27 Nb10 165.8(5) . . ?
O271 Cs27 Cs5 105.3(5) . . ?
O271 Cs27 O23 62.7(6) . 2_655 ?
O271 Cs27 O51 163.6(6) . . ?
O271 Cs27 O68 61.3(6) . 2_655 ?
O271 Cs27 O156 100.7(8) . . ?
O156 Cs27 Nb10 91.0(6) . . ?
O156 Cs27 Cs5 128.5(7) . . ?
O156 Cs27 O23 113.7(7) . 2_655 ?
O156 Cs27 O51 70.4(6) . . ?
O156 Cs27 O68 151.4(7) . 2_655 ?
Cs5 Na1 Cs5 61.2(2) 2_655 . ?
Cs5 Na1 Cs14 114.2(3) . . ?
Cs5 Na1 Cs14 89.1(3) 2_655 . ?
Cs15 Na1 Cs5 97.9(3) . . ?
Cs15 Na1 Cs5 136.2(3) . 2_655 ?
Cs15 Na1 Cs14 63.52(19) . . ?
Cs19 Na1 Cs5 150.3(3) 1_455 . ?
Cs19 Na1 Cs5 105.0(3) 1_455 2_655 ?
Cs19 Na1 Cs14 90.2(3) 1_455 . ?
Cs19 Na1 Cs15 108.4(3) 1_455 . ?
C10 Na1 Cs5 66.4(6) . 2_655 ?
C10 Na1 Cs5 64.3(6) . . ?
C10 Na1 Cs14 50.0(6) . . ?
C10 Na1 Cs15 69.8(6) . . ?
C10 Na1 Cs19 137.7(7) . 1_455 ?
C18 Na1 Cs5 68.2(6) 2_655 . ?
C18 Na1 Cs5 68.0(6) 2_655 2_655 ?
C18 Na1 Cs14 152.9(7) 2_655 . ?
C18 Na1 Cs15 143.5(7) 2_655 . ?
C18 Na1 Cs19 82.4(6) 2_655 1_455 ?
C18 Na1 C10 125.3(9) 2_655 . ?
O35 Na1 Cs5 50.2(6) 2_655 2_655 ?
O35 Na1 Cs5 111.4(7) 2_655 . ?
O35 Na1 Cs14 67.6(6) 2_655 . ?
O35 Na1 Cs15 129.9(7) 2_655 . ?
O35 Na1 Cs19 61.0(7) 2_655 1_455 ?
O35 Na1 C10 87.2(9) 2_655 . ?
O35 Na1 C18 86.2(9) 2_655 2_655 ?
O35 Na1 O112 159.0(11) 2_655 . ?
O42 Na1 Cs5 84.2(7) 2_655 2_655 ?
O42 Na1 Cs5 88.2(7) 2_655 . ?
O42 Na1 Cs14 149.7(8) 2_655 . ?
O42 Na1 Cs15 136.4(8) 2_655 . ?
O42 Na1 Cs19 63.4(6) 2_655 1_455 ?
O42 Na1 C10 146.5(10) 2_655 . ?
O42 Na1 C18 21.5(7) 2_655 2_655 ?
O42 Na1 O35 85.8(10) 2_655 2_655 ?
O42 Na1 O112 91.4(10) 2_655 . ?
O42 Na1 O118 97.0(10) 2_655 . ?
O93 Na1 Cs5 85.6(7) . 2_655 ?
O93 Na1 Cs5 80.0(6) . . ?
O93 Na1 Cs14 37.7(6) . . ?
O93 Na1 Cs15 51.5(6) . . ?
O93 Na1 Cs19 127.3(7) . 1_455 ?
O93 Na1 C10 20.9(7) . . ?
O93 Na1 C18 145.5(10) . 2_655 ?
O93 Na1 O35 93.8(9) . 2_655 ?
O93 Na1 O42 167.0(10) . 2_655 ?
O93 Na1 O112 84.4(9) . . ?
O93 Na1 O118 95.7(10) . . ?
O112 Na1 Cs5 108.8(7) . 2_655 ?
O112 Na1 Cs5 47.7(6) . . ?
O112 Na1 Cs14 118.6(6) . . ?
O112 Na1 Cs15 63.8(6) . . ?
O112 Na1 Cs19 135.1(7) . 1_455 ?
O112 Na1 C10 83.8(8) . . ?
O112 Na1 C18 83.7(9) . 2_655 ?
O118 Na1 Cs5 145.6(10) . . ?
O118 Na1 Cs5 153.1(10) . 2_655 ?
O118 Na1 Cs14 76.3(8) . . ?
O118 Na1 Cs15 55.8(8) . . ?
O118 Na1 Cs19 53.5(8) . 1_455 ?
O118 Na1 C10 116.5(10) . . ?
O118 Na1 C18 117.9(10) . 2_655 ?
O118 Na1 O35 102.9(12) . 2_655 ?
O118 Na1 O112 98.0(11) . . ?
Cs8 Na2 Cs12 107.2(5) 2_566 . ?
Cs8 Na2 Cs23 107.0(6) 2_566 2_666 ?
Cs12 Na2 Cs23 123.5(6) . 2_666 ?
Cs22 Na2 Cs8 95.4(5) 2_666 2_566 ?
Cs22 Na2 Cs12 78.0(4) 2_666 . ?
Cs22 Na2 Cs23 55.2(4) 2_666 2_666 ?
Na3 Na2 Cs8 74.4(18) 2_666 2_566 ?
Na3 Na2 Cs12 106(2) 2_666 . ?
Na3 Na2 Cs22 31(2) 2_666 2_666 ?
Na3 Na2 Cs23 45.3(16) 2_666 2_666 ?
Na3 Na2 O37 98.1(18) 2_666 1_455 ?
Na3 Na2 O53 85.9(18) 2_666 2_666 ?
Na3 Na2 O87 146(2) 2_666 2_666 ?
Na3 Na2 O205 114(2) 2_666 2_666 ?
Na3 Na2 O122 27(2) 2_666 2_666 ?
Na3 Na2 O151 25(2) 2_666 2_666 ?
Na3 Na2 O152 81(2) 2_666 . ?
O37 Na2 Cs8 52.2(6) 1_455 2_566 ?
O37 Na2 Cs12 55.9(6) 1_455 . ?
O37 Na2 Cs22 93.5(7) 1_455 2_666 ?
O37 Na2 Cs23 143.3(9) 1_455 2_666 ?
O37 Na2 O122 117.5(18) 1_455 2_666 ?
O53 Na2 Cs8 134.7(10) 2_666 2_566 ?
O53 Na2 Cs12 117.5(9) 2_666 . ?
O53 Na2 Cs22 87.0(8) 2_666 2_666 ?
O53 Na2 Cs23 40.8(7) 2_666 2_666 ?
O53 Na2 O37 173.0(13) 2_666 1_455 ?
O53 Na2 O122 68.2(17) 2_666 2_666 ?
O53 Na2 O152 66.5(13) 2_666 . ?
O87 Na2 Cs8 124.1(10) 2_666 2_566 ?
O87 Na2 Cs12 44.8(6) 2_666 . ?
O87 Na2 Cs22 115.3(9) 2_666 2_666 ?
O87 Na2 Cs23 128.9(11) 2_666 2_666 ?
O87 Na2 O37 79.0(10) 2_666 1_455 ?
O87 Na2 O53 94.5(11) 2_666 2_666 ?
O87 Na2 O122 159(2) 2_666 2_666 ?
O87 Na2 O151 122(3) 2_666 2_666 ?
O87 Na2 O152 68.3(14) 2_666 . ?
O205 Na2 Cs8 56.2(9) 2_666 2_566 ?
O205 Na2 Cs12 127.0(12) 2_666 . ?
O205 Na2 Cs22 144.7(12) 2_666 2_666 ?
O205 Na2 Cs23 109.4(11) 2_666 2_666 ?
O205 Na2 O37 84.6(12) 2_666 1_455 ?
O205 Na2 O53 99.0(12) 2_666 2_666 ?
O205 Na2 O87 99.0(13) 2_666 2_666 ?
O205 Na2 O122 96(2) 2_666 2_666 ?
O205 Na2 O151 138(3) 2_666 2_666 ?
O205 Na2 O152 158.8(17) 2_666 . ?
O122 Na2 Cs8 77.0(17) 2_666 2_566 ?
O122 Na2 Cs12 131.5(19) 2_666 . ?
O122 Na2 Cs22 53.6(18) 2_666 2_666 ?
O122 Na2 Cs23 30.3(17) 2_666 2_666 ?
O151 Na2 Cs8 90(2) 2_666 2_566 ?
O151 Na2 Cs12 84(2) 2_666 . ?
O151 Na2 Cs22 7(2) 2_666 2_666 ?
O151 Na2 Cs23 53(2) 2_666 2_666 ?
O151 Na2 O37 94(2) 2_666 1_455 ?
O151 Na2 O53 87(2) 2_666 2_666 ?
O151 Na2 O122 48(3) 2_666 2_666 ?
O151 Na2 O152 60(2) 2_666 . ?
O152 Na2 Cs8 144.9(13) . 2_566 ?
O152 Na2 Cs12 55.9(11) . . ?
O152 Na2 Cs22 53.4(12) . 2_666 ?
O152 Na2 Cs23 70.4(12) . 2_666 ?
O152 Na2 O37 108.3(14) . 1_455 ?
O152 Na2 O122 92(2) . 2_666 ?
Cs22 Na3 Cs8 128.9(15) . 1_655 ?
Cs22 Na3 Cs23 82.1(17) . . ?
Cs23 Na3 Cs8 136(2) . 1_655 ?
Na2 Na3 Cs8 79(2) 2_666 1_655 ?
Na2 Na3 Cs22 126(3) 2_666 . ?
Na2 Na3 Cs23 110(2) 2_666 . ?
O122 Na3 Cs8 97(4) . 1_655 ?
O122 Na3 Cs22 103(5) . . ?
O122 Na3 Cs23 40(4) . . ?
O122 Na3 Na2 120(5) . 2_666 ?
O151 Na3 Cs8 130(5) . 1_655 ?
O151 Na3 Cs22 15(5) . . ?
O151 Na3 Cs23 89(6) . . ?
O151 Na3 Na2 111(7) . 2_666 ?
O151 Na3 O122 116(8) . . ?
Cs25 Na4 Cs27 99.4(12) . 1_556 ?
Na4 Na4 Cs25 126(3) 2_667 . ?
Na4 Na4 Cs27 119.8(19) 2_667 1_556 ?
O78 Na4 Cs25 107.5(14) 2_666 . ?
O78 Na4 Cs27 107(2) 2_666 1_556 ?
O78 Na4 Na4 95.7(19) 2_666 2_667 ?
O108 Na4 Cs25 127.3(16) 1_556 . ?
O108 Na4 Cs27 48.9(11) 1_556 1_556 ?
O108 Na4 Na4 71.4(17) 1_556 2_667 ?
O108 Na4 O78 121(2) 1_556 2_666 ?
O206 Na4 Cs25 49.1(16) . . ?
O206 Na4 Cs27 122.9(17) . 1_556 ?
O206 Na4 Na4 78(3) . 2_667 ?
O206 Na4 O78 126.3(19) . 2_666 ?
O206 Na4 O108 108(2) . 1_556 ?
Cs4 Na5 Cs11 99.4(5) . . ?
Cs20 Na5 Cs4 97.6(6) . . ?
Cs20 Na5 Cs11 76.8(5) . . ?
Cs20 Na5 Cs21 16.0(3) . . ?
Cs20 Na5 Cs26 161.2(9) . 2_656 ?
Cs21 Na5 Cs4 89.0(6) . . ?
Cs21 Na5 Cs11 91.4(5) . . ?
Cs26 Na5 Cs4 101.0(7) 2_656 . ?
Cs26 Na5 Cs11 97.3(7) 2_656 . ?
Cs26 Na5 Cs21 165.5(8) 2_656 . ?
O101 Na5 Cs4 109.1(9) 2_656 . ?
O101 Na5 Cs11 137.6(11) 2_656 . ?
O101 Na5 Cs20 127.6(11) 2_656 . ?
O101 Na5 Cs21 119.2(11) 2_656 . ?
O101 Na5 Cs26 47.5(7) 2_656 2_656 ?
O158 Na5 Cs4 104(2) . . ?
O158 Na5 Cs11 43(2) . . ?
O158 Na5 Cs20 118(2) . . ?
O158 Na5 Cs21 134(2) . . ?
O158 Na5 Cs26 54(2) . 2_656 ?
O158 Na5 O101 98(2) . 2_656 ?
O158 Na5 O208 133(2) . 2_666 ?
O208 Na5 Cs4 123.5(14) 2_666 . ?
O208 Na5 Cs11 121.3(12) 2_666 . ?
O208 Na5 Cs20 60.9(12) 2_666 . ?
O208 Na5 Cs21 55.7(12) 2_666 . ?
O208 Na5 Cs26 109.8(13) 2_666 2_656 ?
O208 Na5 O101 66.7(12) 2_666 2_656 ?
Nb10 C1 Cs7 107.3(8) . . ?
Nb10 C1 Cs15 146.4(10) . . ?
Cs7 C1 Cs15 83.4(6) . . ?
O69 C1 Nb10 54.5(13) . . ?
O69 C1 Cs7 138.3(18) . . ?
O69 C1 Cs15 134.0(17) . . ?
O79 C1 Nb10 56.7(13) . . ?
O79 C1 Cs7 64.6(13) . . ?
O79 C1 Cs15 104.0(16) . . ?
O79 C1 O69 111(2) . . ?
O107 C1 Nb10 174(2) . . ?
O107 C1 Cs7 72.8(15) . . ?
O107 C1 Cs15 39.0(14) . . ?
O107 C1 O69 122(2) . . ?
O107 C1 O79 127(3) . . ?
Nb10 C2 Cs13 106.0(9) . . ?
O28 C2 Nb10 176(2) . . ?
O28 C2 Cs13 75.5(16) . . ?
O57 C2 Nb10 58.9(14) . . ?
O57 C2 Cs13 135.6(19) . . ?
O57 C2 O28 123(2) . . ?
O99 C2 Nb10 56.1(14) . . ?
O99 C2 Cs13 64.4(14) . . ?
O99 C2 O28 122(3) . . ?
O99 C2 O57 115(3) . . ?
Nb16 C3 Cs14 126.1(11) . . ?
Nb16 C3 Cs18 132.9(11) . 2_656 ?
Nb16 C3 Cs28 111.2(11) . 2_656 ?
Cs14 C3 Cs18 80.5(7) . 2_656 ?
Cs14 C3 Cs28 101.9(9) . 2_656 ?
Cs28 C3 Cs18 23.3(4) 2_656 2_656 ?
O23 C3 Nb16 55.5(15) . . ?
O23 C3 Cs14 157(2) . . ?
O23 C3 Cs18 116.0(18) . 2_656 ?
O23 C3 Cs28 97.7(17) . 2_656 ?
O32 C3 Nb16 54.4(17) . . ?
O32 C3 Cs14 77.7(18) . . ?
O32 C3 Cs18 107.7(19) . 2_656 ?
O32 C3 Cs28 103.3(19) . 2_656 ?
O32 C3 O23 110(3) . . ?
O33 C3 Nb16 172(3) . . ?
O33 C3 Cs14 61.6(18) . . ?
O33 C3 Cs18 45.0(16) . 2_656 ?
O33 C3 Cs28 65.1(18) . 2_656 ?
O33 C3 O23 117(3) . . ?
O33 C3 O32 132(3) . . ?
Nb11 C4 Cs11 127.1(9) . . ?
O7 C4 Nb11 55.6(13) . . ?
O7 C4 Cs11 104.8(15) . . ?
O7 C4 O45 110(2) . . ?
O45 C4 Nb11 54.1(12) . . ?
O45 C4 Cs11 118.0(15) . . ?
O104 C4 Nb11 178(2) . . ?
O104 C4 Cs11 54.5(14) . . ?
O104 C4 O7 126(2) . . ?
O104 C4 O45 124(2) . . ?
Nb9 C5 Cs13 104.3(10) . . ?
Nb9 C5 Cs15 133.6(11) . 1_655 ?
Cs13 C5 Cs15 122.1(9) . 1_655 ?
O50 C5 Nb9 175(2) . . ?
O50 C5 Cs13 74.9(18) . . ?
O50 C5 Cs15 47.6(16) . 1_655 ?
O50 C5 O58 120(3) . . ?
O58 C5 Nb9 56.0(13) . . ?
O58 C5 Cs13 63.8(14) . . ?
O58 C5 Cs15 146.5(18) . 1_655 ?
O106 C5 Nb9 54.9(14) . . ?
O106 C5 Cs13 134(2) . . ?
O106 C5 Cs15 88.0(17) . 1_655 ?
O106 C5 O50 129(3) . . ?
O106 C5 O58 111(3) . . ?
Nb12 C6 Cs4 79.4(8) . . ?
Nb12 C6 Cs11 133.0(10) . . ?
Cs4 C6 Cs11 147.4(9) . . ?
O20 C6 Nb12 56.8(15) . . ?
O20 C6 Cs4 111.6(18) . . ?
O20 C6 Cs11 93.4(17) . . ?
O36 C6 Nb12 177(2) . . ?
O36 C6 Cs4 102.9(19) . . ?
O36 C6 Cs11 44.5(15) . . ?
O36 C6 O20 123(3) . . ?
O36 C6 O77 124(3) . . ?
O77 C6 Nb12 55.6(15) . . ?
O77 C6 Cs4 57.6(15) . . ?
O77 C6 Cs11 132.3(19) . . ?
O77 C6 O20 112(3) . . ?
Nb12 C7 Cs10 112.8(11) . . ?
Nb12 C7 Cs18 116.4(11) . . ?
Nb12 C7 Cs28 114.0(12) . . ?
Nb12 C7 Cs21 93.2(11) . . ?
Cs10 C7 Cs18 109.9(9) . . ?
Cs28 C7 Cs10 127.2(11) . . ?
Cs28 C7 Cs18 24.1(5) . . ?
Cs21 C7 Cs10 121.9(10) . . ?
Cs21 C7 Cs18 101.8(9) . . ?
Cs21 C7 Cs28 78.1(8) . . ?
O27 C7 Nb12 55.7(17) . . ?
O27 C7 Cs10 166(2) . . ?
O27 C7 Cs18 83.7(19) . . ?
O27 C7 Cs28 66.8(18) . . ?
O27 C7 Cs21 55.9(17) . . ?
O27 C7 O91 112(3) . . ?
O91 C7 Nb12 57.0(16) . . ?
O91 C7 Cs10 57.5(17) . . ?
O91 C7 Cs18 123(2) . . ?
O91 C7 Cs28 144(2) . . ?
O91 C7 Cs21 133(2) . . ?
O98 C7 Nb12 177(3) . . ?
O98 C7 Cs10 68(2) . . ?
O98 C7 Cs18 61.4(18) . . ?
O98 C7 Cs28 64.7(19) . . ?
O98 C7 Cs21 89(2) . . ?
O98 C7 O27 124(3) . . ?
O98 C7 O91 123(3) . . ?
Nb11 C8 Cs21 83.5(9) . . ?
Nb11 C8 Cs23 144.5(12) . . ?
Cs21 C8 Cs23 66.7(7) . . ?
O16 C8 Nb11 58.4(14) . . ?
O16 C8 Cs21 120.4(19) . . ?
O16 C8 Cs23 120.7(19) . . ?
O16 C8 O53 123(3) . . ?
O16 C8 O76 112(2) . . ?
O53 C8 Nb11 176(2) . . ?
O53 C8 Cs21 98.1(19) . . ?
O53 C8 Cs23 39.1(16) . . ?
O53 C8 O76 124(3) . . ?
O76 C8 Nb11 53.5(13) . . ?
O76 C8 Cs21 54.8(15) . . ?
O76 C8 Cs23 115.1(18) . . ?
Nb8 C9 Cs7 104.9(9) . . ?
Nb8 C9 Cs12 137.0(10) . . ?
Cs7 C9 Cs12 118.0(8) . . ?
O64 C9 Nb8 55.1(13) . . ?
O64 C9 Cs7 138.9(17) . . ?
O64 C9 Cs12 90.3(15) . . ?
O64 C9 O74 111(2) . . ?
O74 C9 Nb8 56.5(13) . . ?
O74 C9 Cs7 64.5(13) . . ?
O74 C9 Cs12 142.2(17) . . ?
O75 C9 Nb8 175(2) . . ?
O75 C9 Cs7 71.4(16) . . ?
O75 C9 Cs12 46.9(14) . . ?
O75 C9 O64 126(3) . . ?
O75 C9 O74 123(2) . . ?
Nb15 C10 Cs14 115.9(9) . . ?
Nb15 C10 Na1 137.0(11) . . ?
Na1 C10 Cs14 89.2(8) . . ?
O59 C10 Nb15 55.5(13) . . ?
O59 C10 Cs14 145.9(18) . . ?
O59 C10 Na1 83.8(14) . . ?
O71 C10 Nb15 56.6(13) . . ?
O71 C10 Cs14 70.4(14) . . ?
O71 C10 Na1 159.5(19) . . ?
O71 C10 O59 112(2) . . ?
O93 C10 Nb15 176(2) . . ?
O93 C10 Cs14 62.1(15) . . ?
O93 C10 Na1 40.7(13) . . ?
O93 C10 O59 124(2) . . ?
O93 C10 O71 124(2) . . ?
O30 C11 Nb14 172(3) . . ?
O30 C11 O72 122(3) . . ?
O30 C11 O94 124(3) . . ?
O72 C11 Nb14 57.2(15) . . ?
O72 C11 O94 113(3) . . ?
O94 C11 Nb14 56.1(14) . . ?
Nb14 C12 Cs10 113.3(10) . . ?
Nb14 C12 Cs11 77.6(7) . 1_655 ?
Cs10 C12 Cs11 118.1(8) . 1_655 ?
O19 C12 Nb14 54.7(14) . . ?
O19 C12 Cs10 157.7(19) . . ?
O19 C12 Cs11 44.9(13) . 1_655 ?
O19 C12 O55 112(2) . . ?
O39 C12 Nb14 174(2) . . ?
O39 C12 Cs10 63.7(17) . . ?
O39 C12 Cs11 99.3(19) . 1_655 ?
O39 C12 O19 126(3) . . ?
O39 C12 O55 122(3) . . ?
O55 C12 Nb14 57.1(13) . . ?
O55 C12 Cs10 60.3(14) . . ?
O55 C12 Cs11 119.8(18) . 1_655 ?
Nb9 C13 Cs8 108.9(9) . 2_666 ?
Nb9 C13 Cs12 103.9(10) . 1_655 ?
Cs8 C13 Cs12 142.6(9) 2_666 1_655 ?
O37 C13 Nb9 176(3) . . ?
O37 C13 Cs8 70.5(18) . 2_666 ?
O37 C13 Cs12 75.6(17) . 1_655 ?
O37 C13 O89 121(3) . . ?
O65 C13 Nb9 57.6(14) . . ?
O65 C13 Cs8 66.5(15) . 2_666 ?
O65 C13 Cs12 150(2) . 1_655 ?
O65 C13 O37 124(3) . . ?
O65 C13 O89 114(3) . . ?
O89 C13 Nb9 56.9(14) . . ?
O89 C13 Cs8 135(2) . 2_666 ?
O89 C13 Cs12 54.9(14) . 1_655 ?
Nb13 C14 Cs11 74.3(7) . 1_655 ?
Nb13 C14 Cs12 109.8(10) . 1_655 ?
Cs12 C14 Cs11 82.5(6) 1_655 1_655 ?
O17 C14 Nb13 58.2(14) . . ?
O17 C14 Cs11 48.7(13) . 1_655 ?
O17 C14 Cs12 56.9(14) . 1_655 ?
O41 C14 Nb13 176(2) . . ?
O41 C14 Cs11 104.3(19) . 1_655 ?
O41 C14 Cs12 66.1(17) . 1_655 ?
O41 C14 O17 118(3) . . ?
O60 C14 Nb13 58.7(15) . . ?
O60 C14 Cs11 113.0(19) . 1_655 ?
O60 C14 Cs12 154(2) . 1_655 ?
O60 C14 O17 117(3) . . ?
O60 C14 O41 125(3) . . ?
Nb13 C15 Cs15 134.3(11) . 1_655 ?
O29 C15 Nb13 56.2(15) . . ?
O29 C15 Cs15 146(2) . 1_655 ?
O73 C15 Nb13 178(3) . . ?
O73 C15 Cs15 44.0(19) . 1_655 ?
O73 C15 O29 125(3) . . ?
O73 C15 O100 123(3) . . ?
O100 C15 Nb13 55.0(15) . . ?
O100 C15 Cs15 85.5(17) . 1_655 ?
O100 C15 O29 111(3) . . ?
Nb8 C16 Cs8 107.7(8) . 2_666 ?
O11 C16 Nb8 55.9(12) . . ?
O11 C16 Cs8 64.3(13) . 2_666 ?
O11 C16 O24 112(2) . . ?
O24 C16 Nb8 55.9(11) . . ?
O24 C16 Cs8 136.6(16) . 2_666 ?
O87 C16 Nb8 178(2) . . ?
O87 C16 Cs8 70.7(16) . 2_666 ?
O87 C16 O11 122(3) . . ?
O87 C16 O24 126(2) . . ?
O38 C17 Nb16 175(3) . . ?
O38 C17 O68 122(3) . . ?
O68 C17 Nb16 57.3(16) . . ?
O70 C17 Nb16 56.0(18) . . ?
O70 C17 O38 124(4) . . ?
O70 C17 O68 113(3) . . ?
Nb15 C18 Na1 133.8(11) . 2_655 ?
O8 C18 Nb15 56.1(12) . . ?
O8 C18 Na1 165(2) . 2_655 ?
O8 C18 O44 111(2) . . ?
O42 C18 Nb15 178(2) . . ?
O42 C18 Na1 44.6(14) . 2_655 ?
O42 C18 O8 125(3) . . ?
O42 C18 O44 124(2) . . ?
O44 C18 Nb15 54.9(12) . . ?
O44 C18 Na1 80.5(13) . 2_655 ?
Nb7 O1 Nb9 148.0(9) . . ?
Nb7 O1 Cs2 103.0(6) . . ?
Nb7 O1 Cs3 105.0(6) . . ?
Nb9 O1 Cs2 97.0(5) . . ?
Nb9 O1 Cs3 97.3(6) . . ?
Cs2 O1 Cs3 96.5(4) . . ?
Nb7 O3 Nb10 149.3(9) . . ?
Nb7 O3 Cs1 102.0(6) . . ?
Nb7 O3 Cs3 101.8(6) . . ?
Nb10 O3 Cs1 98.7(5) . . ?
Nb10 O3 Cs3 98.3(5) . . ?
Cs3 O3 Cs1 96.0(4) . . ?
Nb4 O5 Nb6 109.7(7) . . ?
Nb4 O5 Nb7 102.1(7) . . ?
Nb4 O5 Cs8 100.5(6) . 2_666 ?
Nb6 O5 Cs8 100.5(6) . 2_666 ?
Nb7 O5 Nb6 100.2(7) . . ?
Nb7 O5 Cs8 141.9(7) . 2_666 ?
Nb7 O6 Nb8 147.7(8) . . ?
Nb7 O6 Cs1 104.0(6) . . ?
Nb7 O6 Cs2 104.0(6) . . ?
Nb8 O6 Cs1 96.5(5) . . ?
Nb8 O6 Cs2 97.5(5) . . ?
Cs2 O6 Cs1 97.9(4) . . ?
Nb11 O7 Cs1 112.3(6) . . ?
C4 O7 Nb11 94.8(15) . . ?
C4 O7 Cs1 130.1(16) . . ?
Nb15 O8 Cs3 109.7(6) . . ?
C18 O8 Nb15 93.6(15) . . ?
C18 O8 Cs3 134.7(16) . . ?
Nb15 O9 Cs1 104.6(6) . . ?
Nb15 O9 Cs3 104.5(6) . . ?
Ge1 O9 Nb15 132.7(9) . . ?
Ge1 O9 Cs1 107.9(7) . . ?
Ge1 O9 Cs3 105.0(7) . . ?
Cs1 O9 Cs3 96.3(4) . . ?
Nb13 O10 Cs2 105.2(6) . . ?
Nb13 O10 Cs3 103.7(6) . . ?
Ge3 O10 Nb13 128.8(9) . . ?
Ge3 O10 Cs2 114.9(7) . . ?
Ge3 O10 Cs3 104.6(7) . . ?
Cs2 O10 Cs3 93.1(4) . . ?
Nb8 O11 Cs2 96.8(5) . . ?
Nb8 O11 Cs8 136.6(7) . 2_666 ?
Cs2 O11 Cs8 109.0(5) . 2_666 ?
C16 O11 Nb8 93.3(15) . . ?
C16 O11 Cs2 133.0(15) . . ?
C16 O11 Cs8 93.7(14) . 2_666 ?
Ge1 O12 Ge3 130.1(10) . . ?
Ge1 O12 Cs3 98.9(7) . . ?
Ge1 O12 Cs16 120.0(7) . . ?
Ge1 O12 Cs17 112.1(7) . . ?
Ge3 O12 Cs3 101.0(6) . . ?
Ge3 O12 Cs16 108.2(7) . . ?
Ge3 O12 Cs17 101.4(7) . . ?
Cs16 O12 Cs3 80.5(4) . . ?
Cs16 O12 Cs17 32.2(3) . . ?
Cs17 O12 Cs3 112.6(5) . . ?
Ge2 O13 Ge3 130.0(9) . . ?
Ge2 O13 Cs9 102.4(7) . . ?
Ge2 O13 Cs10 113.7(7) . . ?
Ge3 O13 Cs9 102.8(7) . . ?
Ge3 O13 Cs10 112.6(7) . . ?
Cs9 O13 Cs10 80.6(3) . . ?
Nb12 O14 Cs4 113.9(6) . 2_656 ?
Nb12 O14 Cs9 93.3(5) . . ?
Ge2 O14 Nb12 137.2(9) . . ?
Ge2 O14 Cs4 104.6(6) . 2_656 ?
Ge2 O14 Cs9 99.6(6) . . ?
Cs4 O14 Cs9 97.9(4) 2_656 . ?
Ge1 O15 Cs1 96.9(6) . . ?
Ge1 O15 Cs4 102.9(6) . 2_656 ?
Ge2 O15 Ge1 128.5(10) . . ?
Ge2 O15 Cs1 102.2(6) . . ?
Ge2 O15 Cs4 99.5(6) . 2_656 ?
Cs4 O15 Cs1 131.1(5) 2_656 . ?
Nb11 O16 Cs2 106.2(6) . . ?
Nb11 O16 Cs10 133.3(7) . . ?
Cs2 O16 Cs10 80.5(4) . . ?
C8 O16 Nb11 90.9(17) . . ?
C8 O16 Cs2 134.5(18) . . ?
C8 O16 Cs10 117.5(17) . . ?
Nb13 O17 Cs11 96.3(6) . 1_655 ?
Nb13 O17 Cs12 149.4(8) . 1_655 ?
Cs12 O17 Cs11 104.3(5) 1_655 1_655 ?
C14 O17 Nb13 90.0(16) . . ?
C14 O17 Cs11 113.3(16) . 1_655 ?
C14 O17 Cs12 102.0(16) . 1_655 ?
Nb16 O18 Cs4 100.1(7) . 2_656 ?
Ge1 O18 Nb16 143.3(11) . . ?
Ge1 O18 Cs4 100.3(7) . 2_656 ?
Nb14 O19 Cs9 99.5(7) . 2_756 ?
Nb14 O19 Cs11 105.1(7) . 1_655 ?
Cs11 O19 Cs9 104.6(5) 1_655 2_756 ?
C12 O19 Nb14 94.6(16) . . ?
C12 O19 Cs9 129.8(17) . 2_756 ?
C12 O19 Cs11 117.7(16) . 1_655 ?
Nb12 O20 Cs4 102.9(6) . 2_656 ?
C6 O20 Nb12 93.1(18) . . ?
C6 O20 Cs4 148.1(18) . 2_656 ?
Cs26 O21 Cs17 36.3(6) . . ?
O111 O21 Cs17 129.9(12) 2_756 . ?
O111 O21 Cs26 137.6(13) 2_756 . ?
Nb14 O22 Cs9 98.7(7) . 2_756 ?
Nb14 O22 Cs9 93.9(7) . . ?
Nb14 O22 Cs26 108.5(9) . . ?
Cs9 O22 Cs9 124.5(5) 2_756 . ?
Cs26 O22 Cs9 135.5(6) . 2_756 ?
Cs26 O22 Cs9 88.7(5) . . ?
Nb16 O23 Cs5 102.1(7) . 2_655 ?
Nb16 O23 Cs27 117.6(8) . 2_655 ?
Cs5 O23 Cs27 72.3(4) 2_655 2_655 ?
C3 O23 Nb16 92.9(18) . . ?
C3 O23 Cs5 118.2(17) . 2_655 ?
C3 O23 Cs27 145.8(18) . 2_655 ?
Nb8 O24 Cs6 103.8(6) . 2_666 ?
Nb8 O24 Cs6 110.8(6) . . ?
Cs6 O24 Cs6 85.6(4) . 2_666 ?
C16 O24 Nb8 93.2(14) . . ?
C16 O24 Cs6 125.7(14) . 2_666 ?
C16 O24 Cs6 135.4(15) . . ?
Nb1 O25 Nb3 87.8(6) . . ?
Nb2 O25 Nb1 88.2(6) . . ?
Nb2 O25 Nb3 87.9(6) . . ?
Nb4 O25 Nb1 88.2(6) . . ?
Nb4 O25 Nb2 174.7(9) . . ?
Nb4 O25 Nb3 88.1(7) . . ?
Nb5 O25 Nb1 175.2(8) . . ?
Nb5 O25 Nb2 88.8(6) . . ?
Nb5 O25 Nb3 88.3(6) . . ?
Nb5 O25 Nb4 94.5(6) . . ?
Nb5 O25 Nb6 95.3(6) . . ?
Nb6 O25 Nb1 88.4(6) . . ?
Nb6 O25 Nb2 89.1(7) . . ?
Nb6 O25 Nb3 175.3(8) . . ?
Nb6 O25 Nb4 94.6(6) . . ?
Nb2 O26 Cs7 108.3(7) . . ?
Nb5 O26 Nb2 113.3(9) . . ?
Nb5 O26 Cs7 97.5(6) . . ?
Nb12 O27 Cs28 145.3(10) . . ?
Nb12 O27 Cs20 98.3(8) . . ?
Nb12 O27 Cs21 120.5(10) . . ?
Cs28 O27 Cs20 106.9(7) . . ?
Cs21 O27 Cs28 90.6(7) . . ?
Cs21 O27 Cs20 25.8(4) . . ?
C7 O27 Nb12 95(2) . . ?
C7 O27 Cs28 92(2) . . ?
C7 O27 Cs20 121(2) . . ?
C7 O27 Cs21 103(2) . . ?
Cs19 O28 Cs13 112.9(6) 2_755 . ?
C2 O28 Cs13 83.4(16) . . ?
C2 O28 Cs19 150.6(19) . 2_755 ?
Nb13 O29 Cs3 106.2(7) . . ?
Nb13 O29 Cs16 128.6(8) . . ?
Cs3 O29 Cs16 79.2(4) . . ?
C15 O29 Nb13 94.1(18) . . ?
C15 O29 Cs3 134.1(18) . . ?
C15 O29 Cs16 118.9(18) . . ?
Cs14 O30 Cs18 98.7(6) 1_655 2_756 ?
C11 O30 Cs14 135(2) . 1_655 ?
C11 O30 Cs18 115(2) . 2_756 ?
Nb1 O31 Nb3 117.9(10) . . ?
Nb1 O31 Cs24 105.1(9) . . ?
Nb3 O31 Cs24 107.4(9) . . ?
Nb16 O32 Cs4 105.5(8) . 2_656 ?
Nb16 O32 Cs14 153.9(8) . . ?
Cs4 O32 Cs14 91.2(5) 2_656 . ?
C3 O32 Nb16 97(2) . . ?
C3 O32 Cs4 141.6(19) . 2_656 ?
C3 O32 Cs14 81.4(19) . . ?
Cs14 O33 Cs18 100.2(7) . 2_656 ?
Cs14 O33 Cs28 119.5(8) . 2_656 ?
Cs18 O33 Cs28 27.6(5) 2_656 2_656 ?
C3 O33 Cs14 97.7(19) . . ?
C3 O33 Cs18 119(2) . 2_656 ?
C3 O33 Cs28 95(2) . 2_656 ?
Cs5 O35 Cs19 148.0(7) . 2_755 ?
Na1 O35 Cs5 97.5(8) 2_655 . ?
Na1 O35 Cs19 83.0(8) 2_655 2_755 ?
Cs11 O36 Cs9 100.0(6) . 2_656 ?
C6 O36 Cs9 131.3(19) . 2_656 ?
C6 O36 Cs11 118.9(19) . . ?
Cs8 O37 Cs8 111.0(7) 1_655 2_666 ?
Cs8 O37 Cs12 82.7(6) 1_655 1_655 ?
Cs8 O37 Cs12 162.2(10) 2_666 1_655 ?
Na2 O37 Cs8 85.2(9) 1_655 2_666 ?
Na2 O37 Cs8 93.2(8) 1_655 1_655 ?
Na2 O37 Cs12 82.7(8) 1_655 1_655 ?
C13 O37 Cs8 88.2(18) . 2_666 ?
C13 O37 Cs8 151(2) . 1_655 ?
C13 O37 Cs12 84.0(18) . 1_655 ?
C13 O37 Na2 111(2) . 1_655 ?
Cs10 O39 Cs26 122.8(8) . 2_756 ?
C12 O39 Cs10 96.1(18) . . ?
C12 O39 Cs26 115.6(19) . 2_756 ?
Cs12 O41 Cs8 80.9(5) 1_655 1_655 ?
C14 O41 Cs8 155(2) . 1_655 ?
C14 O41 Cs12 92.9(19) . 1_655 ?
Na1 O42 Cs19 81.8(7) 2_655 2_755 ?
C18 O42 Cs19 147(2) . 2_755 ?
C18 O42 Na1 113.9(18) . 2_655 ?
Nb11 O43 Cs1 103.4(6) . . ?
Nb11 O43 Cs2 103.5(6) . . ?
Ge2 O43 Nb11 131.2(9) . . ?
Ge2 O43 Cs1 104.4(6) . . ?
Ge2 O43 Cs2 114.4(7) . . ?
Cs2 O43 Cs1 92.6(4) . . ?
Nb15 O44 Cs5 91.0(6) . 2_655 ?
Nb15 O44 Cs5 109.4(7) . . ?
Cs5 O44 Cs5 87.4(4) . 2_655 ?
C18 O44 Nb15 93.4(14) . . ?
C18 O44 Cs5 130.8(15) . 2_655 ?
C18 O44 Cs5 135.8(15) . . ?
Nb11 O45 Cs6 114.9(7) . . ?
Nb11 O45 Cs20 88.9(6) . . ?
Cs6 O45 Cs20 87.3(4) . . ?
C4 O45 Nb11 94.9(14) . . ?
C4 O45 Cs6 135.9(15) . . ?
C4 O45 Cs20 126.8(15) . . ?
Nb11 O46 Nb12 148.5(10) . . ?
Nb11 O46 Cs20 107.3(7) . . ?
Nb11 O46 Cs21 104.2(7) . . ?
Nb12 O46 Cs20 103.1(6) . . ?
Nb12 O46 Cs21 99.4(6) . . ?
Cs20 O46 Cs21 25.8(3) . . ?
Nb5 O48 Nb6 112.0(7) . . ?
Nb5 O48 Nb7 103.3(7) . . ?
Nb5 O48 Cs7 102.5(6) . . ?
Nb6 O48 Nb7 101.5(7) . . ?
Nb6 O48 Cs7 99.2(6) . . ?
Nb7 O48 Cs7 137.6(7) . . ?
Nb3 O49 Cs13 108.6(7) . . ?
Nb4 O49 Nb3 115.2(10) . . ?
Nb4 O49 Cs13 99.1(7) . . ?
Cs15 O50 Cs13 159.5(7) 1_655 . ?
C5 O50 Cs13 84.3(18) . . ?
C5 O50 Cs15 114.8(19) . 1_655 ?
Nb5 O51 Nb10 136.4(9) . . ?
Nb5 O51 Cs27 125.0(8) . . ?
Nb10 O51 Cs27 98.5(6) . . ?
Nb3 O52 Cs13 108.8(7) . . ?
Nb5 O52 Nb3 115.7(9) . . ?
Nb5 O52 Cs13 98.1(7) . . ?
Na2 O53 Cs23 103.8(10) 2_666 . ?
C8 O53 Cs23 124(2) . . ?
C8 O53 Na2 130(2) . 2_666 ?
Nb10 O54 Nb15 175.3(9) . . ?
Nb10 O54 Cs1 93.2(6) . . ?
Nb10 O54 Cs3 91.5(6) . . ?
Nb15 O54 Cs1 90.9(5) . . ?
Nb15 O54 Cs3 91.0(5) . . ?
Cs1 O54 Cs3 85.7(3) . . ?
Nb14 O55 Cs9 101.4(6) . . ?
Nb14 O55 Cs10 154.2(8) . . ?
Cs10 O55 Cs9 90.7(5) . . ?
C12 O55 Nb14 91.2(16) . . ?
C12 O55 Cs9 131.9(16) . . ?
C12 O55 Cs10 97.6(16) . . ?
Nb10 O57 Cs5 104.9(7) . . ?
Nb10 O57 Cs27 102.1(7) . . ?
Cs5 O57 Cs27 82.3(5) . . ?
C2 O57 Nb10 91.2(15) . . ?
C2 O57 Cs5 141.4(17) . . ?
C2 O57 Cs27 128.9(17) . . ?
Nb9 O58 Cs3 100.5(6) . . ?
Nb9 O58 Cs13 131.4(7) . . ?
Cs3 O58 Cs13 108.7(5) . . ?
C5 O58 Nb9 92.0(16) . . ?
C5 O58 Cs3 134.5(16) . . ?
C5 O58 Cs13 94.0(16) . . ?
Nb15 O59 Cs5 110.4(7) . . ?
Nb15 O59 Cs5 93.2(6) . 2_655 ?
Cs5 O59 Cs5 89.5(4) . 2_655 ?
C10 O59 Nb15 93.7(15) . . ?
C10 O59 Cs5 128.2(16) . 2_655 ?
C10 O59 Cs5 134.5(17) . . ?
Nb13 O60 Cs2 105.1(6) . . ?
Nb13 O60 Cs10 130.4(7) . . ?
Cs2 O60 Cs10 78.2(4) . . ?
C14 O60 Nb13 92.2(18) . . ?
C14 O60 Cs2 133.1(18) . . ?
C14 O60 Cs10 122.1(18) . . ?
Nb1 O61 Cs8 107.0(7) . 2_666 ?
Nb6 O61 Nb1 116.3(9) . . ?
Nb6 O61 Cs8 101.3(6) . 2_666 ?
Nb2 O62 Cs7 109.7(7) . . ?
Nb6 O62 Nb2 116.1(10) . . ?
Nb6 O62 Cs7 98.0(7) . . ?
Nb8 O64 Cs6 102.5(6) . 2_666 ?
Nb8 O64 Cs6 106.1(6) . . ?
Cs6 O64 Cs6 82.2(4) 2_666 . ?
C9 O64 Nb8 95.0(15) . . ?
C9 O64 Cs6 121.7(15) . 2_666 ?
C9 O64 Cs6 144.1(16) . . ?
Nb9 O65 Cs2 98.7(6) . . ?
Nb9 O65 Cs8 133.6(7) . 2_666 ?
Cs2 O65 Cs8 109.6(5) . 2_666 ?
C13 O65 Nb9 92.7(18) . . ?
C13 O65 Cs2 134.6(17) . . ?
C13 O65 Cs8 92.5(16) . 2_666 ?
Nb13 O66 Nb14 149.2(9) . . ?
Nb13 O66 Cs11 110.5(7) . 1_655 ?
Nb14 O66 Cs11 100.2(6) . 1_655 ?
Cs11 O67 Cs4 132.4(6) . 2_656 ?
Cs14 O67 Cs4 92.0(5) . 2_656 ?
Cs14 O67 Cs11 96.6(6) . . ?
Nb16 O68 Cs5 102.8(8) . 2_655 ?
Nb16 O68 Cs27 119.2(9) . 2_655 ?
Cs5 O68 Cs27 72.7(4) 2_655 2_655 ?
C17 O68 Nb16 90.8(18) . . ?
C17 O68 Cs5 123(2) . 2_655 ?
C17 O68 Cs27 143.9(19) . 2_655 ?
Nb10 O69 Cs5 107.1(7) . . ?
Nb10 O69 Cs27 105.6(7) . . ?
Cs5 O69 Cs27 83.5(4) . . ?
C1 O69 Nb10 94.5(15) . . ?
C1 O69 Cs5 138.0(16) . . ?
C1 O69 Cs27 125.3(16) . . ?
Nb16 O70 Cs16 138.3(9) . . ?
Nb16 O70 Cs17 125.7(9) . . ?
Cs17 O70 Cs16 31.1(3) . . ?
C17 O70 Nb16 95(2) . . ?
C17 O70 Cs16 124(2) . . ?
C17 O70 Cs17 135(2) . . ?
Nb15 O71 Cs1 108.9(6) . . ?
Nb15 O71 Cs14 142.2(7) . . ?
Cs1 O71 Cs14 96.4(4) . . ?
C10 O71 Nb15 93.2(15) . . ?
C10 O71 Cs1 134.6(16) . . ?
C10 O71 Cs14 88.2(15) . . ?
Nb14 O72 Cs16 129.0(8) . . ?
Nb14 O72 Cs17 113.2(8) . . ?
Nb14 O72 Cs26 87.6(7) . . ?
Cs16 O72 Cs26 76.0(5) . . ?
Cs17 O72 Cs16 33.0(3) . . ?
Cs17 O72 Cs26 43.1(4) . . ?
C11 O72 Nb14 92.2(18) . . ?
C11 O72 Cs16 136.3(19) . . ?
C11 O72 Cs17 148.9(18) . . ?
C11 O72 Cs26 126.0(18) . . ?
Cs15 O73 Cs14 82.8(6) 1_655 1_655 ?
C15 O73 Cs14 105(2) . 1_655 ?
C15 O73 Cs15 121(2) . 1_655 ?
Nb8 O74 Cs1 100.0(6) . . ?
Nb8 O74 Cs7 130.6(7) . . ?
Cs1 O74 Cs7 106.0(5) . . ?
C9 O74 Nb8 93.0(15) . . ?
C9 O74 Cs1 138.6(16) . . ?
C9 O74 Cs7 94.1(15) . . ?
Cs12 O75 Cs7 155.7(7) . . ?
C9 O75 Cs7 87.8(17) . . ?
C9 O75 Cs12 115.7(18) . . ?
Nb11 O76 Cs6 113.0(7) . . ?
Nb11 O76 Cs20 92.7(6) . . ?
Nb11 O76 Cs21 108.3(8) . . ?
Cs6 O76 Cs20 87.2(5) . . ?
Cs21 O76 Cs6 99.8(6) . . ?
Cs21 O76 Cs20 26.1(3) . . ?
C8 O76 Nb11 95.2(16) . . ?
C8 O76 Cs6 134.0(17) . . ?
C8 O76 Cs20 128.5(18) . . ?
C8 O76 Cs21 104.9(17) . . ?
Nb12 O77 Cs4 98.6(7) . . ?
Nb12 O77 Cs20 102.7(7) . . ?
Cs4 O77 Cs20 133.1(6) . . ?
C6 O77 Nb12 94.2(17) . . ?
C6 O77 Cs4 103.0(17) . . ?
C6 O77 Cs20 116.3(17) . . ?
Nb2 O78 Na4 138.4(17) . 2_666 ?
Nb10 O79 Cs1 99.2(6) . . ?
Nb10 O79 Cs7 134.3(7) . . ?
Cs7 O79 Cs1 105.8(5) . . ?
C1 O79 Nb10 93.4(15) . . ?
C1 O79 Cs1 136.7(16) . . ?
C1 O79 Cs7 93.8(15) . . ?
Nb9 O80 Nb13 168.4(10) . . ?
Nb9 O80 Cs2 92.3(6) . . ?
Nb9 O80 Cs3 94.7(6) . . ?
Nb13 O80 Cs2 92.8(5) . . ?
Nb13 O80 Cs3 95.9(5) . . ?
Cs2 O80 Cs3 87.2(4) . . ?
Cs14 O81 Cs1 86.5(5) . . ?
Cs14 O81 Cs15 90.8(6) . . ?
Cs15 O81 Cs1 95.8(5) . . ?
Cs15 O82 Cs7 100.8(7) . . ?
Cs15 O82 Cs22 137.0(9) . 2_666 ?
Cs22 O82 Cs7 101.7(8) 2_666 . ?
Nb1 O83 Cs8 108.2(7) . 2_666 ?
Nb4 O83 Nb1 113.6(9) . . ?
Nb4 O83 Cs8 102.3(6) . 2_666 ?
Nb1 O84 Cs24 92.5(8) . . ?
Nb2 O84 Nb1 117.5(10) . . ?
Nb2 O84 Cs24 108.6(9) . . ?
Nb3 O85 Cs25 128.1(12) . 1_554 ?
Nb14 O86 Cs9 95.7(6) . . ?
Nb14 O86 Cs17 108.4(7) . . ?
Nb14 O86 Cs26 88.5(6) . . ?
Ge3 O86 Nb14 136.5(10) . . ?
Ge3 O86 Cs9 99.9(7) . . ?
Ge3 O86 Cs17 99.7(7) . . ?
Ge3 O86 Cs26 132.9(8) . . ?
Cs17 O86 Cs9 117.6(5) . . ?
Cs17 O86 Cs26 40.9(3) . . ?
Cs26 O86 Cs9 85.4(4) . . ?
Cs12 O87 Cs8 88.7(6) 2_666 2_666 ?
Na2 O87 Cs8 103.1(9) 2_666 2_666 ?
Na2 O87 Cs12 104.3(8) 2_666 2_666 ?
C16 O87 Cs8 89.1(17) . 2_666 ?
C16 O87 Cs12 128.0(18) . 2_666 ?
C16 O87 Na2 127(2) . 2_666 ?
Nb6 O88 Nb8 135.9(9) . . ?
Nb6 O88 Cs6 125.7(7) . 2_666 ?
Nb8 O88 Cs6 98.0(6) . 2_666 ?
Nb9 O89 Cs12 140.8(9) . 1_655 ?
Nb9 O89 Cs22 94.8(7) . 2_766 ?
Cs12 O89 Cs22 101.7(5) 1_655 2_766 ?
C13 O89 Nb9 92.0(16) . . ?
C13 O89 Cs12 104.9(17) . 1_655 ?
C13 O89 Cs22 127.8(18) . 2_766 ?
Nb4 O90 Nb7 101.6(7) . . ?
Nb4 O90 Cs13 101.6(6) . . ?
Nb5 O90 Nb4 111.4(7) . . ?
Nb5 O90 Nb7 102.0(7) . . ?
Nb5 O90 Cs13 101.3(6) . . ?
Nb7 O90 Cs13 138.1(7) . . ?
Nb12 O91 Cs9 92.9(7) . . ?
Nb12 O91 Cs10 158.7(9) . . ?
Cs10 O91 Cs9 87.7(5) . . ?
C7 O91 Nb12 93(2) . . ?
C7 O91 Cs9 135.5(19) . . ?
C7 O91 Cs10 101.8(19) . . ?
Nb15 O92 Nb16 151.9(9) . . ?
Nb15 O92 Cs5 103.8(7) . 2_655 ?
Nb16 O92 Cs5 104.3(6) . 2_655 ?
Cs14 O93 Cs15 92.8(5) . . ?
Na1 O93 Cs14 116.6(9) . . ?
Na1 O93 Cs15 94.9(8) . . ?
C10 O93 Cs14 97.9(17) . . ?
C10 O93 Cs15 134.6(18) . . ?
C10 O93 Na1 118.4(18) . . ?
Nb14 O94 Cs9 91.3(6) . 2_756 ?
Nb14 O94 Cs11 100.3(6) . 1_655 ?
Cs11 O94 Cs9 96.3(5) 1_655 2_756 ?
C11 O94 Nb14 93.0(17) . . ?
C11 O94 Cs9 138.9(17) . 2_756 ?
C11 O94 Cs11 123.0(18) . 1_655 ?
Nb4 O95 Nb9 137.1(9) . . ?
Nb4 O95 Cs22 115.2(7) . 2_766 ?
Nb9 O95 Cs22 107.1(7) . 2_766 ?
Nb12 O96 Cs4 111.1(8) . . ?
Nb12 O96 Cs9 102.2(7) . . ?
Cs4 O96 Cs9 144.0(6) . . ?
Nb2 O97 Cs24 105.6(8) . . ?
Nb3 O97 Nb2 117.8(10) . . ?
Nb3 O97 Cs24 93.7(8) . . ?
Cs10 O98 Cs18 128.8(8) . . ?
Cs10 O98 Cs21 124.4(8) . . ?
Cs10 O98 Cs23 90.7(7) . . ?
Cs18 O98 Cs21 106.5(7) . . ?
Cs18 O98 Cs23 111.0(7) . . ?
Cs28 O98 Cs10 155.9(10) . . ?
Cs28 O98 Cs18 27.1(5) . . ?
Cs28 O98 Cs21 79.6(7) . . ?
Cs28 O98 Cs23 99.4(8) . . ?
Cs23 O98 Cs21 71.6(6) . . ?
C7 O98 Cs10 92(2) . . ?
C7 O98 Cs18 100(2) . . ?
C7 O98 Cs28 95(2) . . ?
C7 O98 Cs21 72(2) . . ?
C7 O98 Cs23 137(2) . . ?
Nb10 O99 Cs3 99.6(6) . . ?
Nb10 O99 Cs13 132.7(7) . . ?
Cs13 O99 Cs3 106.5(5) . . ?
C2 O99 Nb10 94.2(17) . . ?
C2 O99 Cs3 134.5(17) . . ?
C2 O99 Cs13 94.7(15) . . ?
Nb13 O100 Cs11 80.1(6) . 1_655 ?
C15 O100 Nb13 95.9(18) . . ?
C15 O100 Cs11 130.8(18) . 1_655 ?
Cs24 O101 Cs17 124.4(11) 1_545 . ?
Cs26 O101 Cs17 44.0(5) . . ?
Cs26 O101 Cs24 130.1(12) . 1_545 ?
Cs26 O101 Na5 83.0(10) . 2_656 ?
Na5 O101 Cs17 109.1(10) 2_656 . ?
Na5 O101 Cs24 125.9(11) 2_656 1_545 ?
Nb8 O102 Nb11 169.6(9) . . ?
Nb8 O102 Cs1 92.4(6) . . ?
Nb8 O102 Cs2 94.4(6) . . ?
Nb11 O102 Cs1 95.9(5) . . ?
Nb11 O102 Cs2 92.1(5) . . ?
Cs2 O102 Cs1 87.8(3) . . ?
Cs12 O104 Cs11 106.4(5) . . ?
C4 O104 Cs11 106.8(16) . . ?
C4 O104 Cs12 135.2(16) . . ?
Cs4 O105 Cs17 135.7(8) . 2_656 ?
Cs9 O105 Cs4 102.6(8) 2_656 . ?
Cs9 O105 Cs17 117.4(8) 2_656 2_656 ?
Cs9 O105 Cs26 96.0(7) 2_656 2_656 ?
Cs26 O105 Cs4 155.8(11) 2_656 . ?
Cs26 O105 Cs17 39.8(4) 2_656 2_656 ?
Nb9 O106 Cs22 104.9(7) . 2_766 ?
C5 O106 Nb9 95.9(17) . . ?
C5 O106 Cs22 115.3(17) . 2_766 ?
Cs15 O107 Cs7 100.9(5) . . ?
C1 O107 Cs7 86.6(16) . . ?
C1 O107 Cs15 126.3(18) . . ?
Na4 O108 Cs27 90.2(16) 1_554 . ?
Cs10 O109 Cs8 147.5(10) . 1_655 ?
Cs27 O110 Cs28 120.0(12) . 1_554 ?
Cs9 O111 Cs10 81.7(6) . . ?
Cs9 O111 Cs18 113.4(8) . . ?
Cs9 O111 Cs26 122.3(8) . 2_756 ?
Cs10 O111 Cs18 117.1(8) . . ?
Cs10 O111 Cs26 110.6(8) . 2_756 ?
Cs26 O111 Cs18 109.6(7) 2_756 . ?
O21 O111 Cs9 143.5(14) 2_756 . ?
O21 O111 Cs10 103.5(13) 2_756 . ?
O21 O111 Cs18 96.6(11) 2_756 . ?
O21 O111 Cs26 21.9(8) 2_756 2_756 ?
Cs5 O112 Cs15 131.8(7) . . ?
Na1 O112 Cs5 99.0(8) . . ?
Na1 O112 Cs15 79.3(7) . . ?
Cs4 O113 Cs14 89.1(6) . 2_656 ?
Cs4 O113 Cs18 111.4(8) . . ?
Cs4 O113 Cs28 89.4(7) . . ?
Cs14 O113 Cs28 96.1(7) 2_656 . ?
Cs18 O113 Cs14 88.8(6) . 2_656 ?
Cs18 O113 Cs28 23.3(4) . . ?
Cs6 O115 Cs8 116.2(8) . . ?
Cs12 O115 Cs6 88.5(7) . . ?
Cs12 O115 Cs8 81.5(7) . . ?
O211 O116 Cs21 130(9) . . ?
Cs6 O117 Cs20 90.1(8) . . ?
Cs21 O117 Cs6 105.7(9) . . ?
Cs21 O117 Cs20 27.6(4) . . ?
Cs19 O118 Cs15 167.7(11) 1_455 . ?
Na1 O118 Cs15 89.3(9) . . ?
Na1 O118 Cs19 90.6(10) . 1_455 ?
Cs2 O205 Cs8 146.0(8) . 1_655 ?
Na2 O205 Cs2 119.7(12) 2_666 . ?
Na2 O205 Cs8 94.2(10) 2_666 1_655 ?
Cs23 O122 Cs22 86(3) . . ?
Cs23 O122 Na2 109(3) . 2_666 ?
Na2 O122 Cs22 79(2) 2_666 . ?
Na3 O122 Cs22 50(4) . . ?
Na3 O122 Cs23 115(5) . . ?
Na3 O122 Na2 34(3) . 2_666 ?
O211 O123 Cs28 156(7) . . ?
Cs19 O127 Cs3 134.7(9) 2_755 . ?
Cs23 O150 Cs22 72.3(15) . . ?
O207 O150 Cs22 19(7) . . ?
O207 O150 Cs23 85(7) . . ?
Cs22 O151 Cs23 95(4) . . ?
Cs22 O151 Na2 162(6) . 2_666 ?
Na2 O151 Cs23 91(3) 2_666 . ?
Na3 O151 Cs22 153(9) . . ?
Na3 O151 Cs23 72(5) . . ?
Na3 O151 Na2 45(5) . 2_666 ?
Cs22 O152 Cs12 99.9(14) 2_666 . ?
Na2 O152 Cs12 83.2(14) . . ?
Na2 O152 Cs22 82.8(15) . 2_666 ?
Cs27 O156 Cs25 132.9(13) . 1_554 ?
Na5 O158 Cs26 100(2) . 2_656 ?
Cs16 O203 Cs17 22.9(7) . . ?
Cs16 O203 Cs19 106.5(17) . . ?
Cs19 O203 Cs17 111.6(15) . . ?
Na4 O206 Cs25 90(2) . . ?
Cs23 O207 Cs22 85.1(17) . . ?
O150 O207 Cs22 156(9) . . ?
O150 O207 Cs23 78(6) . . ?
Cs20 O208 Cs21 23.9(4) 2_666 2_666 ?
Cs20 O208 Cs24 170.3(16) 2_666 . ?
Cs21 O208 Cs24 163.2(15) 2_666 . ?
Na5 O208 Cs20 69.0(12) 2_666 2_666 ?
Na5 O208 Cs21 85.4(13) 2_666 2_666 ?
Na5 O208 Cs24 109.7(16) 2_666 . ?
Cs16 O209 Cs19 166.4(17) . 2_755 ?
Cs16 O209 Cs19 89.7(14) . . ?
Cs19 O209 Cs19 89.0(11) . 2_755 ?
Cs18 O210 Cs21 113.8(16) . . ?
Cs28 O210 Cs18 15.6(10) . . ?
Cs28 O210 Cs21 107(2) . . ?
Cs28 O211 Cs21 72.9(17) . . ?
O116 O211 Cs28 107(9) . . ?
O116 O211 Cs21 39(7) . . ?
O116 O211 O123 119(10) . . ?
O123 O211 Cs28 16(5) . . ?
O123 O211 Cs21 88(7) . . ?
Cs16 O250 Cs18 130(2) . 2_756 ?
Cs19 O250 Cs16 93.5(19) . . ?
Cs19 O250 Cs18 134(2) . 2_756 ?
Cs18 O252 Cs28 23.7(4) . . ?

loop_
_geom_bond_atom_site_label_1
_geom_bond_atom_site_label_2
_geom_bond_distance
_geom_bond_site_symmetry_2
_geom_bond_publ_flag
Nb1 Nb2 3.357(4) . ?
Nb1 Nb4 3.309(3) . ?
Nb1 Nb6 3.319(3) . ?
Nb1 Cs8 4.371(3) 2_666 ?
Nb1 Cs24 4.054(11) . ?
Nb1 O25 2.423(17) . ?
Nb1 O31 1.96(2) . ?
Nb1 O56 1.782(19) . ?
Nb1 O61 2.005(19) . ?
Nb1 O83 2.048(19) . ?
Nb1 O84 1.98(2) . ?
Nb2 Nb3 3.355(4) . ?
Nb2 Nb5 3.303(3) . ?
Nb2 Nb6 3.325(3) . ?
Nb2 Cs7 4.416(3) . ?
Nb2 Cs24 4.471(13) . ?
Nb2 O25 2.400(18) . ?
Nb2 O26 1.985(18) . ?
Nb2 O62 2.004(19) . ?
Nb2 O78 1.75(2) . ?
Nb2 O84 1.95(2) . ?
Nb2 O97 1.98(2) . ?
Nb3 Nb4 3.314(3) . ?
Nb3 Nb5 3.313(3) . ?
Nb3 Cs13 4.418(4) . ?
Nb3 Cs24 4.122(12) . ?
Nb3 O25 2.434(19) . ?
Nb3 O31 1.97(2) . ?
Nb3 O49 2.02(2) . ?
Nb3 O52 2.003(18) . ?
Nb3 O85 1.77(2) . ?
Nb3 O97 1.94(2) . ?
Nb4 Nb7 3.250(3) . ?
Nb4 Cs8 4.124(3) 2_666 ?
Nb4 Cs13 4.093(3) . ?
Nb4 Cs22 4.352(9) 2_766 ?
Nb4 O5 2.076(16) . ?
Nb4 O25 2.332(18) . ?
Nb4 O49 1.901(18) . ?
Nb4 O83 1.904(17) . ?
Nb4 O90 2.071(16) . ?
Nb4 O95 1.865(18) . ?
Nb5 Nb7 3.253(3) . ?
Nb5 Cs7 4.120(3) . ?
Nb5 Cs13 4.079(3) . ?
Nb5 O25 2.319(17) . ?
Nb5 O26 1.969(18) . ?
Nb5 O48 2.056(16) . ?
Nb5 O51 1.812(17) . ?
Nb5 O52 1.909(18) . ?
Nb5 O90 2.064(17) . ?
Nb6 Nb7 3.242(3) . ?
Nb6 Cs7 4.055(3) . ?
Nb6 Cs8 4.156(3) 2_666 ?
Nb6 O5 2.124(17) . ?
Nb6 O25 2.337(19) . ?
Nb6 O48 2.093(16) . ?
Nb6 O61 1.902(17) . ?
Nb6 O62 1.915(17) . ?
Nb6 O88 1.796(18) . ?
Nb7 Cs1 4.188(3) . ?
Nb7 Cs2 4.058(2) . ?
Nb7 Cs3 4.173(3) . ?
Nb7 O1 1.876(16) . ?
Nb7 O3 1.897(14) . ?
Nb7 O5 2.102(15) . ?
Nb7 O6 1.871(15) . ?
Nb7 O48 2.092(16) . ?
Nb7 O90 2.122(16) . ?
Nb8 Cs1 4.083(2) . ?
Nb8 Cs2 3.986(2) . ?
Nb8 Cs6 4.210(2) 2_666 ?
Nb8 C9 2.56(3) . ?
Nb8 C16 2.57(3) . ?
Nb8 O6 2.030(15) . ?
Nb8 O11 2.128(17) . ?
Nb8 O24 2.129(15) . ?
Nb8 O64 2.108(17) . ?
Nb8 O74 2.137(16) . ?
Nb8 O88 2.182(17) . ?
Nb8 O102 1.752(16) . ?
Nb9 Cs2 3.982(3) . ?
Nb9 Cs3 4.052(3) . ?
Nb9 Cs22 4.321(9) 2_766 ?
Nb9 C5 2.54(3) . ?
Nb9 C13 2.52(3) . ?
Nb9 O1 2.009(16) . ?
Nb9 O58 2.110(17) . ?
Nb9 O65 2.127(18) . ?
Nb9 O80 1.767(17) . ?
Nb9 O89 2.110(18) . ?
Nb9 O95 2.088(17) . ?
Nb9 O106 2.093(18) . ?
Nb10 Cs1 4.146(2) . ?
Nb10 Cs3 4.124(3) . ?
Nb10 Cs27 4.232(4) . ?
Nb10 C1 2.57(3) . ?
Nb10 C2 2.52(3) . ?
Nb10 O3 1.971(14) . ?
Nb10 O51 2.148(18) . ?
Nb10 O54 1.765(17) . ?
Nb10 O57 2.161(17) . ?
Nb10 O69 2.095(17) . ?
Nb10 O79 2.149(17) . ?
Nb10 O99 2.100(18) . ?
Nb11 Cs2 4.171(3) . ?
Nb11 Cs20 4.039(4) . ?
Nb11 Cs21 4.229(12) . ?
Nb11 C4 2.60(3) . ?
Nb11 C8 2.53(3) . ?
Nb11 O7 2.151(16) . ?
Nb11 O16 2.155(18) . ?
Nb11 O43 1.980(15) . ?
Nb11 O45 2.113(17) . ?
Nb11 O46 1.767(18) . ?
Nb11 O76 2.041(16) . ?
Nb11 O102 2.224(17) . ?
Nb12 Cs4 4.135(3) . ?
Nb12 Cs9 4.135(3) . ?
Nb12 Cs20 4.281(4) . ?
Nb12 C6 2.54(3) . ?
Nb12 C7 2.56(4) . ?
Nb12 O14 1.938(15) . ?
Nb12 O20 2.134(19) . ?
Nb12 O27 2.12(2) . ?
Nb12 O46 2.280(18) . ?
Nb12 O77 2.11(2) . ?
Nb12 O91 2.15(2) . ?
Nb12 O96 1.752(18) . ?
Nb13 Cs2 4.225(3) . ?
Nb13 Cs3 4.326(3) . ?
Nb13 Cs11 4.026(3) 1_655 ?
Nb13 C14 2.50(3) . ?
Nb13 C15 2.60(3) . ?
Nb13 O10 1.982(16) . ?
Nb13 O17 2.122(18) . ?
Nb13 O29 2.167(19) . ?
Nb13 O60 2.135(19) . ?
Nb13 O66 1.713(17) . ?
Nb13 O80 2.203(17) . ?
Nb13 O100 2.139(19) . ?
Nb14 Cs9 4.100(3) 2_756 ?
Nb14 Cs11 4.188(3) 1_655 ?
Nb14 Cs26 3.984(11) . ?
Nb14 C11 2.57(3) . ?
Nb14 C12 2.57(3) . ?
Nb14 O19 2.106(18) . ?
Nb14 O22 1.703(19) . ?
Nb14 O55 2.162(18) . ?
Nb14 O66 2.331(17) . ?
Nb14 O72 2.163(19) . ?
Nb14 O86 1.943(17) . ?
Nb14 O94 2.138(18) . ?
Nb15 Cs1 4.277(2) . ?
Nb15 Cs3 4.305(2) . ?
Nb15 Cs5 3.966(2) 2_655 ?
Nb15 C10 2.58(3) . ?
Nb15 C18 2.58(3) . ?
Nb15 O8 2.149(17) . ?
Nb15 O9 1.972(15) . ?
Nb15 O44 2.117(16) . ?
Nb15 O54 2.170(16) . ?
Nb15 O59 2.129(17) . ?
Nb15 O71 2.155(16) . ?
Nb15 O92 1.770(17) . ?
Nb16 Cs4 4.208(3) 2_656 ?
Nb16 Cs5 4.281(3) 2_655 ?
Nb16 C3 2.58(4) . ?
Nb16 C17 2.51(4) . ?
Nb16 O18 1.961(16) . ?
Nb16 O23 2.13(2) . ?
Nb16 O32 2.11(2) . ?
Nb16 O40 1.71(2) . ?
Nb16 O68 2.11(2) . ?
Nb16 O70 2.09(2) . ?
Nb16 O92 2.217(18) . ?
Ge1 Cs1 4.158(3) . ?
Ge1 Cs3 4.123(3) . ?
Ge1 Cs4 4.061(3) 2_656 ?
Ge1 Cs16 4.276(4) . ?
Ge1 Cs17 4.229(9) . ?
Ge1 O9 1.668(16) . ?
Ge1 O12 1.733(17) . ?
Ge1 O15 1.763(15) . ?
Ge1 O18 1.701(17) . ?
Ge2 Cs1 4.289(3) . ?
Ge2 Cs2 4.234(3) . ?
Ge2 Cs4 3.972(3) 2_656 ?
Ge2 Cs9 4.209(3) . ?
Ge2 O13 1.718(16) . ?
Ge2 O14 1.755(16) . ?
Ge2 O15 1.753(15) . ?
Ge2 O43 1.702(15) . ?
Ge3 Cs2 4.279(3) . ?
Ge3 Cs3 4.192(3) . ?
Ge3 Cs9 4.238(3) . ?
Ge3 Cs16 4.052(4) . ?
Ge3 Cs17 4.002(8) . ?
Ge3 O10 1.734(16) . ?
Ge3 O12 1.764(16) . ?
Ge3 O13 1.754(16) . ?
Ge3 O86 1.745(17) . ?
Cs1 O3 3.361(15) . ?
Cs1 O6 3.322(15) . ?
Cs1 O7 3.148(16) . ?
Cs1 O9 3.330(16) . ?
Cs1 O15 3.561(16) . ?
Cs1 O43 3.537(16) . ?
Cs1 O54 3.652(15) . ?
Cs1 O71 3.064(15) . ?
Cs1 O74 3.127(16) . ?
Cs1 O79 3.218(16) . ?
Cs1 O81 3.78(2) . ?
Cs1 O102 3.616(15) . ?
Cs2 O1 3.201(15) . ?
Cs2 O6 3.175(15) . ?
Cs2 O10 3.249(16) . ?
Cs2 O11 3.126(16) . ?
Cs2 O16 3.021(18) . ?
Cs2 O43 3.237(16) . ?
Cs2 O60 3.133(18) . ?
Cs2 O65 3.059(18) . ?
Cs2 O80 3.498(17) . ?
Cs2 O102 3.450(17) . ?
Cs2 O205 3.30(2) . ?
Cs3 O1 3.274(15) . ?
Cs3 O3 3.349(16) . ?
Cs3 O8 3.076(16) . ?
Cs3 O9 3.364(16) . ?
Cs3 O10 3.404(16) . ?
Cs3 O12 3.482(17) . ?
Cs3 O29 3.188(19) . ?
Cs3 O54 3.681(16) . ?
Cs3 O58 3.096(17) . ?
Cs3 O80 3.503(17) . ?
Cs3 O99 3.216(17) . ?
Cs3 O127 3.44(2) . ?
Cs4 Ge2 3.972(3) 2_656 ?
Cs4 C6 3.76(3) . ?
Cs4 O14 3.148(16) 2_656 ?
Cs4 O15 3.286(16) 2_656 ?
Cs4 O18 3.396(18) 2_656 ?
Cs4 O20 3.302(18) 2_656 ?
Cs4 O32 3.12(2) 2_656 ?
Cs4 O67 3.47(2) 2_656 ?
Cs4 O77 3.26(2) . ?
Cs4 O96 3.167(18) . ?
Cs4 O105 3.27(3) . ?
Cs4 O113 3.08(3) . ?
Cs5 Nb15 3.967(2) 2_655 ?
Cs5 O23 3.293(19) 2_655 ?
Cs5 O35 3.36(2) . ?
Cs5 O44 3.155(18) . ?
Cs5 O44 3.317(17) 2_655 ?
Cs5 O57 3.147(18) . ?
Cs5 O59 3.117(18) . ?
Cs5 O59 3.231(17) 2_655 ?
Cs5 O68 3.29(2) 2_655 ?
Cs5 O69 3.132(17) . ?
Cs5 O92 3.153(15) 2_655 ?
Cs5 O112 3.33(2) . ?
Cs6 Nb8 4.210(2) 2_666 ?
Cs6 Cs6 4.284(4) 2_666 ?
Cs6 O24 3.148(18) . ?
Cs6 O24 3.160(17) 2_666 ?
Cs6 O45 3.070(16) . ?
Cs6 O64 3.301(17) . ?
Cs6 O64 3.217(16) 2_666 ?
Cs6 O76 3.181(18) . ?
Cs6 O88 3.311(17) 2_666 ?
Cs6 O115 3.30(3) . ?
Cs6 O117 3.17(3) . ?
Cs7 C1 3.47(3) . ?
Cs7 C9 3.56(3) . ?
Cs7 O26 3.371(19) . ?
Cs7 O48 3.154(17) . ?
Cs7 O62 3.318(19) . ?
Cs7 O74 3.225(17) . ?
Cs7 O75 3.38(2) . ?
Cs7 O79 3.145(17) . ?
Cs7 O82 3.33(3) . ?
Cs7 O107 3.32(2) . ?
Cs8 C13 3.50(3) 2_666 ?
Cs8 C16 3.51(3) 2_666 ?
Cs8 O5 3.206(15) 2_666 ?
Cs8 O11 3.174(17) 2_666 ?
Cs8 O37 3.23(2) 1_455 ?
Cs8 O37 3.30(3) 2_666 ?
Cs8 O61 3.343(18) 2_666 ?
Cs8 O65 3.216(18) 2_666 ?
Cs8 O83 3.275(18) 2_666 ?
Cs8 O87 3.32(2) 2_666 ?
Cs8 O109 3.52(3) 1_455 ?
Cs8 O205 3.47(2) 1_455 ?
Cs9 O13 3.490(17) . ?
Cs9 O14 3.545(15) . ?
Cs9 O19 3.188(18) 2_756 ?
Cs9 O22 3.481(19) 2_756 ?
Cs9 O36 3.45(2) 2_656 ?
Cs9 O55 3.236(18) . ?
Cs9 O86 3.573(18) . ?
Cs9 O91 3.43(2) . ?
Cs9 O94 3.452(19) 2_756 ?
Cs9 O96 3.395(19) . ?
Cs9 O105 3.20(3) 2_656 ?
Cs9 O111 3.44(3) . ?
Cs10 C7 3.59(4) . ?
Cs10 C12 3.56(3) . ?
Cs10 O13 3.500(16) . ?
Cs10 O16 3.286(18) . ?
Cs10 O39 3.21(2) . ?
Cs10 O55 3.119(18) . ?
Cs10 O60 3.334(19) . ?
Cs10 O91 3.09(2) . ?
Cs10 O98 3.32(2) . ?
Cs10 O109 3.28(3) . ?
Cs10 O111 3.48(3) . ?
Cs11 C4 3.70(3) . ?
Cs11 C6 3.80(3) . ?
Cs11 C12 3.90(3) 1_455 ?
Cs11 C14 3.91(3) 1_455 ?
Cs11 O17 3.196(17) 1_455 ?
Cs11 O19 3.111(19) 1_455 ?
Cs11 O36 3.04(2) . ?
Cs11 O66 3.092(17) 1_455 ?
Cs11 O67 3.25(2) . ?
Cs11 O94 3.238(19) 1_455 ?
Cs11 O100 3.80(2) 1_455 ?
Cs11 O104 3.145(18) . ?
Cs12 C13 3.63(3) 1_455 ?
Cs12 C14 3.57(3) 1_455 ?
Cs12 O17 3.058(18) 1_455 ?
Cs12 O37 3.54(2) 1_455 ?
Cs12 O41 3.27(3) 1_455 ?
Cs12 O75 3.10(2) . ?
Cs12 O87 3.08(2) 2_666 ?
Cs12 O89 3.076(19) 1_455 ?
Cs12 O104 3.021(19) . ?
Cs12 O115 3.24(3) . ?
Cs12 O120 2.38(3) . ?
Cs12 O152 3.53(5) . ?
Cs13 C2 3.51(3) . ?
Cs13 C5 3.56(3) . ?
Cs13 O28 3.42(2) . ?
Cs13 O49 3.335(19) . ?
Cs13 O50 3.46(2) . ?
Cs13 O52 3.35(2) . ?
Cs13 O58 3.204(18) . ?
Cs13 O90 3.138(17) . ?
Cs13 O99 3.173(17) . ?
Cs14 Cs15 4.591(4) . ?
Cs14 C3 3.48(3) . ?
Cs14 C10 3.54(3) . ?
Cs14 O30 3.02(3) 1_455 ?
Cs14 O32 3.44(2) . ?
Cs14 O33 3.09(2) . ?
Cs14 O67 3.04(2) . ?
Cs14 O71 3.341(17) . ?
Cs14 O73 3.77(3) 1_455 ?
Cs14 O81 3.17(2) . ?
Cs14 O93 3.16(2) . ?
Cs14 O113 3.59(2) 2_656 ?
Cs15 Na1 4.047(14) . ?
Cs15 C1 3.87(3) . ?
Cs15 C5 3.81(3) 1_455 ?
Cs15 C15 3.89(3) 1_455 ?
Cs15 O50 3.10(2) 1_455 ?
Cs15 O73 3.13(3) 1_455 ?
Cs15 O81 3.28(2) . ?
Cs15 O82 3.02(3) . ?
Cs15 O93 3.18(2) . ?
Cs15 O107 3.02(2) . ?
Cs15 O112 3.69(2) . ?
Cs15 O118 3.35(3) . ?
Cs16 Cs17 1.776(12) . ?
Cs16 Cs26 4.100(13) . ?
Cs16 O12 3.138(16) . ?
Cs16 O29 3.52(2) . ?
Cs16 O70 3.43(2) . ?
Cs16 O72 3.21(2) . ?
Cs16 O203 2.48(5) . ?
Cs16 O209 3.26(5) . ?
Cs16 O250 3.30(7) . ?
Cs17 Cs26 2.403(16) . ?
Cs17 O12 3.259(18) . ?
Cs17 O21 3.68(2) . ?
Cs17 O70 3.07(2) . ?
Cs17 O72 3.01(2) . ?
Cs17 O86 3.318(19) . ?
Cs17 O101 3.43(3) . ?
Cs17 O105 3.69(3) 2_656 ?
Cs17 O203 3.78(5) . ?
Cs18 Cs14 4.756(5) 2_656 ?
Cs18 Cs28 1.53(2) . ?
Cs18 C3 3.86(3) 2_656 ?
Cs18 C7 3.74(3) . ?
Cs18 O30 3.24(3) 2_756 ?
Cs18 O33 3.11(2) 2_656 ?
Cs18 O98 3.34(2) . ?
Cs18 O111 3.56(3) . ?
Cs18 O113 3.20(3) . ?
Cs18 O210 3.24(6) . ?
Cs18 O250 3.78(8) 2_756 ?
Cs18 O252 3.39(4) . ?
Cs28 C3 3.59(4) 2_656 ?
Cs28 C7 3.48(4) . ?
Cs28 O27 3.20(3) . ?
Cs28 O33 3.27(3) 2_656 ?
Cs28 O98 3.16(3) . ?
Cs28 O110 3.69(4) 1_556 ?
Cs28 O113 3.80(3) . ?
Cs28 O123 2.55(9) . ?
Cs28 O210 1.86(6) . ?
Cs28 O211 3.62(11) . ?
Cs28 O252 3.80(5) . ?
Cs19 Cs19 4.841(10) 2_755 ?
Cs19 Na1 3.939(15) 1_655 ?
Cs19 O28 3.25(2) 2_755 ?
Cs19 O35 3.47(2) 2_755 ?
Cs19 O42 3.56(2) 2_755 ?
Cs19 O118 3.17(3) 1_655 ?
Cs19 O127 3.21(2) 2_755 ?
Cs19 O203 3.30(5) . ?
Cs19 O209 3.35(5) . ?
Cs19 O209 3.56(5) 2_755 ?
Cs19 O250 3.10(7) . ?
Cs20 Cs21 1.495(16) . ?
Cs20 Na5 3.39(3) . ?
Cs20 O27 3.42(2) . ?
Cs20 O45 3.482(18) . ?
Cs20 O46 3.144(17) . ?
Cs20 O76 3.39(2) . ?
Cs20 O77 3.29(2) . ?
Cs20 O117 3.23(3) . ?
Cs20 O208 3.18(5) 2_666 ?
Cs21 C7 3.46(4) . ?
Cs21 C8 3.69(3) . ?
Cs21 O27 2.95(2) . ?
Cs21 O46 3.43(2) . ?
Cs21 O76 3.12(2) . ?
Cs21 O98 3.65(3) . ?
Cs21 O116 3.03(9) . ?
Cs21 O117 2.88(3) . ?
Cs21 O208 3.67(5) 2_666 ?
Cs21 O210 3.44(5) . ?
Cs21 O211 3.74(9) . ?
Cs22 Cs23 3.86(2) . ?
Cs22 Na2 4.01(3) 2_666 ?
Cs22 Na3 2.57(7) . ?
Cs22 O82 3.23(3) 2_666 ?
Cs22 O89 3.60(2) 2_766 ?
Cs22 O95 3.218(19) 2_766 ?
Cs22 O106 3.282(19) 2_766 ?
Cs22 O122 3.28(9) . ?
Cs22 O150 3.69(7) . ?
Cs22 O151 1.51(13) . ?
Cs22 O152 3.24(6) 2_666 ?
Cs22 O207 2.94(7) . ?
Cs23 Na2 4.31(3) 2_666 ?
Cs23 Na3 3.26(6) . ?
Cs23 C8 3.80(4) . ?
Cs23 O53 2.90(3) . ?
Cs23 O98 3.38(3) . ?
Cs23 O122 2.29(9) . ?
Cs23 O150 2.73(6) . ?
Cs23 O151 3.43(9) . ?
Cs23 O207 2.77(5) . ?
Cs24 Cs17 5.755(15) 1_565 ?
Cs24 Cs26 5.316(18) 1_565 ?
Cs24 O31 3.08(2) . ?
Cs24 O84 3.45(2) . ?
Cs24 O97 3.51(2) . ?
Cs24 O101 3.07(3) 1_565 ?
Cs24 O201 2.34(4) . ?
Cs24 O208 3.66(5) . ?
Cs24 O251 2.29(6) . ?
Cs25 Na4 4.05(6) . ?
Cs25 O85 3.28(3) 1_556 ?
Cs25 O119 2.85(6) . ?
Cs25 O156 3.61(5) 1_556 ?
Cs25 O206 3.06(6) . ?
Cs26 Na5 3.75(3) 2_656 ?
Cs26 O21 1.94(3) . ?
Cs26 O22 3.10(2) . ?
Cs26 O39 3.34(3) 2_756 ?
Cs26 O63 2.59(3) . ?
Cs26 O72 3.44(2) . ?
Cs26 O86 3.53(2) . ?
Cs26 O101 2.79(3) . ?
Cs26 O105 3.28(3) 2_656 ?
Cs26 O111 3.52(3) 2_756 ?
Cs26 O158 3.09(6) 2_656 ?
Cs27 O23 3.77(2) 2_655 ?
Cs27 O47 3.34(3) . ?
Cs27 O51 3.342(17) . ?
Cs27 O57 3.21(2) . ?
Cs27 O68 3.75(2) 2_655 ?
Cs27 O69 3.158(18) . ?
Cs27 O108 3.25(3) . ?
Cs27 O110 2.70(4) . ?
Cs27 O271 3.33(3) . ?
Cs27 O156 3.35(4) . ?
Na1 Cs5 4.339(14) 2_655 ?
Na1 Cs19 3.939(15) 1_455 ?
Na1 C10 3.03(3) . ?
Na1 C18 2.96(3) 2_655 ?
Na1 O35 2.33(3) 2_655 ?
Na1 O42 2.27(2) 2_655 ?
Na1 O93 2.25(2) . ?
Na1 O112 2.48(3) . ?
Na1 O118 2.31(3) . ?
Na2 Cs8 4.16(2) 2_566 ?
Na2 Cs22 4.01(3) 2_666 ?
Na2 Cs23 4.31(3) 2_666 ?
Na2 Na3 1.92(6) 2_666 ?
Na2 O37 2.83(4) 1_455 ?
Na2 O53 2.58(3) 2_666 ?
Na2 O87 2.25(3) 2_666 ?
Na2 O205 2.06(3) 2_666 ?
Na2 O122 3.00(9) 2_666 ?
Na2 O151 2.55(13) 2_666 ?
Na2 O152 2.80(6) . ?
Na3 Cs8 4.09(6) 1_655 ?
Na3 Na2 1.92(6) 2_666 ?
Na3 O122 1.54(10) . ?
Na3 O151 1.13(11) . ?
Na4 Cs27 4.31(5) 1_556 ?
Na4 Na4 3.34(12) 2_667 ?
Na4 O78 3.00(6) 2_666 ?
Na4 O108 2.82(5) 1_556 ?
Na4 O206 2.64(9) . ?
Na5 Cs26 3.75(3) 2_656 ?
Na5 O101 2.88(4) 2_656 ?
Na5 O158 1.66(7) . ?
Na5 O208 2.79(5) 2_666 ?
C1 O69 1.33(3) . ?
C1 O79 1.28(3) . ?
C1 O107 1.22(3) . ?
C2 O28 1.27(3) . ?
C2 O57 1.26(3) . ?
C2 O99 1.25(3) . ?
C3 Cs18 3.86(3) 2_656 ?
C3 Cs28 3.59(4) 2_656 ?
C3 O23 1.35(4) . ?
C3 O32 1.26(4) . ?
C3 O33 1.24(4) . ?
C4 O7 1.29(3) . ?
C4 O45 1.34(3) . ?
C4 O104 1.24(3) . ?
C5 Cs15 3.81(3) 1_655 ?
C5 O50 1.27(3) . ?
C5 O58 1.35(3) . ?
C5 O106 1.25(3) . ?
C6 O20 1.28(3) . ?
C6 O36 1.24(4) . ?
C6 O77 1.28(4) . ?
C7 O27 1.26(4) . ?
C7 O91 1.30(4) . ?
C7 O98 1.23(4) . ?
C8 O16 1.29(3) . ?
C8 O53 1.31(4) . ?
C8 O76 1.32(3) . ?
C9 O64 1.28(3) . ?
C9 O74 1.30(3) . ?
C9 O75 1.27(3) . ?
C10 O59 1.32(3) . ?
C10 O71 1.30(3) . ?
C10 O93 1.22(3) . ?
C11 O30 1.28(4) . ?
C11 O72 1.31(4) . ?
C11 O94 1.32(4) . ?
C12 Cs11 3.90(3) 1_655 ?
C12 O19 1.32(3) . ?
C12 O39 1.23(3) . ?
C12 O55 1.35(3) . ?
C13 Cs8 3.50(3) 2_666 ?
C13 Cs12 3.64(3) 1_655 ?
C13 O37 1.27(3) . ?
C13 O65 1.25(3) . ?
C13 O89 1.30(3) . ?
C14 Cs11 3.91(3) 1_655 ?
C14 Cs12 3.57(3) 1_655 ?
C14 O17 1.31(3) . ?
C14 O41 1.28(4) . ?
C14 O60 1.21(3) . ?
C15 Cs15 3.89(3) 1_655 ?
C15 O29 1.29(3) . ?
C15 O73 1.20(4) . ?
C15 O100 1.27(3) . ?
C16 Cs8 3.51(3) 2_666 ?
C16 O11 1.32(3) . ?
C16 O24 1.32(3) . ?
C16 O87 1.21(3) . ?
C17 O38 1.31(4) . ?
C17 O68 1.32(4) . ?
C17 O70 1.21(4) . ?
C18 Na1 2.96(3) 2_655 ?
C18 O8 1.30(3) . ?
C18 O42 1.19(3) . ?
C18 O44 1.36(3) . ?
O5 Cs8 3.206(15) 2_666 ?
O11 Cs8 3.174(17) 2_666 ?
O14 Cs4 3.148(16) 2_656 ?
O15 Cs4 3.286(16) 2_656 ?
O17 Cs11 3.196(17) 1_655 ?
O17 Cs12 3.057(18) 1_655 ?
O18 Cs4 3.396(18) 2_656 ?
O19 Cs9 3.188(18) 2_756 ?
O19 Cs11 3.111(19) 1_655 ?
O20 Cs4 3.302(18) 2_656 ?
O21 O111 1.83(3) 2_756 ?
O22 Cs9 3.481(19) 2_756 ?
O23 Cs5 3.293(19) 2_655 ?
O23 Cs27 3.77(2) 2_655 ?
O24 Cs6 3.160(17) 2_666 ?
O28 Cs19 3.25(2) 2_755 ?
O30 Cs14 3.02(3) 1_655 ?
O30 Cs18 3.24(3) 2_756 ?
O32 Cs4 3.12(2) 2_656 ?
O33 Cs18 3.11(2) 2_656 ?
O33 Cs28 3.27(3) 2_656 ?
O35 Cs19 3.47(2) 2_755 ?
O35 Na1 2.33(3) 2_655 ?
O36 Cs9 3.45(2) 2_656 ?
O37 Cs8 3.23(2) 1_655 ?
O37 Cs8 3.30(3) 2_666 ?
O37 Cs12 3.54(2) 1_655 ?
O37 Na2 2.83(4) 1_655 ?
O39 Cs26 3.34(3) 2_756 ?
O41 Cs8 3.62(2) 1_655 ?
O41 Cs12 3.27(3) 1_655 ?
O42 Cs19 3.56(2) 2_755 ?
O42 Na1 2.27(2) 2_655 ?
O44 Cs5 3.317(17) 2_655 ?
O50 Cs15 3.10(2) 1_655 ?
O53 Na2 2.58(3) 2_666 ?
O59 Cs5 3.231(17) 2_655 ?
O61 Cs8 3.343(18) 2_666 ?
O64 Cs6 3.217(16) 2_666 ?
O65 Cs8 3.216(18) 2_666 ?
O66 Cs11 3.092(17) 1_655 ?
O67 Cs4 3.47(2) 2_656 ?
O68 Cs5 3.29(2) 2_655 ?
O68 Cs27 3.75(2) 2_655 ?
O73 Cs14 3.77(3) 1_655 ?
O73 Cs15 3.13(3) 1_655 ?
O78 Na4 3.00(6) 2_666 ?
O82 Cs22 3.23(3) 2_666 ?
O83 Cs8 3.275(18) 2_666 ?
O85 Cs25 3.28(3) 1_554 ?
O87 Cs8 3.32(2) 2_666 ?
O87 Cs12 3.08(2) 2_666 ?
O87 Na2 2.25(3) 2_666 ?
O88 Cs6 3.311(17) 2_666 ?
O89 Cs12 3.076(19) 1_655 ?
O89 Cs22 3.60(2) 2_766 ?
O92 Cs5 3.153(15) 2_655 ?
O94 Cs9 3.452(19) 2_756 ?
O94 Cs11 3.238(19) 1_655 ?
O95 Cs22 3.218(19) 2_766 ?
O100 Cs11 3.80(2) 1_655 ?
O101 Cs24 3.07(3) 1_545 ?
O101 Na5 2.88(4) 2_656 ?
O105 Cs9 3.20(3) 2_656 ?
O105 Cs17 3.69(3) 2_656 ?
O105 Cs26 3.28(3) 2_656 ?
O106 Cs22 3.282(19) 2_766 ?
O108 Na4 2.82(5) 1_554 ?
O109 Cs8 3.52(3) 1_655 ?
O110 Cs28 3.69(4) 1_554 ?
O111 Cs26 3.52(3) 2_756 ?
O111 O21 1.83(3) 2_756 ?
O113 Cs14 3.59(2) 2_656 ?
O116 O211 0.99(12) . ?
O118 Cs19 3.17(3) 1_455 ?
O205 Cs8 3.47(2) 1_655 ?
O205 Na2 2.06(3) 2_666 ?
O122 Na2 3.00(9) 2_666 ?
O123 O211 1.13(11) . ?
O127 Cs19 3.21(2) 2_755 ?
O150 O207 0.81(8) . ?
O151 Na2 2.55(13) 2_666 ?
O152 Cs22 3.24(6) 2_666 ?
O156 Cs25 3.61(5) 1_554 ?
O158 Cs26 3.09(6) 2_656 ?
O208 Cs20 3.18(5) 2_666 ?
O208 Cs21 3.67(5) 2_666 ?
O208 Na5 2.79(5) 2_666 ?
O209 Cs19 3.56(5) 2_755 ?
O250 Cs18 3.78(8) 2_756 ?
